data_7030869
loop_
_publ_author_name
'Zou, Guo-Dong'
'Wang, Ze-Ping'
'Song, Ying'
'Hu, Bing'
'Huang, Xiao-Ying'

_publ_section_title
;
 Syntheses, structures and photocatalytic properties of five new
 praseodymium-antimony oxochlorides: from discrete clusters to 3D
 inorganic-organic hybrid racemic compounds.
;
_journal_issue 26
_journal_name_full 'Dalton transactions (Cambridge, England : 2003)'
_journal_page_first 10064
_journal_page_last 10073
_journal_paper_doi 10.1039/c4dt00771a
_journal_volume 43
_journal_year 2014
_chemical_formula_moiety '6(C6 H8 N),10(C36 H24 Fe N6 2+), C60 H30 N24 Cl53 O146 Pr20 Sb60,110(H2 O)'
_chemical_formula_sum 'C456 H538 Cl53 Fe10 N90 O256 Pr20 Sb60'
_chemical_formula_weight 23936.28
_chemical_name_systematic
;
 ?
;
_space_group_IT_number 88
_space_group_name_Hall '-I 4ad'
_space_group_name_H-M_alt 'I 41/a'
_symmetry_cell_setting tetragonal
_symmetry_space_group_name_Hall '-I 4ad'
_symmetry_space_group_name_H-M 'I 41/a :2'
_atom_sites_solution_hydrogens geom
_audit_creation_method SHELXL-2014
_cell_angle_alpha 90
_cell_angle_beta 90
_cell_angle_gamma 90
_cell_formula_units_Z 8
_cell_length_a 59.1220(7)
_cell_length_b 59.1220(7)
_cell_length_c 39.2567(3)
_cell_measurement_reflns_used 24970
_cell_measurement_temperature 100(2)
_cell_measurement_theta_max 73.9440
_cell_measurement_theta_min 3.2700
_cell_volume 137218(3)
_computing_cell_refinement
;
CrysAlisPro, Agilent Technologies,
Version 1.171.36.28 (release 01-02-2013 CrysAlis171 .NET)
(compiled Feb  1 2013,16:14:44)
;
_computing_data_collection
;
CrysAlisPro, Agilent Technologies,
Version 1.171.36.28 (release 01-02-2013 CrysAlis171 .NET)
(compiled Feb  1 2013,16:14:44)
;
_computing_data_reduction
;
CrysAlisPro, Agilent Technologies,
Version 1.171.36.28 (release 01-02-2013 CrysAlis171 .NET)
(compiled Feb  1 2013,16:14:44)
;
_computing_molecular_graphics 'DIAMOND. Version 3.0. Crystal Impact'
_computing_publication_material 'Windows Word 2003'
_computing_structure_refinement 'SHELXL-2014 (Sheldrick, 2014)'
_computing_structure_solution 'SHELXS-2013 (Sheldrick, 2013)'
_diffrn_ambient_temperature 100(2)
_diffrn_detector_area_resol_mean 10.3503
_diffrn_measured_fraction_theta_full 0.996
_diffrn_measured_fraction_theta_max 0.995
_diffrn_measurement_device_type 'SuperNova, Dual, Cu at zero, Atlas'
_diffrn_measurement_method '\w scans'
_diffrn_radiation_type CuK\a
_diffrn_radiation_wavelength 1.54178
_diffrn_reflns_av_R_equivalents 0.1024
_diffrn_reflns_av_unetI/netI 0.1132
_diffrn_reflns_Laue_measured_fraction_full 0.996
_diffrn_reflns_Laue_measured_fraction_max 0.995
_diffrn_reflns_limit_h_max 54
_diffrn_reflns_limit_h_min -70
_diffrn_reflns_limit_k_max 58
_diffrn_reflns_limit_k_min -71
_diffrn_reflns_limit_l_max 47
_diffrn_reflns_limit_l_min -16
_diffrn_reflns_number 197391
_diffrn_reflns_point_group_measured_fraction_full 0.996
_diffrn_reflns_point_group_measured_fraction_max 0.995
_diffrn_reflns_theta_full 67.679
_diffrn_reflns_theta_max 68.244
_diffrn_reflns_theta_min 3.264
_diffrn_source 'SuperNova (Cu) X-ray Source'
_exptl_absorpt_coefficient_mu 33.345
_exptl_absorpt_correction_T_max 0.112
_exptl_absorpt_correction_T_min 0.017
_exptl_absorpt_correction_type analytical
_exptl_absorpt_process_details
;
CrysAlisPro, Agilent Technologies,
Version 1.171.36.28 (release 01-02-2013 CrysAlis171 .NET)
(compiled Feb  1 2013,16:14:44)
Analytical numeric absorption correction using a multifaceted crystal
            model based on expressions derived by R.C. Clark & J.S. Reid.
(Clark, R. C. & Reid, J. S. (1995). Acta Cryst. A51, 887-897)
;
_exptl_crystal_colour 'dark red'
_exptl_crystal_density_diffrn 2.317
_exptl_crystal_description prismatic
_exptl_crystal_F_000 90824
_exptl_crystal_size_max 0.37
_exptl_crystal_size_mid 0.20
_exptl_crystal_size_min 0.19
_platon_squeeze_details
; 
The 110 water guest molecules have been included into the formula on the 
basis of these calculations, as well as the EA and TGA analyses
;
_refine_diff_density_max 3.466
_refine_diff_density_min -2.201
_refine_diff_density_rms 0.267
_refine_ls_extinction_method none
_refine_ls_goodness_of_fit_ref 1.246
_refine_ls_hydrogen_treatment constr
_refine_ls_matrix_type full
_refine_ls_number_parameters 4042
_refine_ls_number_reflns 62536
_refine_ls_number_restraints 7852
_refine_ls_restrained_S_all 1.175
_refine_ls_R_factor_all 0.1942
_refine_ls_R_factor_gt 0.1379
_refine_ls_shift/su_max 0.039
_refine_ls_shift/su_mean 0.000
_refine_ls_structure_factor_coef Fsqd
_refine_ls_weighting_details 'w=1/[\s^2^(Fo^2^)+9999.0000P] where P=(Fo^2^+2Fc^2^)/3'
_refine_ls_weighting_scheme calc
_refine_ls_wR_factor_gt 0.2414
_refine_ls_wR_factor_ref 0.2598
_reflns_Friedel_coverage 0.000
_reflns_number_gt 33568
_reflns_number_total 62536
_reflns_threshold_expression 'I > 2\s(I)'
_cod_data_source_file c4dt00771a2.cif
_cod_data_source_block compound-5
_cod_depositor_comments 'Adding full bibliography for 7030865--7030869.cif.'
_cod_database_code 7030869
_shelx_space_group_comment
;
The symmetry employed for this shelxl refinement is uniquely defined
by the following loop, which should always be used as a source of
symmetry information in preference to the above space-group names.
They are only intended as comments.
;
_shelxl_version_number 2014-3

loop_
_space_group_symop_operation_xyz
'x, y, z'
'-x+1/2, -y, z+1/2'
'-y+3/4, x+1/4, z+1/4'
'y+3/4, -x+3/4, z+3/4'
'x+1/2, y+1/2, z+1/2'
'-x+1, -y+1/2, z+1'
'-y+5/4, x+3/4, z+3/4'
'y+5/4, -x+5/4, z+5/4'
'-x, -y, -z'
'x-1/2, y, -z-1/2'
'y-3/4, -x-1/4, -z-1/4'
'-y-3/4, x-3/4, -z-3/4'
'-x+1/2, -y+1/2, -z+1/2'
'x, y+1/2, -z'
'y-1/4, -x+1/4, -z+1/4'
'-y-1/4, x-1/4, -z-1/4'

loop_
_atom_site_label
_atom_site_type_symbol
_atom_site_fract_x
_atom_site_fract_y
_atom_site_fract_z
_atom_site_U_iso_or_equiv
_atom_site_adp_type
_atom_site_occupancy
_atom_site_site_symmetry_order
_atom_site_calc_flag
_atom_site_refinement_flags_posn
_atom_site_refinement_flags_adp
_atom_site_refinement_flags_occupancy
_atom_site_disorder_assembly
_atom_site_disorder_group
Pr1 Pr 0.21027(3) 0.83046(3) 0.88008(3) 0.0612(4) Uani 1 1 d . . . . .
Pr2 Pr 0.17017(3) 0.90200(3) 0.87721(3) 0.0526(4) Uani 1 1 d . . . . .
Pr3 Pr 0.22799(3) 0.88812(3) 0.79382(3) 0.0492(4) Uani 1 1 d . . . . .
Pr4 Pr 0.15801(3) 0.84793(3) 0.79103(3) 0.0501(4) Uani 1 1 d . . . . .
Pr5 Pr 0.03370(3) 0.77052(3) 0.67689(4) 0.0620(4) Uani 1 1 d . U . . .
Pr6 Pr 0.02231(3) 0.71563(3) 0.58962(4) 0.0694(5) Uani 1 1 d . U . . .
Pr7 Pr 0.06824(6) 0.59916(5) 0.45001(6) 0.1462(14) Uani 1 1 d . . . . .
Pr8 Pr 0.13437(5) 0.55888(4) 0.41240(5) 0.1110(10) Uani 1 1 d . . . . .
Pr9 Pr 0.07565(5) 0.57431(4) 0.33218(4) 0.0974(8) Uani 1 1 d . . . . .
Pr10 Pr 0.06339(4) 0.51989(4) 0.42382(4) 0.0962(8) Uani 1 1 d . . . . .
Sb1 Sb 0.25945(3) 0.87026(4) 0.87293(4) 0.0621(5) Uani 1 1 d . . . . .
Sb2 Sb 0.21618(4) 0.88188(3) 0.93550(4) 0.0608(5) Uani 1 1 d . . . . .
Sb3 Sb 0.22861(3) 0.92302(3) 0.86986(3) 0.0528(4) Uani 1 1 d . . . . .
Sb4 Sb 0.25037(3) 0.82864(3) 0.80415(4) 0.0567(5) Uani 1 1 d . U . . .
Sb5 Sb 0.00808(4) 0.68144(3) 0.66500(4) 0.0653(5) Uani 1 1 d . . . . .
Sb6 Sb 0.19640(3) 0.79954(3) 0.80360(4) 0.0576(5) Uani 1 1 d . . . . .
Sb7 Sb 0.12279(3) 0.86398(3) 0.86533(4) 0.0566(5) Uani 1 1 d . . . . .
Sb8 Sb 0.16238(4) 0.85033(4) 0.93221(4) 0.0666(5) Uani 1 1 d . . . . .
Sb9 Sb 0.15169(4) 0.81003(3) 0.86445(4) 0.0615(5) Uani 1 1 d . . . . .
Sb10 Sb 0.17761(3) 0.89435(3) 0.73630(3) 0.0461(4) Uani 1 1 d . . . . .
Sb11 Sb 0.13490(3) 0.90668(3) 0.79989(4) 0.0490(4) Uani 1 1 d . . . . .
Sb12 Sb 0.18881(3) 0.93619(3) 0.80181(3) 0.0479(4) Uani 1 1 d . . . . .
Sb13 Sb 0.05947(4) 0.71518(4) 0.66659(4) 0.0660(5) Uani 1 1 d . . . . .
Sb14 Sb 0.01526(4) 0.72364(4) 0.73102(4) 0.0660(5) Uani 1 1 d . . . . .
Sb15 Sb 0.20869(3) 0.84171(3) 0.73890(3) 0.0515(4) Uani 1 1 d . . . . .
Sb16 Sb -0.02620(4) 0.73293(4) 0.53405(4) 0.0776(6) Uani 1 1 d . . . . .
Sb17 Sb -0.03399(4) 0.69147(4) 0.60133(5) 0.0693(5) Uani 1 1 d . . . . .
Sb18 Sb 0.06846(4) 0.75800(4) 0.59956(4) 0.0710(6) Uani 1 1 d . . . . .
Sb19 Sb 0.12602(8) 0.61975(6) 0.42901(8) 0.1593(18) Uani 1 1 d . . . . .
Sb20 Sb 0.13153(6) 0.60017(5) 0.34165(7) 0.1111(10) Uani 1 1 d . . . . .
Sb21 Sb 0.08152(7) 0.63131(6) 0.36771(7) 0.1434(16) Uani 1 1 d . . . . .
Sb22 Sb 0.11802(7) 0.57936(6) 0.49820(6) 0.1422(15) Uani 1 1 d . . . . .
Sb23 Sb 0.11395(5) 0.51941(5) 0.47910(5) 0.1136(11) Uani 1 1 d . . . . .
Sb24 Sb 0.06397(6) 0.54938(6) 0.50623(5) 0.1339(14) Uani 1 1 d . . . . .
Sb25 Sb 0.02720(7) 0.60161(6) 0.37694(6) 0.1326(14) Uani 1 1 d . . . . .
Sb26 Sb 0.02317(5) 0.54240(6) 0.35737(5) 0.1118(11) Uani 1 1 d . . . . .
Sb27 Sb 0.01935(6) 0.56070(6) 0.44472(6) 0.1242(13) Uani 1 1 d . . . . .
Sb28 Sb 0.12804(4) 0.54065(4) 0.32299(4) 0.0771(6) Uani 1 1 d . . . . .
Sb29 Sb 0.07388(4) 0.51177(4) 0.33002(4) 0.0785(7) Uani 1 1 d . . . . .
Sb30 Sb 0.11824(4) 0.50037(4) 0.39118(4) 0.0779(7) Uani 1 1 d . . . . .
Fe1 Fe 0.27226(8) 1.00054(9) 0.88820(9) 0.0652(13) Uani 1 1 d . U . . .
Fe2 Fe 0.21045(8) 0.81556(8) 0.60663(9) 0.0621(12) Uani 1 1 d . . . . .
Fe3 Fe 0.37242(9) 0.28350(9) 0.37611(12) 0.0776(15) Uani 1 1 d . . . . .
Fe4 Fe 0.05871(10) 0.39479(10) 0.42041(11) 0.0820(16) Uani 1 1 d . U . . .
Fe5 Fe 0.22373(18) 0.17225(15) 0.5873(2) 0.119(3) Uiso 0.688(10) 1 d D U P A 1
Fe5A Fe 0.2134(3) 0.17640(19) 0.5847(2) 0.115(5) Uiso 0.312(10) 1 d D U P A 2
Cl1 Cl 0.19270(11) 0.86719(11) 0.83678(13) 0.0499(14) Uani 1 1 d . . . . .
Cl2 Cl 0.12165(13) 0.91491(13) 0.88386(15) 0.0652(18) Uani 1 1 d . . . . .
Cl3 Cl 0.24503(14) 0.93550(12) 0.79661(15) 0.0654(19) Uani 1 1 d . . . . .
Cl4 Cl 0.15945(12) 0.84490(12) 0.71324(14) 0.0599(17) Uani 1 1 d . . . . .
Cl5 Cl 0.19673(15) 0.78105(14) 0.87868(18) 0.076(2) Uani 1 1 d . . . . .
Cl6 Cl 0.11596(18) 0.82616(16) 0.9152(2) 0.097(3) Uani 1 1 d . . . . .
Cl7 Cl 0.25863(15) 0.90878(13) 0.92728(15) 0.073(2) Uani 1 1 d . . . . .
Cl8 Cl 0.15114(12) 0.93976(12) 0.74555(14) 0.0591(17) Uani 1 1 d . . . . .
Cl9 Cl 0.23462(15) 0.79692(14) 0.74790(17) 0.076(2) Uani 1 1 d . . . . .
Cl10 Cl 0.0000 0.7500 0.6312(2) 0.066(3) Uani 1 2 d S T P . .
Cl11 Cl 0.03271(16) 0.77176(14) 0.75512(16) 0.081(2) Uani 1 1 d . . . . .
Cl12 Cl 0.01437(17) 0.66546(17) 0.5891(2) 0.095(3) Uani 1 1 d . . . . .
Cl13 Cl 0.04344(17) 0.67912(16) 0.7210(2) 0.093(3) Uani 1 1 d . . . . .
Cl14 Cl -0.07080(17) 0.70388(17) 0.5489(2) 0.095(3) Uani 1 1 d . . . . .
Cl15 Cl 0.08512(19) 0.56331(17) 0.40336(18) 0.101(3) Uani 1 1 d . . . . .
Cl16 Cl 0.0305(3) 0.5925(3) 0.5043(3) 0.059(3) Uiso 0.5 1 d . U P B 1
O16A O 0.0409(6) 0.6007(6) 0.5019(8) 0.048(8) Uiso 0.5 1 d . U P B 2
Cl17 Cl 0.0507(4) 0.6127(4) 0.3013(6) 0.095(7) Uiso 0.5 1 d . . P C 1
O17A O 0.0592(8) 0.6172(8) 0.3028(11) 0.068(13) Uiso 0.5 1 d . . P C 2
Cl18 Cl 0.1086(2) 0.58033(19) 0.2760(2) 0.116(4) Uani 1 1 d . . . . .
Cl19 Cl 0.08437(19) 0.47669(18) 0.4448(2) 0.106(3) Uani 1 1 d . . . . .
Cl20 Cl 0.0286(2) 0.5107(2) 0.4739(2) 0.127(4) Uani 1 1 d . . . . .
Cl21 Cl 0.03628(17) 0.49060(19) 0.3797(2) 0.101(3) Uani 1 1 d . . . . .
Cl22 Cl 0.1637(3) 0.5869(2) 0.4568(3) 0.161(6) Uani 1 1 d . . . . .
Cl23 Cl 0.1711(3) 0.5643(2) 0.3568(3) 0.137(5) Uani 1 1 d . . . . .
Cl24 Cl 0.1619(2) 0.5224(2) 0.4341(2) 0.137(5) Uani 1 1 d . . . . .
Cl25 Cl 0.1044(2) 0.5391(2) 0.5475(3) 0.144(4) Uiso 1 1 d . . . . .
Cl26 Cl 0.1313(3) 0.6497(3) 0.3633(4) 0.175(6) Uiso 1 1 d . . . . .
Cl27 Cl -0.0127(2) 0.5703(3) 0.3906(3) 0.162(6) Uani 1 1 d . . . . .
Cl28 Cl 0.12084(14) 0.49128(14) 0.31589(14) 0.075(2) Uani 1 1 d . . . . .
O1 O 0.1899(3) 0.8628(4) 0.9166(3) 0.072(6) Uani 1 1 d . . . . .
O2 O 0.2338(3) 0.8619(3) 0.9027(4) 0.060(5) Uani 1 1 d . . . . .
O3 O 0.2436(3) 0.8518(3) 0.8391(4) 0.061(5) Uani 1 1 d . . . . .
O4 O 0.2224(3) 0.8141(3) 0.8245(4) 0.045(4) Uani 1 1 d . . . . .
O5 O 0.1786(3) 0.8188(3) 0.8351(4) 0.059(5) Uani 1 1 d . . . . .
O6 O 0.1712(4) 0.8264(3) 0.8993(4) 0.062(5) Uani 1 1 d . . . . .
O7 O 0.2077(3) 0.9043(3) 0.8993(3) 0.052(4) Uani 1 1 d . . . . .
O8 O 0.2435(3) 0.8962(2) 0.8515(3) 0.048(4) Uani 1 1 d . . . . .
O9 O 0.2322(3) 0.8483(3) 0.7739(4) 0.063(5) Uani 1 1 d . . . . .
O10 O 0.1895(3) 0.8246(3) 0.7712(4) 0.059(5) Uani 1 1 d . . . . .
O11 O 0.1383(3) 0.8378(3) 0.8446(3) 0.048(4) Uani 1 1 d . . . . .
O12 O 0.1482(3) 0.8710(3) 0.8982(3) 0.057(5) Uani 1 1 d . . . . .
O13 O 0.2043(3) 0.9161(3) 0.8350(4) 0.050(4) Uani 1 1 d . . . . .
O14 O 0.1938(2) 0.8682(2) 0.7587(3) 0.035(3) Uani 1 1 d . U . . .
O15 O 0.1419(3) 0.8813(3) 0.8328(3) 0.047(4) Uani 1 1 d . . . . .
O16 O 0.1970(3) 0.9114(3) 0.7682(4) 0.050(4) Uani 1 1 d . . . . .
O17 O 0.1528(3) 0.8864(3) 0.7701(4) 0.049(4) Uani 1 1 d . . . . .
O18 O 0.1620(2) 0.9216(3) 0.8216(3) 0.040(4) Uani 1 1 d . . . . .
O19 O 0.2534(4) 0.8142(3) 0.8901(4) 0.089(8) Uani 1 1 d . . . . .
O20 O 0.2116(4) 0.8214(5) 0.9464(5) 0.110(10) Uani 1 1 d . . . . .
O21 O 0.0000 0.7500 0.7100(6) 0.060(7) Uani 1 2 d S T P . .
O22 O 0.0387(3) 0.7325(4) 0.6982(4) 0.074(6) Uani 1 1 d . . . . .
O23 O 0.0341(3) 0.6983(4) 0.6453(4) 0.064(5) Uani 1 1 d . . . . .
O24 O -0.0099(3) 0.7009(4) 0.6350(4) 0.070(6) Uani 1 1 d . . . . .
O25 O -0.0028(4) 0.7055(3) 0.6978(4) 0.074(6) Uani 1 1 d . . . . .
O26 O 0.0504(3) 0.7822(3) 0.6214(4) 0.059(5) Uani 1 1 d . U . . .
O27 O 0.0511(3) 0.7385(3) 0.6320(4) 0.060(5) Uani 1 1 d . . . . .
O28 O 0.0000 0.7500 0.5495(6) 0.087(8) Uani 1 2 d S TU P . .
O29 O -0.0159(4) 0.7104(3) 0.5695(4) 0.071(6) Uani 1 1 d . . . . .
O30 O -0.0430(4) 0.7519(4) 0.5668(4) 0.079(7) Uani 1 1 d . . . . .
O31 O 0.1001(5) 0.6068(4) 0.3445(5) 0.107(4) Uani 1 1 d . U . . .
O32 O 0.0557(5) 0.6049(4) 0.3787(5) 0.107(4) Uani 1 1 d . U . . .
O33 O 0.0347(5) 0.5727(4) 0.3528(5) 0.107(4) Uani 1 1 d . U . . .
O34 O 0.0559(5) 0.5370(4) 0.3528(5) 0.104(4) Uani 1 1 d . U . . .
O35 O 0.0944(5) 0.5382(4) 0.3224(5) 0.099(4) Uani 1 1 d . U . . .
O36 O 0.1214(5) 0.5687(4) 0.3488(5) 0.103(4) Uani 1 1 d . U . . .
O37 O 0.1342(5) 0.5977(4) 0.3935(5) 0.110(4) Uani 1 1 d . U . . .
O38 O 0.0937(5) 0.6252(5) 0.4137(5) 0.114(4) Uani 1 1 d . U . . .
O39 O 0.0316(5) 0.5885(4) 0.4241(5) 0.107(4) Uani 1 1 d . U . . .
O40 O 0.0309(5) 0.5408(4) 0.4060(5) 0.107(4) Uani 1 1 d . U . . .
O41 O 0.0864(5) 0.5068(4) 0.3767(4) 0.096(3) Uani 1 1 d . U . . .
O42 O 0.1309(4) 0.5293(4) 0.3700(4) 0.094(3) Uani 1 1 d . U . . .
O43 O 0.1114(5) 0.5924(5) 0.4526(5) 0.111(4) Uani 1 1 d . U . . .
O44 O 0.0479(5) 0.5581(4) 0.4584(5) 0.103(4) Uani 1 1 d . U . . .
O45 O 0.1092(5) 0.5213(4) 0.4291(5) 0.100(3) Uani 1 1 d . U . . .
O46 O 0.0847(5) 0.5753(5) 0.4991(5) 0.107(4) Uani 1 1 d . U . . .
O47 O 0.0814(5) 0.5261(4) 0.4802(5) 0.104(4) Uani 1 1 d . U . . .
O48 O 0.1241(5) 0.5498(4) 0.4735(5) 0.105(4) Uani 1 1 d . U . . .
O50 O 0.0525(4) 0.5527(4) 0.2814(6) 0.095(7) Uiso 1 1 d . . . . .
O52 O 0.1369(5) 1.0385(4) 0.9483(4) 0.097(9) Uani 1 1 d . . . . .
O53 O 0.1418(3) 1.0104(3) 0.9850(4) 0.054(4) Uani 1 1 d . U . . .
O54 O 0.1731(3) 0.9406(3) 0.8934(3) 0.057(5) Uani 1 1 d . . . . .
O55 O 0.1901(6) 0.9614(4) 0.8548(6) 0.146(14) Uani 1 1 d . . . . .
O56 O 0.3333(4) 0.9435(5) 0.7261(6) 0.101(8) Uiso 1 1 d . . . . .
O57 O 0.3481(4) 0.9177(4) 0.6896(5) 0.074(6) Uani 1 1 d . U . . .
O58 O 0.2816(4) 0.8498(4) 0.7747(7) 0.103(8) Uani 1 1 d . U . . .
O59 O 0.2675(4) 0.8830(4) 0.7935(4) 0.078(6) Uani 1 1 d . . . . .
O60 O 0.1177(4) 0.7903(4) 0.8126(5) 0.088(7) Uani 1 1 d . . . . .
O61 O 0.1464(3) 0.8087(4) 0.7861(5) 0.068(5) Uani 1 1 d . . . . .
O62 O 0.0717(4) 0.7604(4) 0.6868(5) 0.084(6) Uani 1 1 d . U . . .
O63 O 0.0957(4) 0.7703(4) 0.6466(5) 0.093(8) Uani 1 1 d . . . . .
O64 O 0.1187(3) 0.8490(3) 0.7751(4) 0.052(4) Uani 1 1 d . . . . .
O65 O 0.1022(3) 0.8828(3) 0.7822(4) 0.054(4) Uani 1 1 d . . . . .
O66 O 0.0354(4) 0.8331(4) 0.6661(5) 0.096(8) Uani 1 1 d . . . . .
O67 O 0.0524(4) 0.8043(4) 0.6907(5) 0.079(6) Uani 1 1 d . . . . .
N1 N 0.3207(4) 0.8858(4) 0.7143(5) 0.076(4) Uani 1 1 d D U . . .
H1 H 0.3295 0.8824 0.6969 0.091 Uiso 1 1 calc R U . . .
N2 N 0.3067(4) 0.8702(5) 0.7289(5) 0.077(4) Uani 1 1 d D U . . .
N3 N 0.1699(3) 0.9993(5) 0.8806(6) 0.083(5) Uani 1 1 d . U . . .
N4 N 0.1605(3) 1.0157(5) 0.8999(6) 0.084(5) Uani 1 1 d . U . . .
N5 N 0.1306(4) 0.8011(4) 0.7237(6) 0.072(4) Uani 1 1 d . U . . .
H5 H 0.1423 0.8102 0.7258 0.086 Uiso 1 1 calc R U . . .
N6 N 0.1212(5) 0.7951(4) 0.6927(6) 0.074(4) Uani 1 1 d . U . . .
N7 N 0.0718(4) 0.8727(4) 0.7316(5) 0.064(4) Uani 1 1 d . U . . .
N8 N 0.0573(4) 0.8634(4) 0.7093(5) 0.064(4) Uani 1 1 d . U . . .
H8A H 0.0463 0.8702 0.6982 0.076 Uiso 1 1 calc R U . . .
C1 C 0.1784(4) 0.9590(6) 0.8815(7) 0.068(5) Uani 1 1 d . U . . .
C2 C 0.1696(3) 0.9797(5) 0.8955(7) 0.069(4) Uani 1 1 d . U . . .
C3 C 0.1590(4) 0.9833(5) 0.9276(6) 0.063(4) Uani 1 1 d . U . . .
H3 H 0.1561 0.9723 0.9448 0.075 Uiso 1 1 calc R U . . .
C4 C 0.1539(3) 1.0054(5) 0.9286(7) 0.069(4) Uani 1 1 d . U . . .
C5 C 0.1424(4) 1.0203(5) 0.9555(6) 0.061(5) Uani 1 1 d . U . . .
C6 C 0.2805(5) 0.8708(6) 0.7753(7) 0.071(6) Uani 1 1 d . U . . .
C7 C 0.2978(3) 0.8840(4) 0.7535(5) 0.071(4) Uani 1 1 d D U . . .
C8 C 0.3052(4) 0.9061(5) 0.7548(6) 0.071(4) Uani 1 1 d D U . . .
H8 H 0.3008 0.9178 0.7700 0.085 Uiso 1 1 calc R U . . .
C9 C 0.3205(3) 0.9070(4) 0.7284(5) 0.069(4) Uani 1 1 d D U . . .
C10 C 0.3348(5) 0.9242(5) 0.7143(6) 0.064(5) Uani 1 1 d . U . . .
C11 C 0.1278(5) 0.7973(5) 0.7849(7) 0.065(5) Uani 1 1 d . U . . .
C12 C 0.1196(6) 0.7912(5) 0.7508(8) 0.069(4) Uani 1 1 d . U . . .
C13 C 0.1030(5) 0.7784(5) 0.7380(7) 0.069(4) Uani 1 1 d . U . . .
H13 H 0.0921 0.7702 0.7507 0.083 Uiso 1 1 calc R U . . .
C14 C 0.1046(5) 0.7793(5) 0.7037(7) 0.069(4) Uani 1 1 d . U . . .
C15 C 0.0903(6) 0.7689(5) 0.6754(8) 0.070(6) Uani 1 1 d . U . . .
C16 C 0.1036(5) 0.8637(5) 0.7695(6) 0.053(5) Uani 1 1 d . U . . .
C17 C 0.0861(5) 0.8571(5) 0.7429(6) 0.059(4) Uani 1 1 d . U . . .
C18 C 0.0828(5) 0.8378(5) 0.7269(6) 0.058(4) Uani 1 1 d . U . . .
H18 H 0.0916 0.8244 0.7282 0.070 Uiso 1 1 calc R U . . .
C19 C 0.0631(5) 0.8415(5) 0.7071(6) 0.059(4) Uani 1 1 d D U . . .
C20 C 0.0501(5) 0.8248(5) 0.6860(6) 0.060(5) Uani 1 1 d D U . . .
O68 O 0.0590(5) 0.7030(6) 0.5793(7) 0.162(4) Uani 1 1 d D U . . .
O69 O 0.0855(5) 0.7011(6) 0.6179(7) 0.162(6) Uani 1 1 d D U . . .
O70 O 0.1141(5) 0.6197(6) 0.5075(8) 0.167(5) Uani 1 1 d D U . . .
O71 O 0.0794(5) 0.6257(6) 0.4907(8) 0.166(4) Uani 1 1 d D U . . .
N9 N 0.0303(5) 0.7081(4) 0.4386(6) 0.168(4) Uani 1 1 d D U . . .
N10 N 0.0343(5) 0.6907(4) 0.4182(5) 0.169(5) Uani 1 1 d D U . . .
H10 H 0.0354 0.6912 0.3958 0.203 Uiso 1 1 calc R U . . .
C21 C 0.0784(5) 0.6975(5) 0.5884(7) 0.162(5) Uani 1 1 d D U . . .
C22 C 0.0889(4) 0.6771(3) 0.5696(5) 0.163(5) Uani 1 1 d D U . . .
C23 C 0.0799(4) 0.6659(4) 0.5415(6) 0.163(4) Uani 1 1 d D U . . .
H23 H 0.0663 0.6688 0.5294 0.196 Uiso 1 1 calc R U . . .
C24 C 0.0964(4) 0.6495(3) 0.5360(6) 0.163(4) Uani 1 1 d D U . . .
C25 C 0.0963(6) 0.6313(5) 0.5078(8) 0.164(5) Uani 1 1 d D U . . .
O72 O 0.0233(6) 0.7062(5) 0.5287(8) 0.166(5) Uani 1 1 d D U . . .
O73 O 0.0250(6) 0.7366(5) 0.4968(7) 0.168(5) Uani 1 1 d D U . . .
O74 O 0.0467(7) 0.6331(6) 0.4416(7) 0.168(5) Uani 1 1 d D U . . .
O75 O 0.0446(7) 0.6487(6) 0.3909(7) 0.175(6) Uani 1 1 d D U . . .
N11 N 0.1088(4) 0.6680(4) 0.5797(6) 0.163(4) Uani 1 1 d D U . . .
H11 H 0.1172 0.6726 0.5969 0.195 Uiso 1 1 calc R U . . .
N12 N 0.1134(4) 0.6509(4) 0.5588(6) 0.164(4) Uani 1 1 d D U . . .
C26 C 0.0257(3) 0.7160(5) 0.5014(6) 0.167(4) Uani 1 1 d D U . . .
C27 C 0.0299(2) 0.7001(4) 0.4709(5) 0.168(5) Uani 1 1 d D U . . .
C28 C 0.0337(5) 0.6769(4) 0.4723(6) 0.168(4) Uani 1 1 d D U . . .
H28 H 0.0343 0.6671 0.4915 0.201 Uiso 1 1 calc R U . . .
C29 C 0.0363(4) 0.6720(4) 0.4379(6) 0.168(5) Uani 1 1 d D U . . .
C30 C 0.0410(6) 0.6486(4) 0.4222(7) 0.168(4) Uani 1 1 d D U . . .
N13 N 0.2586(4) 1.0299(4) 0.8975(5) 0.051(5) Uani 1 1 d . U . . .
N14 N 0.2475(3) 0.9891(4) 0.9181(5) 0.056(6) Uani 1 1 d . . . . .
N15 N 0.2939(4) 1.0017(4) 0.9283(5) 0.079(9) Uani 1 1 d D . . . .
N16 N 0.2856(4) 0.9708(4) 0.8832(4) 0.071(6) Uani 1 1 d D U . . .
N17 N 0.2535(5) 0.9981(5) 0.8473(5) 0.075(8) Uani 1 1 d . . . . .
N18 N 0.2945(4) 1.0134(5) 0.8566(5) 0.072(7) Uani 1 1 d . . . . .
C31 C 0.2633(5) 1.0497(5) 0.8877(6) 0.058(8) Uani 1 1 d . . . . .
H31 H 0.2747 1.0514 0.8708 0.070 Uiso 1 1 calc R U . . .
C32 C 0.2535(7) 1.0685(6) 0.8992(9) 0.096(13) Uani 1 1 d . . . . .
H32 H 0.2592 1.0826 0.8914 0.115 Uiso 1 1 calc R U . . .
C33 C 0.2358(6) 1.0687(6) 0.9214(6) 0.074(9) Uani 1 1 d . U . . .
H33 H 0.2285 1.0821 0.9287 0.089 Uiso 1 1 calc R U . . .
C34 C 0.2297(5) 1.0473(6) 0.9324(7) 0.070(8) Uani 1 1 d . U . . .
C35 C 0.2109(5) 1.0432(5) 0.9567(6) 0.061(7) Uani 1 1 d . U . . .
H35 H 0.2028 1.0557 0.9658 0.074 Uiso 1 1 calc R U . . .
C36 C 0.2049(5) 1.0217(5) 0.9661(7) 0.065(8) Uani 1 1 d . U . . .
H36 H 0.1923 1.0201 0.9809 0.078 Uiso 1 1 calc R U . . .
C37 C 0.2164(5) 1.0014(6) 0.9554(6) 0.062(8) Uani 1 1 d . . . . .
C38 C 0.2110(5) 0.9805(6) 0.9620(6) 0.066(8) Uani 1 1 d . . . . .
H38 H 0.1978 0.9772 0.9748 0.079 Uiso 1 1 calc R U . . .
C39 C 0.2247(4) 0.9633(4) 0.9505(5) 0.046(6) Uani 1 1 d . U . . .
H39 H 0.2218 0.9482 0.9572 0.056 Uiso 1 1 calc R U . . .
C40 C 0.2433(4) 0.9680(4) 0.9284(5) 0.041(6) Uani 1 1 d . . . . .
H40 H 0.2527 0.9560 0.9209 0.049 Uiso 1 1 calc R U . . .
C41 C 0.2353(4) 1.0064(4) 0.9304(5) 0.043(5) Uani 1 1 d . U . . .
C42 C 0.2392(6) 1.0281(5) 0.9210(6) 0.071(9) Uani 1 1 d . . . . .
C43 C 0.2973(4) 1.0199(4) 0.9486(6) 0.070(8) Uani 1 1 d D U . . .
H43 H 0.2896 1.0337 0.9445 0.083 Uiso 1 1 calc R U . . .
C44 C 0.3124(5) 1.0178(4) 0.9756(7) 0.089(11) Uani 1 1 d D . . . .
H44 H 0.3156 1.0306 0.9894 0.107 Uiso 1 1 calc R U . . .
C45 C 0.3230(8) 0.9973(5) 0.9825(8) 0.15(2) Uani 1 1 d D . . . .
H45 H 0.3324 0.9955 1.0019 0.185 Uiso 1 1 calc R U . . .
C46 C 0.3191(8) 0.9796(4) 0.9600(9) 0.132(10) Uani 1 1 d D U . . .
C47 C 0.3258(7) 0.9574(4) 0.9659(8) 0.133(10) Uani 1 1 d D U . . .
H47 H 0.3319 0.9538 0.9876 0.160 Uiso 1 1 calc R U . . .
C48 C 0.3243(7) 0.9401(5) 0.9420(8) 0.134(10) Uani 1 1 d D U . . .
H48 H 0.3323 0.9263 0.9440 0.161 Uiso 1 1 calc R U . . .
C49 C 0.3099(7) 0.9452(5) 0.9150(7) 0.120(15) Uani 1 1 d D U . . .
C50 C 0.3070(6) 0.9298(4) 0.8884(7) 0.102(12) Uani 1 1 d D U . . .
H50 H 0.3147 0.9157 0.8901 0.122 Uiso 1 1 calc R U . . .
C51 C 0.2936(6) 0.9333(4) 0.8597(6) 0.105(14) Uani 1 1 d D . . . .
H51 H 0.2920 0.9226 0.8418 0.126 Uiso 1 1 calc R U . . .
C52 C 0.2829(5) 0.9543(4) 0.8598(6) 0.073(9) Uani 1 1 d D . . . .
H52 H 0.2727 0.9573 0.8417 0.087 Uiso 1 1 calc R U . . .
C53 C 0.2997(5) 0.9655(4) 0.9092(6) 0.074(9) Uani 1 1 d D . . . .
C54 C 0.3031(7) 0.9812(4) 0.9349(7) 0.116(16) Uani 1 1 d D . . . .
C55 C 0.2328(5) 0.9925(5) 0.8419(7) 0.057(7) Uani 1 1 d . U . . .
H55 H 0.2240 0.9884 0.8612 0.068 Uiso 1 1 calc R U . . .
C56 C 0.2223(6) 0.9919(5) 0.8103(7) 0.072(9) Uani 1 1 d . . . . .
H56 H 0.2076 0.9856 0.8083 0.086 Uiso 1 1 calc R U . . .
C57 C 0.2326(5) 1.0001(6) 0.7827(6) 0.070(9) Uani 1 1 d . . . . .
H57 H 0.2249 1.0012 0.7615 0.084 Uiso 1 1 calc R U . . .
C58 C 0.2544(5) 1.0067(5) 0.7859(6) 0.060(7) Uani 1 1 d D U . . .
C59 C 0.2682(6) 1.0143(6) 0.7593(8) 0.090(10) Uani 1 1 d D U . . .
H59 H 0.2623 1.0136 0.7367 0.108 Uiso 1 1 calc R U . . .
C60 C 0.2899(6) 1.0228(6) 0.7638(8) 0.081(9) Uani 1 1 d . U . . .
H60 H 0.2983 1.0281 0.7448 0.098 Uiso 1 1 calc R U . . .
C61 C 0.2997(6) 1.0234(6) 0.7980(7) 0.081(8) Uani 1 1 d . U . . .
C62 C 0.3217(8) 1.0324(8) 0.8045(11) 0.117(13) Uani 1 1 d . U . . .
H62 H 0.3302 1.0401 0.7877 0.140 Uiso 1 1 calc R U . . .
C63 C 0.3298(8) 1.0289(9) 0.8390(10) 0.14(2) Uani 1 1 d . U . . .
H63 H 0.3452 1.0315 0.8449 0.174 Uiso 1 1 calc R U . . .
C64 C 0.3149(5) 1.0220(5) 0.8620(8) 0.068(8) Uani 1 1 d . U . . .
H64 H 0.3194 1.0235 0.8851 0.082 Uiso 1 1 calc R U . . .
C65 C 0.2866(5) 1.0145(6) 0.8243(6) 0.070(9) Uani 1 1 d . . . . .
C66 C 0.2654(5) 1.0073(5) 0.8179(6) 0.058(7) Uani 1 1 d . U . . .
N19 N 0.2017(4) 0.7962(4) 0.6451(6) 0.067(6) Uani 1 1 d . U . . .
N20 N 0.2302(4) 0.7903(4) 0.5958(5) 0.071(7) Uani 1 1 d . . . . .
N21 N 0.1850(4) 0.8043(5) 0.5795(6) 0.071(7) Uani 1 1 d . . . . .
N22 N 0.1890(4) 0.8402(4) 0.6166(5) 0.049(5) Uani 1 1 d . U . . .
N23 N 0.2355(4) 0.8302(4) 0.6327(4) 0.056(6) Uani 1 1 d . . . . .
N24 N 0.2222(4) 0.8344(4) 0.5708(5) 0.059(6) Uani 1 1 d . U . . .
C67 C 0.1875(6) 0.7984(4) 0.6709(6) 0.068(9) Uani 1 1 d . . . . .
H67 H 0.1783 0.8115 0.6705 0.082 Uiso 1 1 calc R U . . .
C68 C 0.1844(6) 0.7850(6) 0.6970(7) 0.073(9) Uani 1 1 d . . . . .
H68 H 0.1737 0.7889 0.7139 0.088 Uiso 1 1 calc R U . . .
C69 C 0.1965(6) 0.7651(7) 0.7003(7) 0.082(10) Uani 1 1 d . . . . .
H69 H 0.1937 0.7548 0.7184 0.098 Uiso 1 1 calc R U . . .
C70 C 0.2143(7) 0.7608(6) 0.6736(8) 0.083(10) Uani 1 1 d . . . . .
C71 C 0.2294(6) 0.7431(6) 0.6708(9) 0.091(12) Uani 1 1 d . . . . .
H71 H 0.2297 0.7330 0.6897 0.110 Uiso 1 1 calc R U . . .
C72 C 0.2435(6) 0.7381(6) 0.6462(7) 0.081(10) Uani 1 1 d . . . . .
H72 H 0.2523 0.7247 0.6462 0.097 Uiso 1 1 calc R U . . .
C73 C 0.2444(6) 0.7537(6) 0.6202(6) 0.077(10) Uani 1 1 d . . . . .
C74 C 0.2581(8) 0.7515(7) 0.5909(8) 0.110(14) Uani 1 1 d . . . . .
H74 H 0.2673 0.7386 0.5875 0.132 Uiso 1 1 calc R U . . .
C75 C 0.2575(6) 0.7692(7) 0.5668(7) 0.087(11) Uani 1 1 d . . . . .
H75 H 0.2671 0.7680 0.5475 0.104 Uiso 1 1 calc R U . . .
C76 C 0.2443(5) 0.7877(6) 0.5693(6) 0.073(9) Uani 1 1 d . . . . .
H76 H 0.2449 0.7990 0.5521 0.088 Uiso 1 1 calc R U . . .
C77 C 0.2309(6) 0.7730(5) 0.6207(6) 0.062(8) Uani 1 1 d . . . . .
C78 C 0.2149(4) 0.7781(5) 0.6473(6) 0.056(7) Uani 1 1 d . . . . .
C79 C 0.1830(6) 0.7845(6) 0.5631(8) 0.077(9) Uani 1 1 d . U . . .
H79 H 0.1951 0.7739 0.5644 0.092 Uiso 1 1 calc R U . . .
C80 C 0.1631(4) 0.7789(6) 0.5436(8) 0.091(11) Uani 1 1 d . U . . .
H80 H 0.1611 0.7645 0.5334 0.110 Uiso 1 1 calc DR U . . .
C81 C 0.1485(6) 0.7942(6) 0.5409(7) 0.084(9) Uani 1 1 d . U . . .
H81 H 0.1359 0.7906 0.5269 0.100 Uiso 1 1 calc R U . . .
C82 C 0.1480(6) 0.8161(7) 0.5556(8) 0.081(9) Uani 1 1 d . U . . .
C83 C 0.1331(6) 0.8333(6) 0.5542(7) 0.082(10) Uani 1 1 d . U . . .
H83 H 0.1205 0.8320 0.5393 0.098 Uiso 1 1 calc R U . . .
C84 C 0.1351(6) 0.8517(7) 0.5724(7) 0.085(11) Uani 1 1 d . . . . .
H84 H 0.1238 0.8630 0.5710 0.102 Uiso 1 1 calc R U . . .
C85 C 0.1545(6) 0.8552(6) 0.5951(6) 0.071(9) Uani 1 1 d . . . . .
C86 C 0.1563(6) 0.8753(5) 0.6154(8) 0.079(10) Uani 1 1 d . . . . .
H86 H 0.1453 0.8870 0.6153 0.095 Uiso 1 1 calc R U . . .
C87 C 0.1759(5) 0.8759(5) 0.6352(6) 0.062(8) Uani 1 1 d . . . . .
H87 H 0.1791 0.8887 0.6491 0.075 Uiso 1 1 calc R U . . .
C88 C 0.1901(5) 0.8585(5) 0.6347(5) 0.064(9) Uani 1 1 d . . . . .
H88 H 0.2028 0.8596 0.6495 0.077 Uiso 1 1 calc R U . . .
C89 C 0.1703(6) 0.8391(5) 0.5971(6) 0.072(9) Uani 1 1 d . . . . .
C90 C 0.1690(6) 0.8184(6) 0.5758(7) 0.071(9) Uani 1 1 d . . . . .
C91 C 0.2415(5) 0.8281(5) 0.6641(6) 0.058(7) Uani 1 1 d . . . . .
H91 H 0.2324 0.8188 0.6782 0.069 Uiso 1 1 calc R U . . .
C92 C 0.2596(4) 0.8382(4) 0.6786(6) 0.051(6) Uani 1 1 d . U . . .
H92 H 0.2638 0.8349 0.7014 0.062 Uiso 1 1 calc R U . . .
C93 C 0.2721(5) 0.8535(5) 0.6592(5) 0.064(8) Uani 1 1 d . . . . .
H93 H 0.2840 0.8621 0.6690 0.077 Uiso 1 1 calc R U . . .
C94 C 0.2661(5) 0.8559(5) 0.6238(6) 0.058(7) Uani 1 1 d . . . . .
C95 C 0.2788(4) 0.8706(5) 0.6013(6) 0.065(8) Uani 1 1 d . . . . .
H95 H 0.2916 0.8785 0.6097 0.078 Uiso 1 1 calc R U . . .
C96 C 0.2724(5) 0.8731(5) 0.5682(6) 0.066(8) Uani 1 1 d . . . . .
H96 H 0.2801 0.8832 0.5534 0.079 Uiso 1 1 calc R U . . .
C97 C 0.2532(5) 0.8597(6) 0.5564(5) 0.068(9) Uani 1 1 d . . . . .
C98 C 0.2457(5) 0.8626(5) 0.5221(7) 0.065(7) Uani 1 1 d . U . . .
H98 H 0.2528 0.8724 0.5061 0.078 Uiso 1 1 calc R U . . .
C99 C 0.2271(5) 0.8498(5) 0.5150(7) 0.063(7) Uani 1 1 d . U . . .
H99 H 0.2221 0.8498 0.4921 0.076 Uiso 1 1 calc R U . . .
C100 C 0.2152(6) 0.8372(5) 0.5374(6) 0.066(8) Uani 1 1 d . . . . .
H100 H 0.2016 0.8300 0.5300 0.079 Uiso 1 1 calc R U . . .
C101 C 0.2410(4) 0.8467(4) 0.5779(6) 0.048(6) Uani 1 1 d . U . . .
C102 C 0.2480(4) 0.8444(4) 0.6139(5) 0.042(5) Uani 1 1 d . U . . .
N25 N 0.3460(4) 0.2996(4) 0.3946(5) 0.062(6) Uani 1 1 d . . . . .
N26 N 0.3492(5) 0.2703(5) 0.3467(5) 0.077(8) Uani 1 1 d . . . . .
N27 N 0.3686(5) 0.2618(5) 0.4118(7) 0.086(9) Uani 1 1 d . . . . .
N28 N 0.3952(5) 0.2971(5) 0.4068(6) 0.080(8) Uani 1 1 d . . . . .
N29 N 0.3974(6) 0.2666(7) 0.3551(9) 0.116(10) Uani 1 1 d . U . . .
N30 N 0.3779(5) 0.3065(6) 0.3388(7) 0.099(11) Uani 1 1 d . . . . .
C103 C 0.3448(5) 0.3142(5) 0.4205(6) 0.063(8) Uani 1 1 d . . . . .
H103 H 0.3579 0.3185 0.4329 0.075 Uiso 1 1 calc R U . . .
C104 C 0.3234(6) 0.3227(6) 0.4287(9) 0.082(10) Uani 1 1 d . . . . .
H104 H 0.3229 0.3330 0.4473 0.099 Uiso 1 1 calc R U . . .
C105 C 0.3046(4) 0.3184(5) 0.4142(6) 0.054(7) Uani 1 1 d . . . . .
H105 H 0.2909 0.3251 0.4214 0.064 Uiso 1 1 calc R U . . .
C106 C 0.3056(5) 0.3025(5) 0.3861(7) 0.066(8) Uani 1 1 d . . . . .
C107 C 0.2866(5) 0.2963(4) 0.3663(7) 0.059(6) Uani 1 1 d . U . . .
H107 H 0.2721 0.3018 0.3726 0.071 Uiso 1 1 calc R U . . .
C108 C 0.2885(7) 0.2822(6) 0.3373(8) 0.087(10) Uani 1 1 d . U . . .
H108 H 0.2756 0.2790 0.3237 0.105 Uiso 1 1 calc R U . . .
C109 C 0.3099(5) 0.2728(5) 0.3290(7) 0.062(7) Uani 1 1 d . U . . .
C110 C 0.3141(6) 0.2587(6) 0.3012(8) 0.073(9) Uani 1 1 d . . . . .
H110 H 0.3024 0.2549 0.2855 0.088 Uiso 1 1 calc R U . . .
C111 C 0.3347(8) 0.2508(6) 0.2975(8) 0.097(13) Uani 1 1 d . . . . .
H111 H 0.3373 0.2404 0.2795 0.116 Uiso 1 1 calc R U . . .
C112 C 0.3534(5) 0.2567(6) 0.3183(8) 0.080(10) Uani 1 1 d . . . . .
H112 H 0.3682 0.2516 0.3132 0.096 Uiso 1 1 calc R U . . .
C113 C 0.3284(6) 0.2783(5) 0.3503(6) 0.070(9) Uani 1 1 d . . . . .
C114 C 0.3253(5) 0.2947(4) 0.3787(6) 0.051(7) Uani 1 1 d . . . . .
C115 C 0.3562(7) 0.2451(7) 0.4159(8) 0.097(13) Uani 1 1 d . . . . .
H115 H 0.3449 0.2432 0.3990 0.116 Uiso 1 1 calc R U . . .
C116 C 0.3564(7) 0.2289(6) 0.4412(8) 0.091(12) Uani 1 1 d . . . . .
H116 H 0.3465 0.2162 0.4397 0.109 Uiso 1 1 calc R U . . .
C117 C 0.3713(8) 0.2310(6) 0.4694(8) 0.104(14) Uani 1 1 d . . . . .
H117 H 0.3710 0.2215 0.4890 0.125 Uiso 1 1 calc R U . . .
C118 C 0.3867(8) 0.2493(7) 0.4644(10) 0.117(17) Uani 1 1 d . . . . .
C119 C 0.4039(7) 0.2536(7) 0.4888(10) 0.103(12) Uani 1 1 d . U . . .
H119 H 0.4064 0.2433 0.5069 0.124 Uiso 1 1 calc R U . . .
C120 C 0.4168(6) 0.2723(6) 0.4862(8) 0.083(9) Uani 1 1 d . U . . .
H120 H 0.4275 0.2748 0.5039 0.100 Uiso 1 1 calc R U . . .
C121 C 0.4160(6) 0.2884(6) 0.4603(8) 0.074(8) Uani 1 1 d . U . . .
C122 C 0.4288(6) 0.3067(7) 0.4526(8) 0.084(9) Uani 1 1 d . U . . .
H122 H 0.4416 0.3095 0.4665 0.101 Uiso 1 1 calc R U . . .
C123 C 0.4247(7) 0.3218(7) 0.4257(9) 0.098(10) Uani 1 1 d . U . . .
H123 H 0.4329 0.3356 0.4235 0.118 Uiso 1 1 calc R U . . .
C124 C 0.4082(7) 0.3155(7) 0.4028(10) 0.102(14) Uani 1 1 d . U . . .
H124 H 0.4059 0.3247 0.3832 0.122 Uiso 1 1 calc R U . . .
C125 C 0.3983(5) 0.2836(6) 0.4331(8) 0.068(8) Uani 1 1 d . U . . .
C126 C 0.3855(6) 0.2643(7) 0.4383(7) 0.082(10) Uani 1 1 d . . . . .
C127 C 0.4074(8) 0.2449(9) 0.3650(11) 0.140(7) Uani 1 1 d D U . . .
H127 H 0.4019 0.2373 0.3847 0.168 Uiso 1 1 calc R U . . .
C128 C 0.4243(8) 0.2355(8) 0.3466(10) 0.141(6) Uani 1 1 d D U . . .
H128 H 0.4317 0.2219 0.3531 0.170 Uiso 1 1 calc R U . . .
C129 C 0.4298(9) 0.2472(7) 0.3183(10) 0.141(6) Uani 1 1 d D U . . .
H129 H 0.4414 0.2406 0.3047 0.169 Uiso 1 1 calc R U . . .
C130 C 0.4211(8) 0.2668(7) 0.3063(9) 0.141(6) Uani 1 1 d D U . . .
C131 C 0.4237(9) 0.2763(7) 0.2751(10) 0.142(6) Uani 1 1 d D U . . .
H131 H 0.4329 0.2686 0.2589 0.171 Uiso 1 1 calc R U . . .
C132 C 0.4139(8) 0.2960(7) 0.2658(10) 0.141(6) Uani 1 1 d D U . . .
H132 H 0.4163 0.3016 0.2434 0.169 Uiso 1 1 calc R U . . .
C133 C 0.4007(8) 0.3082(7) 0.2873(9) 0.140(6) Uani 1 1 d D U . . .
C134 C 0.3881(7) 0.3271(7) 0.2823(10) 0.140(6) Uani 1 1 d D U . . .
H134 H 0.3910 0.3354 0.2621 0.168 Uiso 1 1 calc R U . . .
C135 C 0.3718(8) 0.3353(8) 0.3032(10) 0.140(6) Uani 1 1 d D U . . .
H135 H 0.3636 0.3484 0.2968 0.167 Uiso 1 1 calc R U . . .
C136 C 0.3673(10) 0.3248(8) 0.3331(10) 0.138(7) Uani 1 1 d D U . . .
H136 H 0.3568 0.3308 0.3489 0.166 Uiso 1 1 calc R U . . .
C137 C 0.3949(8) 0.2979(7) 0.3170(10) 0.121(13) Uani 1 1 d D U . . .
C138 C 0.4045(6) 0.2776(6) 0.3241(10) 0.104(10) Uani 1 1 d D U . . .
N31 N 0.0728(5) 0.4154(5) 0.3880(6) 0.075(7) Uani 1 1 d . U . . .
N32 N 0.0769(4) 0.3720(4) 0.3948(5) 0.064(7) Uani 1 1 d . . . . .
N33 N 0.0326(6) 0.3924(5) 0.3915(7) 0.097(10) Uani 1 1 d . . . . .
N34 N 0.0389(6) 0.4180(4) 0.4415(7) 0.098(11) Uani 1 1 d . . . . .
N35 N 0.0474(6) 0.3720(5) 0.4544(6) 0.086(9) Uani 1 1 d . . . . .
N36 N 0.0844(6) 0.3973(7) 0.4526(8) 0.105(10) Uani 1 1 d . U . . .
C139 C 0.0706(6) 0.4367(6) 0.3842(7) 0.080(10) Uani 1 1 d . . . . .
H139 H 0.0601 0.4442 0.3985 0.096 Uiso 1 1 calc R U . . .
C140 C 0.0830(6) 0.4503(8) 0.3596(8) 0.100(13) Uani 1 1 d . . . . .
H140 H 0.0811 0.4662 0.3578 0.120 Uiso 1 1 calc R U . . .
C141 C 0.0971(5) 0.4391(6) 0.3400(7) 0.068(8) Uani 1 1 d . . . . .
H141 H 0.1063 0.4474 0.3245 0.082 Uiso 1 1 calc R U . . .
C142 C 0.0993(6) 0.4154(6) 0.3411(7) 0.071(9) Uani 1 1 d . . . . .
C143 C 0.1136(6) 0.4020(5) 0.3192(7) 0.069(8) Uani 1 1 d . . . . .
H143 H 0.1222 0.4091 0.3018 0.083 Uiso 1 1 calc R U . . .
C144 C 0.1148(6) 0.3796(6) 0.3233(7) 0.082(10) Uani 1 1 d . . . . .
H144 H 0.1241 0.3710 0.3084 0.098 Uiso 1 1 calc R U . . .
C145 C 0.1035(6) 0.3691(6) 0.3475(6) 0.071(9) Uani 1 1 d . . . . .
C146 C 0.1030(6) 0.3455(6) 0.3525(7) 0.077(10) Uani 1 1 d . . . . .
H146 H 0.1107 0.3358 0.3370 0.092 Uiso 1 1 calc R U . . .
C147 C 0.0912(5) 0.3362(5) 0.3800(8) 0.073(9) Uani 1 1 d . . . . .
H147 H 0.0924 0.3205 0.3848 0.087 Uiso 1 1 calc R U . . .
C148 C 0.0787(5) 0.3491(5) 0.3988(7) 0.059(7) Uani 1 1 d . . . . .
H148 H 0.0703 0.3422 0.4166 0.071 Uiso 1 1 calc R U . . .
C149 C 0.0890(6) 0.3807(6) 0.3695(6) 0.075(9) Uani 1 1 d . U . . .
C150 C 0.0874(6) 0.4040(6) 0.3666(6) 0.071(9) Uani 1 1 d . U . . .
C151 C 0.0288(8) 0.3795(8) 0.3622(11) 0.126(5) Uani 1 1 d . U . . .
H151 H 0.0401 0.3693 0.3547 0.151 Uiso 1 1 calc R U . . .
C152 C 0.0101(8) 0.3809(8) 0.3448(12) 0.126(5) Uani 1 1 d . U . . .
H152 H 0.0086 0.3714 0.3255 0.151 Uiso 1 1 calc R U . . .
C153 C -0.0069(8) 0.3946(8) 0.3517(11) 0.127(5) Uani 1 1 d . U . . .
H153 H -0.0206 0.3939 0.3389 0.153 Uiso 1 1 calc R U . . .
C154 C -0.0047(7) 0.4093(8) 0.3764(11) 0.126(5) Uani 1 1 d D U . . .
C155 C -0.0219(7) 0.4256(7) 0.3839(10) 0.127(5) Uani 1 1 d D U . . .
H155 H -0.0353 0.4271 0.3709 0.153 Uiso 1 1 calc R U . . .
C156 C -0.0170(7) 0.4395(8) 0.4128(9) 0.127(5) Uani 1 1 d D U . . .
H156 H -0.0277 0.4511 0.4177 0.153 Uiso 1 1 calc R U . . .
C157 C 0.0021(7) 0.4380(8) 0.4351(11) 0.127(5) Uani 1 1 d D U . . .
C158 C 0.0110(8) 0.4514(8) 0.4644(11) 0.127(5) Uani 1 1 d . U . . .
H158 H 0.0011 0.4625 0.4735 0.152 Uiso 1 1 calc R U . . .
C159 C 0.0296(8) 0.4498(8) 0.4783(11) 0.126(6) Uani 1 1 d . U . . .
H159 H 0.0340 0.4599 0.4959 0.151 Uiso 1 1 calc R U . . .
C160 C 0.0453(8) 0.4315(8) 0.4668(11) 0.126(5) Uani 1 1 d . U . . .
H160 H 0.0596 0.4296 0.4774 0.152 Uiso 1 1 calc R U . . .
C161 C 0.0187(8) 0.4214(7) 0.4266(11) 0.126(5) Uani 1 1 d D U . . .
C162 C 0.0142(7) 0.4065(8) 0.3988(10) 0.127(5) Uani 1 1 d D U . . .
C163 C 0.0297(8) 0.3591(7) 0.4557(8) 0.101(14) Uani 1 1 d . . . . .
H163 H 0.0181 0.3618 0.4394 0.121 Uiso 1 1 calc R U . . .
C164 C 0.0260(9) 0.3419(7) 0.4786(10) 0.118(16) Uani 1 1 d . . . . .
H164 H 0.0121 0.3339 0.4796 0.141 Uiso 1 1 calc R U . . .
C165 C 0.0440(7) 0.3367(7) 0.5002(8) 0.100(13) Uani 1 1 d . . . . .
H165 H 0.0423 0.3245 0.5156 0.120 Uiso 1 1 calc R U . . .
C166 C 0.0643(6) 0.3487(6) 0.5003(9) 0.093(12) Uani 1 1 d D . . . .
C167 C 0.0827(7) 0.3461(9) 0.5221(8) 0.14(2) Uani 1 1 d D . . . .
H167 H 0.0821 0.3345 0.5389 0.169 Uiso 1 1 calc R U . . .
C168 C 0.1010(7) 0.3592(7) 0.5207(9) 0.096(11) Uani 1 1 d . U . . .
H168 H 0.1135 0.3559 0.5350 0.115 Uiso 1 1 calc R U . . .
C169 C 0.1020(8) 0.3763(7) 0.4999(8) 0.097(12) Uani 1 1 d . U . . .
C170 C 0.1191(9) 0.3927(9) 0.4962(9) 0.122(17) Uani 1 1 d . . . . .
H170 H 0.1314 0.3913 0.5117 0.146 Uiso 1 1 calc R U . . .
C171 C 0.1209(7) 0.4106(7) 0.4738(9) 0.097(12) Uani 1 1 d . . . . .
H171 H 0.1331 0.4209 0.4723 0.117 Uiso 1 1 calc R U . . .
C172 C 0.1004(8) 0.4107(7) 0.4530(8) 0.104(14) Uani 1 1 d . . . . .
H172 H 0.0992 0.4230 0.4374 0.125 Uiso 1 1 calc R U . . .
C173 C 0.0843(7) 0.3799(7) 0.4761(8) 0.083(10) Uani 1 1 d . U . . .
C174 C 0.0643(8) 0.3669(8) 0.4764(8) 0.099(13) Uani 1 1 d . . . . .
N37 N 0.2317(3) 0.1916(3) 0.6266(4) 0.137(3) Uani 0.688(10) 1 d D U P A 1
N38 N 0.2131(4) 0.1518(3) 0.6237(4) 0.137(3) Uani 0.688(10) 1 d D U P A 1
N39 N 0.2329(4) 0.1955(2) 0.5538(3) 0.138(3) Uani 0.688(10) 1 d D U P A 1
N40 N 0.1939(3) 0.1865(3) 0.5801(5) 0.137(3) Uani 0.688(10) 1 d D U P A 1
N41 N 0.21648(19) 0.15049(12) 0.5507(2) 0.138(3) Uani 0.688(10) 1 d D U P A 1
N42 N 0.2515(3) 0.1542(3) 0.5930(5) 0.137(3) Uani 0.688(10) 1 d D U P A 1
C175 C 0.2413(3) 0.2123(3) 0.6253(5) 0.137(3) Uani 0.688(10) 1 d D U P A 1
H175 H 0.2438 0.2193 0.6038 0.165 Uiso 0.688(10) 1 calc R U P A 1
C176 C 0.24754(18) 0.2235(2) 0.6550(5) 0.137(3) Uani 0.688(10) 1 d D U P A 1
H176 H 0.2543 0.2381 0.6541 0.165 Uiso 0.688(10) 1 calc R U P A 1
C177 C 0.2437(2) 0.2129(3) 0.6862(4) 0.137(3) Uani 0.688(10) 1 d D U P A 1
H177 H 0.2478 0.2203 0.7068 0.165 Uiso 0.688(10) 1 calc R U P A 1
C178 C 0.2338(3) 0.1916(3) 0.6870(5) 0.137(3) Uani 0.688(10) 1 d D U P A 1
C179 C 0.2292(4) 0.1796(4) 0.7163(4) 0.137(3) Uani 0.688(10) 1 d D U P A 1
H179 H 0.2331 0.1862 0.7376 0.165 Uiso 0.688(10) 1 calc R U P A 1
C180 C 0.2195(4) 0.1585(4) 0.7166(4) 0.137(3) Uani 0.688(10) 1 d D U P A 1
H180 H 0.2165 0.1506 0.7372 0.165 Uiso 0.688(10) 1 calc R U P A 1
C181 C 0.2142(3) 0.1495(3) 0.6853(5) 0.137(3) Uani 0.688(10) 1 d D U P A 1
C182 C 0.2042(4) 0.1282(3) 0.6826(4) 0.137(3) Uani 0.688(10) 1 d D U P A 1
H182 H 0.2011 0.1201 0.7029 0.165 Uiso 0.688(10) 1 calc R U P A 1
C183 C 0.1985(4) 0.1182(3) 0.6516(6) 0.137(3) Uani 0.688(10) 1 d D U P A 1
H183 H 0.1917 0.1036 0.6502 0.165 Uiso 0.688(10) 1 calc R U P A 1
C184 C 0.2034(4) 0.1311(4) 0.6230(5) 0.137(3) Uani 0.688(10) 1 d D U P A 1
H184 H 0.1998 0.1249 0.6014 0.165 Uiso 0.688(10) 1 calc R U P A 1
C185 C 0.2181(3) 0.1603(2) 0.6548(5) 0.137(3) Uani 0.688(10) 1 d D U P A 1
C186 C 0.2280(2) 0.1813(2) 0.6569(5) 0.137(3) Uani 0.688(10) 1 d D U P A 1
C187 C 0.2546(4) 0.1966(3) 0.5433(3) 0.138(3) Uani 0.688(10) 1 d D U P A 1
H187 H 0.2654 0.1857 0.5505 0.165 Uiso 0.688(10) 1 calc R U P A 1
C188 C 0.2608(3) 0.2141(2) 0.5215(3) 0.138(3) Uani 0.688(10) 1 d D U P A 1
H188 H 0.2760 0.2151 0.5139 0.166 Uiso 0.688(10) 1 calc R U P A 1
C189 C 0.2451(3) 0.2301(2) 0.5108(3) 0.138(3) Uani 0.688(10) 1 d D U P A 1
H189 H 0.2493 0.2420 0.4959 0.166 Uiso 0.688(10) 1 calc R U P A 1
C190 C 0.2231(3) 0.2279(3) 0.5226(4) 0.138(3) Uani 0.688(10) 1 d D U P A 1
C191 C 0.2039(4) 0.2407(3) 0.5167(5) 0.138(3) Uani 0.688(10) 1 d D U P A 1
H191 H 0.2064 0.2532 0.5020 0.165 Uiso 0.688(10) 1 calc R U P A 1
C192 C 0.1818(4) 0.2390(3) 0.5281(6) 0.138(3) Uani 0.688(10) 1 d D U P A 1
H192 H 0.1697 0.2489 0.5225 0.165 Uiso 0.688(10) 1 calc R U P A 1
C193 C 0.1807(3) 0.2202(3) 0.5491(4) 0.138(3) Uani 0.688(10) 1 d D U P A 1
C194 C 0.1595(2) 0.2157(3) 0.5631(5) 0.138(3) Uani 0.688(10) 1 d D U P A 1
H194 H 0.1476 0.2258 0.5571 0.165 Uiso 0.688(10) 1 calc R U P A 1
C195 C 0.1539(3) 0.1979(4) 0.5848(6) 0.138(3) Uani 0.688(10) 1 d D U P A 1
H195 H 0.1392 0.1954 0.5938 0.165 Uiso 0.688(10) 1 calc R U P A 1
C196 C 0.1725(3) 0.1842(3) 0.5918(5) 0.138(3) Uani 0.688(10) 1 d D U P A 1
H196 H 0.1699 0.1718 0.6066 0.165 Uiso 0.688(10) 1 calc R U P A 1
C197 C 0.1967(3) 0.2045(3) 0.5594(4) 0.138(3) Uani 0.688(10) 1 d D U P A 1
C198 C 0.2170(2) 0.2105(3) 0.5442(4) 0.138(3) Uani 0.688(10) 1 d D U P A 1
C199 C 0.1986(2) 0.14865(18) 0.5292(3) 0.138(3) Uani 0.688(10) 1 d D U P A 1
H199 H 0.1870 0.1596 0.5323 0.165 Uiso 0.688(10) 1 calc R U P A 1
C200 C 0.1950(4) 0.1330(6) 0.5033(8) 0.138(3) Uani 0.688(10) 1 d D U P A 1
H200 H 0.1814 0.1318 0.4904 0.165 Uiso 0.688(10) 1 calc R U P A 1
C201 C 0.2139(4) 0.1193(5) 0.4989(7) 0.137(3) Uani 0.688(10) 1 d D U P A 1
H201 H 0.2129 0.1085 0.4811 0.165 Uiso 0.688(10) 1 calc R U P A 1
C202 C 0.2339(3) 0.1194(5) 0.5174(7) 0.137(3) Uani 0.688(10) 1 d D U P A 1
C203 C 0.2543(3) 0.1079(5) 0.5156(7) 0.137(3) Uani 0.688(10) 1 d D U P A 1
H203 H 0.2581 0.1006 0.4948 0.165 Uiso 0.688(10) 1 calc R U P A 1
C204 C 0.2694(4) 0.1062(4) 0.5425(7) 0.137(3) Uani 0.688(10) 1 d D U P A 1
H204 H 0.2790 0.0936 0.5465 0.165 Uiso 0.688(10) 1 calc R U P A 1
C205 C 0.2689(4) 0.1255(5) 0.5627(6) 0.137(3) Uani 0.688(10) 1 d D U P A 1
C206 C 0.2876(4) 0.1254(5) 0.5842(9) 0.137(3) Uani 0.688(10) 1 d D U P A 1
H206 H 0.2996 0.1147 0.5821 0.165 Uiso 0.688(10) 1 calc R U P A 1
C207 C 0.2872(4) 0.1422(6) 0.6090(8) 0.138(3) Uani 0.688(10) 1 d D U P A 1
H207 H 0.2997 0.1432 0.6240 0.165 Uiso 0.688(10) 1 calc R U P A 1
C208 C 0.2697(4) 0.1576(5) 0.6133(8) 0.137(3) Uani 0.688(10) 1 d D U P A 1
H208 H 0.2704 0.1697 0.6293 0.165 Uiso 0.688(10) 1 calc R U P A 1
C209 C 0.2503(4) 0.1397(5) 0.5664(6) 0.138(3) Uani 0.688(10) 1 d D U P A 1
C210 C 0.2328(3) 0.1349(5) 0.5439(7) 0.137(3) Uani 0.688(10) 1 d D U P A 1
N37A N 0.2212(2) 0.1957(3) 0.6240(3) 0.137(3) Uani 0.312(10) 1 d D U P A 2
N38A N 0.2016(4) 0.1569(3) 0.6216(3) 0.137(3) Uani 0.312(10) 1 d D U P A 2
N39A N 0.2214(3) 0.1942(2) 0.5438(3) 0.138(3) Uani 0.312(10) 1 d D U P A 2
N40A N 0.1835(3) 0.1912(3) 0.5807(5) 0.138(3) Uani 0.312(10) 1 d D U P A 2
N41A N 0.20862(19) 0.15746(12) 0.54399(16) 0.138(3) Uani 0.312(10) 1 d D U P A 2
N42A N 0.2458(3) 0.1683(3) 0.5829(4) 0.137(3) Uani 0.312(10) 1 d D U P A 2
C17A C 0.23147(17) 0.2162(3) 0.6239(5) 0.137(3) Uani 0.312(10) 1 d D U P A 2
H17A H 0.2335 0.2238 0.6029 0.165 Uiso 0.312(10) 1 calc R U P A 2
C17B C 0.23918(10) 0.22632(18) 0.6537(5) 0.137(3) Uani 0.312(10) 1 d D U P A 2
H17B H 0.2464 0.2407 0.6534 0.165 Uiso 0.312(10) 1 calc R U P A 2
C17C C 0.23596(16) 0.2146(2) 0.6841(4) 0.137(3) Uani 0.312(10) 1 d D U P A 2
H17C H 0.2410 0.2211 0.7049 0.165 Uiso 0.312(10) 1 calc R U P A 2
C17D C 0.2254(2) 0.1935(2) 0.6845(5) 0.137(3) Uani 0.312(10) 1 d D U P A 2
C17E C 0.2221(3) 0.1816(3) 0.7141(4) 0.137(3) Uani 0.312(10) 1 d D U P A 2
H17E H 0.2270 0.1877 0.7353 0.165 Uiso 0.312(10) 1 calc R U P A 2
C18A C 0.2116(4) 0.1609(3) 0.7131(4) 0.137(3) Uani 0.312(10) 1 d D U P A 2
H18A H 0.2092 0.1526 0.7336 0.165 Uiso 0.312(10) 1 calc R U P A 2
C18B C 0.2045(3) 0.1520(2) 0.6825(5) 0.137(3) Uani 0.312(10) 1 d D U P A 2
C18C C 0.1937(4) 0.1312(3) 0.6788(4) 0.137(3) Uani 0.312(10) 1 d D U P A 2
H18C H 0.1910 0.1224 0.6986 0.165 Uiso 0.312(10) 1 calc R U P A 2
C18D C 0.1867(5) 0.1227(3) 0.6474(6) 0.137(3) Uani 0.312(10) 1 d D U P A 2
H18D H 0.1794 0.1085 0.6452 0.165 Uiso 0.312(10) 1 calc R U P A 2
C18E C 0.1912(5) 0.1366(4) 0.6196(5) 0.137(3) Uani 0.312(10) 1 d D U P A 2
H18E H 0.1867 0.1314 0.5977 0.165 Uiso 0.312(10) 1 calc R U P A 2
C18F C 0.2079(3) 0.1640(2) 0.6529(4) 0.137(3) Uani 0.312(10) 1 d D U P A 2
C18G C 0.2183(2) 0.18473(17) 0.6539(4) 0.137(3) Uani 0.312(10) 1 d D U P A 2
C18H C 0.2410(3) 0.19481(19) 0.5260(3) 0.138(3) Uani 0.312(10) 1 d D U P A 2
H18H H 0.2525 0.1840 0.5301 0.165 Uiso 0.312(10) 1 calc R U P A 2
C18I C 0.24389(19) 0.21154(14) 0.50146(19) 0.138(3) Uani 0.312(10) 1 d D U P A 2
H18I H 0.2576 0.2122 0.4888 0.165 Uiso 0.312(10) 1 calc R U P A 2
C18J C 0.2269(2) 0.22735(17) 0.4955(3) 0.138(3) Uani 0.312(10) 1 d D U P A 2
H18J H 0.2288 0.2388 0.4788 0.165 Uiso 0.312(10) 1 calc R U P A 2
C19A C 0.20716(19) 0.2259(3) 0.5146(3) 0.138(3) Uani 0.312(10) 1 d D U P A 2
C19B C 0.1901(3) 0.2413(3) 0.5092(4) 0.138(3) Uani 0.312(10) 1 d D U P A 2
H19B H 0.1919 0.2528 0.4925 0.165 Uiso 0.312(10) 1 calc R U P A 2
C19C C 0.1705(2) 0.2400(3) 0.5279(6) 0.138(3) Uani 0.312(10) 1 d D U P A 2
H19C H 0.1587 0.2507 0.5241 0.165 Uiso 0.312(10) 1 calc R U P A 2
C19D C 0.16791(19) 0.2234(4) 0.5520(5) 0.138(3) Uani 0.312(10) 1 d D U P A 2
C19E C 0.1485(2) 0.2212(4) 0.5718(6) 0.138(3) Uani 0.312(10) 1 d D U P A 2
H19E H 0.1364 0.2316 0.5686 0.165 Uiso 0.312(10) 1 calc R U P A 2
C19F C 0.1463(3) 0.2042(4) 0.5960(6) 0.138(3) Uani 0.312(10) 1 d D U P A 2
H19F H 0.1331 0.2027 0.6095 0.165 Uiso 0.312(10) 1 calc R U P A 2
C19G C 0.1645(4) 0.1894(4) 0.5996(6) 0.138(3) Uani 0.312(10) 1 d D U P A 2
H19G H 0.1635 0.1776 0.6160 0.165 Uiso 0.312(10) 1 calc R U P A 2
C19H C 0.1850(2) 0.2079(3) 0.5574(4) 0.138(3) Uani 0.312(10) 1 d D U P A 2
C19I C 0.20458(18) 0.2092(2) 0.5387(3) 0.138(3) Uani 0.312(10) 1 d D U P A 2
C19J C 0.19018(16) 0.15199(12) 0.5245(2) 0.138(3) Uani 0.312(10) 1 d D U P A 2
H19J H 0.1757 0.1579 0.5300 0.165 Uiso 0.312(10) 1 calc R U P A 2
C20A C 0.19267(17) 0.13784(10) 0.49682(19) 0.138(3) Uani 0.312(10) 1 d D U P A 2
H20A H 0.1799 0.1341 0.4833 0.165 Uiso 0.312(10) 1 calc R U P A 2
C20B C 0.2134(2) 0.12926(13) 0.4888(2) 0.138(3) Uani 0.312(10) 1 d D U P A 2
H20B H 0.2151 0.1195 0.4697 0.165 Uiso 0.312(10) 1 calc R U P A 2
C20C C 0.23206(17) 0.13478(18) 0.5085(3) 0.138(3) Uani 0.312(10) 1 d D U P A 2
C20D C 0.2530(2) 0.1262(3) 0.5005(4) 0.138(3) Uani 0.312(10) 1 d D U P A 2
H20D H 0.2547 0.1165 0.4814 0.165 Uiso 0.312(10) 1 calc R U P A 2
C20E C 0.27146(18) 0.1317(4) 0.5201(5) 0.138(3) Uani 0.312(10) 1 d D U P A 2
H20E H 0.2859 0.1258 0.5146 0.165 Uiso 0.312(10) 1 calc R U P A 2
C20F C 0.26899(18) 0.1458(3) 0.5477(4) 0.138(3) Uani 0.312(10) 1 d D U P A 2
C20G C 0.2878(2) 0.1512(4) 0.5673(5) 0.138(3) Uani 0.312(10) 1 d D U P A 2
H20G H 0.3023 0.1453 0.5618 0.165 Uiso 0.312(10) 1 calc R U P A 2
C20H C 0.2849(3) 0.1655(4) 0.5950(5) 0.137(3) Uani 0.312(10) 1 d D U P A 2
H20H H 0.2975 0.1695 0.6088 0.165 Uiso 0.312(10) 1 calc R U P A 2
C20I C 0.2636(4) 0.1741(3) 0.6027(4) 0.138(3) Uani 0.312(10) 1 d D U P A 2
H20I H 0.2615 0.1838 0.6217 0.165 Uiso 0.312(10) 1 calc R U P A 2
C20J C 0.2480(2) 0.1544(2) 0.5557(3) 0.138(3) Uani 0.312(10) 1 d D U P A 2
C21A C 0.22956(17) 0.14891(17) 0.5361(2) 0.138(3) Uani 0.312(10) 1 d D U P A 2
N43 N 0.1306(7) 0.7001(8) 0.3249(11) 0.165(10) Uiso 1 1 d D U . . .
H43A H 0.1322 0.6870 0.3351 0.198 Uiso 1 1 calc R U . . .
C211 C 0.1686(7) 0.6906(9) 0.3018(14) 0.193(18) Uiso 1 1 d D U . . .
H21A H 0.1813 0.7002 0.2950 0.290 Uiso 1 1 calc R U . . .
H21B H 0.1663 0.6787 0.2848 0.290 Uiso 1 1 calc R U . . .
H21C H 0.1718 0.6837 0.3240 0.290 Uiso 1 1 calc R U . . .
C212 C 0.1468(8) 0.7052(9) 0.3044(14) 0.158(11) Uiso 1 1 d D U . . .
C213 C 0.1470(9) 0.7250(8) 0.2850(14) 0.163(11) Uiso 1 1 d D U . . .
H213 H 0.1579 0.7281 0.2680 0.195 Uiso 1 1 calc R U . . .
C214 C 0.1283(10) 0.7407(10) 0.2937(13) 0.158(11) Uiso 1 1 d . U . . .
H214 H 0.1273 0.7554 0.2841 0.190 Uiso 1 1 calc R U . . .
C215 C 0.1117(10) 0.7325(9) 0.3175(14) 0.163(11) Uiso 1 1 d D U . . .
H215 H 0.0997 0.7425 0.3229 0.195 Uiso 1 1 calc R U . . .
C216 C 0.1112(10) 0.7115(9) 0.3336(14) 0.163(11) Uiso 1 1 d D U . . .
H216 H 0.0995 0.7060 0.3481 0.196 Uiso 1 1 calc R U . . .
N44 N 0.4342(4) 0.5801(5) 0.7616(5) 0.092(7) Uiso 1 1 d D U . . .
H44A H 0.4327 0.5949 0.7625 0.111 Uiso 1 1 calc R U . . .
C217 C 0.4760(5) 0.5848(6) 0.7622(7) 0.157(15) Uiso 1 1 d D U . . .
H21D H 0.4886 0.5740 0.7617 0.236 Uiso 1 1 calc R U . . .
H21E H 0.4769 0.5948 0.7424 0.236 Uiso 1 1 calc R U . . .
H21F H 0.4767 0.5938 0.7831 0.236 Uiso 1 1 calc R U . . .
C218 C 0.4533(5) 0.5716(5) 0.7613(4) 0.107(8) Uiso 1 1 d D U . . .
C219 C 0.4552(6) 0.5482(5) 0.7600(5) 0.111(8) Uiso 1 1 d D U . . .
H219 H 0.4698 0.5415 0.7598 0.133 Uiso 1 1 calc R U . . .
C220 C 0.4361(5) 0.5343(6) 0.7591(6) 0.107(8) Uiso 1 1 d D U . . .
H220 H 0.4376 0.5183 0.7583 0.128 Uiso 1 1 calc R U . . .
C221 C 0.4149(6) 0.5444(6) 0.7594(6) 0.104(8) Uiso 1 1 d D U . . .
H221 H 0.4009 0.5364 0.7588 0.125 Uiso 1 1 calc R U . . .
C222 C 0.4167(8) 0.5678(6) 0.7608(5) 0.107(8) Uiso 1 1 d D U . . .
H222 H 0.4028 0.5758 0.7611 0.128 Uiso 1 1 calc R U . . .
N45 N 0.3412(6) 0.4768(6) 0.6906(8) 0.091(10) Uiso 0.5 1 d D U P . .
H45A H 0.3456 0.4771 0.6692 0.109 Uiso 0.5 1 calc R U P . .
C223 C 0.3516(7) 0.4360(7) 0.6932(12) 0.099(15) Uiso 0.5 1 d D U P . .
H22A H 0.3394 0.4281 0.6814 0.148 Uiso 0.5 1 calc R U P . .
H22B H 0.3580 0.4262 0.7109 0.148 Uiso 0.5 1 calc R U P . .
H22C H 0.3635 0.4400 0.6769 0.148 Uiso 0.5 1 calc R U P . .
C224 C 0.3422(4) 0.4578(6) 0.7098(8) 0.098(11) Uiso 0.5 1 d D U P . .
C225 C 0.3355(6) 0.4557(7) 0.7437(8) 0.084(11) Uiso 0.5 1 d D U P . .
H225 H 0.3366 0.4419 0.7562 0.101 Uiso 0.5 1 calc R U P . .
C226 C 0.3272(7) 0.4756(7) 0.7573(9) 0.092(11) Uiso 0.5 1 d D U P . .
H226 H 0.3224 0.4752 0.7804 0.110 Uiso 0.5 1 calc R U P . .
C227 C 0.3253(7) 0.4962(6) 0.7403(10) 0.090(11) Uiso 0.5 1 d D U P . .
H227 H 0.3196 0.5095 0.7504 0.108 Uiso 0.5 1 calc R U P . .
C228 C 0.3328(7) 0.4950(6) 0.7067(10) 0.091(11) Uiso 0.5 1 d D U P . .
H228 H 0.3318 0.5086 0.6938 0.109 Uiso 0.5 1 calc R U P . .
N46 N 0.1979(6) 0.4408(5) 0.3804(8) 0.087(10) Uiso 0.5 1 d D U P . .
H46 H 0.2128 0.4398 0.3798 0.104 Uiso 0.5 1 calc R U P . .
C229 C 0.2010(8) 0.4657(7) 0.4313(10) 0.100(15) Uiso 0.5 1 d D U P . .
H22D H 0.2097 0.4547 0.4446 0.151 Uiso 0.5 1 calc R U P . .
H22E H 0.1909 0.4741 0.4464 0.151 Uiso 0.5 1 calc R U P . .
H22F H 0.2114 0.4762 0.4199 0.151 Uiso 0.5 1 calc R U P . .
C230 C 0.1869(6) 0.4530(4) 0.4042(7) 0.094(11) Uiso 0.5 1 d D U P . .
C231 C 0.1635(6) 0.4555(6) 0.4070(9) 0.082(10) Uiso 0.5 1 d D U P . .
H231 H 0.1565 0.4643 0.4242 0.099 Uiso 0.5 1 calc R U P . .
C232 C 0.1516(6) 0.4438(7) 0.3822(10) 0.087(11) Uiso 0.5 1 d D U P . .
H232 H 0.1355 0.4449 0.3828 0.104 Uiso 0.5 1 calc R U P . .
C233 C 0.1612(7) 0.4308(7) 0.3565(9) 0.090(11) Uiso 0.5 1 d D U P . .
H233 H 0.1525 0.4230 0.3398 0.108 Uiso 0.5 1 calc R U P . .
C234 C 0.1846(7) 0.4302(6) 0.3576(9) 0.088(11) Uiso 0.5 1 d D U P . .
H234 H 0.1920 0.4214 0.3406 0.105 Uiso 0.5 1 calc R U P . .

loop_
_atom_site_aniso_label
_atom_site_aniso_U_11
_atom_site_aniso_U_22
_atom_site_aniso_U_33
_atom_site_aniso_U_23
_atom_site_aniso_U_13
_atom_site_aniso_U_12
Pr1 0.0828(12) 0.0675(11) 0.0335(7) 0.0045(7) 0.0016(7) 0.0078(9)
Pr2 0.0720(11) 0.0625(10) 0.0233(6) -0.0007(6) 0.0054(6) 0.0000(8)
Pr3 0.0642(10) 0.0578(9) 0.0255(6) -0.0019(6) 0.0039(6) 0.0035(7)
Pr4 0.0641(10) 0.0537(9) 0.0325(6) 0.0037(6) 0.0066(6) 0.0022(7)
Pr5 0.0778(12) 0.0658(11) 0.0424(8) -0.0039(7) 0.0005(7) 0.0019(9)
Pr6 0.0791(13) 0.0900(14) 0.0391(8) -0.0061(8) -0.0013(8) -0.0024(10)
Pr7 0.221(4) 0.150(3) 0.0676(14) -0.0414(15) -0.0297(17) 0.099(3)
Pr8 0.168(3) 0.1043(18) 0.0605(11) -0.0333(11) -0.0345(13) 0.0549(17)
Pr9 0.147(2) 0.1044(17) 0.0404(9) -0.0040(9) -0.0037(11) 0.0457(15)
Pr10 0.1185(19) 0.131(2) 0.0393(9) -0.0068(10) 0.0127(10) 0.0485(15)
Sb1 0.0717(13) 0.0736(13) 0.0411(9) 0.0005(8) -0.0050(8) 0.0105(10)
Sb2 0.0887(14) 0.0706(12) 0.0232(7) 0.0024(7) -0.0013(7) 0.0039(10)
Sb3 0.0701(12) 0.0622(11) 0.0261(7) -0.0020(7) -0.0010(7) 0.0001(9)
Sb4 0.0704(12) 0.0624(12) 0.0374(8) 0.0001(7) 0.0043(8) 0.0091(9)
Sb5 0.0825(15) 0.0661(13) 0.0474(9) -0.0028(8) 0.0009(9) 0.0022(10)
Sb6 0.0788(13) 0.0503(11) 0.0437(9) 0.0046(7) 0.0064(8) 0.0058(9)
Sb7 0.0683(12) 0.0639(12) 0.0375(8) 0.0025(7) 0.0133(8) 0.0009(9)
Sb8 0.0949(15) 0.0793(14) 0.0257(7) 0.0088(8) 0.0122(8) 0.0057(11)
Sb9 0.0839(14) 0.0549(11) 0.0456(9) 0.0104(8) 0.0131(9) -0.0023(10)
Sb10 0.0619(11) 0.0543(10) 0.0219(6) -0.0003(6) 0.0042(6) -0.0004(8)
Sb11 0.0596(11) 0.0556(10) 0.0319(7) -0.0007(7) 0.0063(7) 0.0046(8)
Sb12 0.0672(11) 0.0522(10) 0.0243(7) -0.0004(6) 0.0051(6) 0.0007(8)
Sb13 0.0747(14) 0.0749(14) 0.0484(10) -0.0094(9) -0.0026(9) 0.0051(11)
Sb14 0.0934(15) 0.0724(13) 0.0321(8) -0.0013(8) -0.0012(8) 0.0119(11)
Sb15 0.0715(12) 0.0555(10) 0.0276(7) -0.0015(6) 0.0078(7) 0.0057(9)
Sb16 0.0957(17) 0.1010(18) 0.0362(9) 0.0021(9) -0.0051(9) -0.0087(13)
Sb17 0.0790(14) 0.0791(14) 0.0497(10) -0.0043(9) -0.0038(9) -0.0053(11)
Sb18 0.0790(15) 0.0867(15) 0.0473(10) -0.0075(9) 0.0081(9) -0.0009(12)
Sb19 0.258(5) 0.120(3) 0.100(2) -0.0596(19) -0.059(3) 0.077(3)
Sb20 0.163(3) 0.0832(18) 0.0867(17) -0.0165(13) -0.0221(17) 0.0299(18)
Sb21 0.232(4) 0.116(3) 0.0814(17) -0.0246(16) -0.022(2) 0.084(3)
Sb22 0.201(4) 0.157(3) 0.0682(15) -0.0577(17) -0.0424(19) 0.082(3)
Sb23 0.159(3) 0.153(3) 0.0288(9) -0.0138(12) -0.0099(12) 0.078(2)
Sb24 0.186(3) 0.179(3) 0.0372(11) -0.0209(14) 0.0068(14) 0.089(3)
Sb25 0.188(4) 0.147(3) 0.0632(14) -0.0038(15) 0.0067(17) 0.093(3)
Sb26 0.124(2) 0.160(3) 0.0520(12) -0.0034(14) 0.0088(13) 0.061(2)
Sb27 0.150(3) 0.170(3) 0.0522(12) -0.0058(15) 0.0210(14) 0.081(2)
Sb28 0.1147(19) 0.0859(15) 0.0307(8) -0.0065(8) -0.0024(9) 0.0196(13)
Sb29 0.0964(17) 0.1033(18) 0.0359(9) -0.0002(9) 0.0068(9) 0.0272(13)
Sb30 0.1075(18) 0.0956(16) 0.0304(8) -0.0035(9) 0.0015(9) 0.0351(13)
Fe1 0.074(3) 0.102(4) 0.0196(17) -0.0019(19) -0.0013(17) -0.008(3)
Fe2 0.072(3) 0.087(3) 0.0275(18) -0.0090(19) 0.0003(18) 0.006(3)
Fe3 0.078(4) 0.091(4) 0.063(3) -0.040(3) -0.014(2) 0.012(3)
Fe4 0.112(5) 0.089(4) 0.045(2) -0.014(2) 0.018(3) -0.007(3)
Cl1 0.063(4) 0.054(4) 0.033(3) 0.005(2) 0.003(2) 0.003(3)
Cl2 0.075(5) 0.075(5) 0.046(3) -0.011(3) 0.007(3) 0.006(4)
Cl3 0.099(6) 0.060(4) 0.037(3) 0.002(3) -0.001(3) -0.013(4)
Cl4 0.077(5) 0.067(4) 0.035(3) -0.001(3) 0.004(3) 0.008(4)
Cl5 0.092(6) 0.073(5) 0.063(4) 0.020(4) 0.005(4) 0.016(4)
Cl6 0.121(8) 0.090(7) 0.080(5) 0.024(5) 0.034(5) -0.001(6)
Cl7 0.106(6) 0.076(5) 0.035(3) 0.000(3) -0.014(3) 0.001(4)
Cl8 0.068(4) 0.071(5) 0.038(3) 0.004(3) -0.001(3) -0.006(3)
Cl9 0.099(6) 0.072(5) 0.055(4) -0.007(3) 0.007(4) 0.003(4)
Cl10 0.085(7) 0.074(7) 0.039(4) 0.000 0.000 -0.003(6)
Cl11 0.121(7) 0.082(6) 0.041(3) -0.008(3) -0.014(4) 0.013(5)
Cl12 0.104(7) 0.102(7) 0.080(5) -0.017(5) 0.003(5) 0.000(6)
Cl13 0.108(7) 0.089(7) 0.082(5) 0.004(5) -0.022(5) -0.004(5)
Cl14 0.111(7) 0.112(8) 0.063(5) -0.006(4) -0.021(4) -0.002(6)
Cl15 0.147(9) 0.110(7) 0.046(4) -0.010(4) -0.003(4) 0.055(7)
Cl18 0.181(12) 0.116(8) 0.052(5) 0.003(5) 0.002(5) 0.016(8)
Cl19 0.141(9) 0.121(8) 0.055(4) -0.003(5) 0.005(5) 0.017(7)
Cl20 0.126(9) 0.185(12) 0.069(5) -0.016(6) 0.019(5) 0.044(8)
Cl21 0.096(7) 0.136(9) 0.073(5) -0.005(5) 0.019(5) 0.035(6)
Cl22 0.206(15) 0.151(12) 0.125(9) -0.070(8) -0.066(9) 0.039(10)
Cl23 0.197(14) 0.095(8) 0.120(8) -0.010(6) -0.034(8) 0.008(8)
Cl24 0.174(12) 0.189(12) 0.047(4) -0.041(6) -0.031(6) 0.060(9)
Cl27 0.168(12) 0.235(16) 0.084(7) -0.033(8) 0.011(7) 0.119(12)
Cl28 0.094(6) 0.101(6) 0.030(3) 0.005(3) 0.000(3) 0.023(5)
O1 0.051(11) 0.15(2) 0.017(7) 0.010(9) -0.002(7) 0.033(12)
O2 0.064(13) 0.069(13) 0.047(9) -0.007(8) 0.000(8) 0.019(10)
O3 0.065(13) 0.052(11) 0.066(11) -0.025(9) -0.011(9) 0.001(9)
O4 0.046(10) 0.053(10) 0.036(8) 0.006(7) 0.005(7) 0.008(8)
O5 0.047(11) 0.074(13) 0.057(10) -0.014(9) 0.014(8) 0.031(9)
O6 0.098(16) 0.039(10) 0.050(10) -0.001(8) -0.012(9) -0.007(10)
O7 0.072(12) 0.066(12) 0.018(7) -0.005(7) -0.007(7) 0.001(9)
O8 0.097(14) 0.030(9) 0.018(7) -0.004(6) 0.006(7) 0.019(8)
O9 0.065(13) 0.065(13) 0.059(11) 0.027(9) 0.007(9) 0.027(10)
O10 0.074(13) 0.068(13) 0.036(8) 0.033(8) 0.012(8) -0.001(10)
O11 0.073(12) 0.040(9) 0.030(8) -0.008(6) 0.005(7) 0.015(8)
O12 0.056(11) 0.088(14) 0.027(8) 0.016(8) -0.006(7) 0.022(10)
O13 0.071(12) 0.036(9) 0.042(9) 0.005(7) -0.014(8) 0.004(8)
O14 0.042(7) 0.026(6) 0.038(6) 0.006(5) 0.010(5) 0.017(5)
O15 0.069(12) 0.039(9) 0.034(8) 0.008(7) 0.007(7) -0.012(8)
O16 0.076(12) 0.040(10) 0.035(8) -0.020(7) 0.004(8) -0.026(9)
O17 0.033(9) 0.070(12) 0.043(9) -0.005(8) 0.016(7) 0.015(8)
O18 0.029(8) 0.073(11) 0.018(6) 0.001(6) 0.014(6) -0.010(7)
O19 0.16(2) 0.072(14) 0.039(10) -0.031(9) -0.047(12) 0.034(14)
O20 0.074(16) 0.17(3) 0.088(15) 0.099(16) -0.014(12) -0.004(16)
O21 0.08(2) 0.026(13) 0.077(17) 0.000 0.000 0.003(12)
O22 0.072(14) 0.111(17) 0.039(9) -0.035(10) -0.016(9) 0.029(12)
O23 0.051(11) 0.104(16) 0.038(9) -0.020(9) -0.011(8) 0.019(11)
O24 0.043(11) 0.101(16) 0.064(11) 0.037(11) -0.016(9) 0.000(10)
O25 0.092(16) 0.074(14) 0.055(11) -0.020(10) 0.020(10) 0.010(12)
O26 0.068(9) 0.052(8) 0.055(7) -0.006(6) 0.009(7) 0.020(7)
O27 0.071(13) 0.053(12) 0.055(10) 0.002(8) 0.018(9) -0.018(10)
O28 0.058(19) 0.16(3) 0.043(15) 0.000 0.000 0.014(17)
O29 0.113(18) 0.063(13) 0.038(9) 0.002(8) 0.028(10) -0.006(12)
O30 0.090(16) 0.119(19) 0.030(9) 0.005(10) -0.003(9) -0.012(14)
O31 0.156(8) 0.107(7) 0.060(6) -0.018(6) -0.015(6) 0.048(7)
O32 0.156(8) 0.108(7) 0.058(6) -0.011(6) -0.013(6) 0.052(7)
O33 0.152(8) 0.110(7) 0.059(6) -0.014(6) -0.007(6) 0.051(7)
O34 0.151(8) 0.109(7) 0.050(6) -0.016(6) -0.005(6) 0.044(7)
O35 0.148(8) 0.106(7) 0.042(5) -0.014(6) -0.002(6) 0.039(7)
O36 0.152(8) 0.103(7) 0.052(6) -0.016(6) -0.008(6) 0.044(7)
O37 0.159(8) 0.108(7) 0.064(6) -0.026(6) -0.013(6) 0.046(7)
O38 0.159(8) 0.113(7) 0.069(6) -0.023(6) -0.015(6) 0.048(7)
O39 0.153(8) 0.112(7) 0.057(6) -0.015(6) -0.001(6) 0.052(7)
O40 0.153(8) 0.113(7) 0.055(6) -0.019(6) 0.004(6) 0.050(7)
O41 0.148(8) 0.105(7) 0.036(5) -0.018(5) -0.002(6) 0.038(7)
O42 0.147(8) 0.104(7) 0.032(5) -0.015(5) -0.006(6) 0.038(7)
O43 0.159(8) 0.111(7) 0.062(6) -0.031(6) -0.011(6) 0.042(7)
O44 0.151(8) 0.113(7) 0.043(5) -0.033(6) 0.006(6) 0.040(7)
O45 0.154(8) 0.107(7) 0.040(5) -0.022(5) -0.006(6) 0.041(7)
O46 0.151(8) 0.114(7) 0.057(6) -0.043(6) -0.003(6) 0.044(7)
O47 0.152(8) 0.113(7) 0.048(6) -0.031(6) -0.002(6) 0.045(7)
O48 0.152(8) 0.109(7) 0.053(6) -0.037(6) -0.005(6) 0.048(7)
O52 0.18(3) 0.082(15) 0.029(9) -0.018(9) -0.037(12) 0.070(16)
O53 0.063(8) 0.062(8) 0.037(7) -0.007(6) -0.002(6) -0.007(7)
O54 0.085(14) 0.068(13) 0.018(7) -0.015(7) -0.002(7) 0.006(10)
O55 0.25(4) 0.10(2) 0.092(17) -0.048(15) 0.12(2) -0.08(2)
O57 0.074(9) 0.088(10) 0.059(8) -0.001(7) -0.001(7) 0.004(8)
O58 0.086(17) 0.076(18) 0.15(2) 0.017(15) 0.000(14) -0.011(13)
O59 0.115(19) 0.093(16) 0.026(9) -0.006(9) 0.004(10) -0.015(14)
O60 0.15(2) 0.070(15) 0.049(11) -0.006(10) 0.013(12) 0.008(14)
O61 0.056(13) 0.078(15) 0.070(12) -0.009(10) -0.025(10) 0.007(11)
O62 0.074(10) 0.104(19) 0.075(13) -0.012(12) -0.009(11) -0.025(12)
O63 0.11(2) 0.12(2) 0.048(12) -0.008(12) 0.013(12) 0.019(16)
O64 0.071(13) 0.052(11) 0.033(8) -0.009(7) 0.005(8) -0.018(9)
O65 0.062(12) 0.051(11) 0.049(10) -0.002(8) -0.003(8) 0.008(9)
O66 0.12(2) 0.100(19) 0.064(13) 0.023(12) -0.024(13) 0.011(16)
O67 0.097(17) 0.086(17) 0.054(11) -0.030(11) -0.011(11) -0.012(13)
N1 0.080(9) 0.083(9) 0.065(8) 0.000(7) -0.006(7) 0.008(8)
N2 0.080(9) 0.088(9) 0.063(8) 0.002(8) -0.004(7) 0.007(8)
N3 0.097(7) 0.079(7) 0.075(7) -0.003(6) 0.010(6) -0.005(6)
N4 0.097(7) 0.081(7) 0.072(7) -0.002(6) 0.012(6) -0.002(6)
N5 0.076(9) 0.072(9) 0.069(8) -0.005(8) -0.004(8) 0.005(7)
N6 0.076(9) 0.074(9) 0.071(8) -0.007(8) -0.003(8) 0.004(8)
N7 0.069(9) 0.077(9) 0.045(7) -0.006(7) -0.005(7) 0.005(8)
N8 0.073(9) 0.073(9) 0.044(7) -0.005(7) -0.003(7) 0.003(8)
C1 0.073(11) 0.066(11) 0.065(10) -0.008(9) 0.006(9) -0.012(10)
C2 0.077(7) 0.067(7) 0.061(6) -0.001(6) 0.007(6) -0.004(6)
C3 0.071(7) 0.064(7) 0.054(7) 0.002(6) 0.004(6) -0.008(6)
C4 0.078(7) 0.069(6) 0.059(6) -0.003(6) 0.002(6) -0.002(6)
C5 0.068(8) 0.061(8) 0.053(8) -0.005(7) -0.001(7) 0.000(7)
C6 0.081(11) 0.082(11) 0.051(10) 0.005(10) -0.011(9) -0.001(10)
C7 0.075(7) 0.081(7) 0.056(7) 0.001(6) -0.005(6) 0.002(6)
C8 0.075(7) 0.081(7) 0.057(7) 0.003(6) -0.005(6) 0.002(6)
C9 0.075(8) 0.077(8) 0.055(7) 0.003(6) -0.005(6) 0.006(7)
C10 0.072(8) 0.068(8) 0.054(8) 0.004(7) -0.003(7) 0.003(7)
C11 0.071(11) 0.058(11) 0.066(11) 0.005(10) -0.001(10) 0.012(10)
C12 0.074(9) 0.066(8) 0.069(8) -0.002(7) 0.000(7) 0.008(7)
C13 0.072(7) 0.067(7) 0.069(7) -0.002(6) 0.002(6) 0.007(6)
C14 0.071(8) 0.068(8) 0.068(7) -0.005(7) -0.002(7) 0.005(7)
C15 0.071(9) 0.067(9) 0.074(8) -0.009(7) 0.000(7) 0.004(7)
C16 0.055(8) 0.061(8) 0.044(7) -0.005(7) 0.001(7) 0.007(7)
C17 0.065(8) 0.067(8) 0.046(7) -0.006(7) 0.000(6) 0.012(7)
C18 0.069(9) 0.067(9) 0.040(8) -0.010(7) 0.001(7) 0.016(8)
C19 0.072(9) 0.067(9) 0.039(7) -0.010(7) 0.001(7) 0.005(8)
C20 0.072(12) 0.067(12) 0.043(10) -0.012(9) 0.002(9) 0.001(10)
O68 0.181(7) 0.165(7) 0.140(6) -0.031(6) -0.009(6) 0.019(6)
O69 0.182(11) 0.166(11) 0.137(10) -0.046(10) -0.014(10) 0.025(10)
O70 0.187(9) 0.170(8) 0.144(8) -0.042(7) -0.013(8) 0.026(8)
O71 0.188(8) 0.168(8) 0.141(7) -0.040(7) -0.011(7) 0.025(7)
N9 0.192(8) 0.169(8) 0.143(7) -0.032(7) -0.005(7) 0.023(7)
N10 0.193(8) 0.171(8) 0.144(7) -0.033(7) -0.005(7) 0.024(7)
C21 0.183(8) 0.166(8) 0.138(7) -0.040(7) -0.010(7) 0.023(7)
C22 0.183(8) 0.166(8) 0.139(7) -0.040(7) -0.012(7) 0.024(7)
C23 0.184(8) 0.167(8) 0.139(7) -0.040(7) -0.012(7) 0.024(7)
C24 0.184(8) 0.167(8) 0.139(7) -0.041(7) -0.011(7) 0.024(7)
C25 0.184(8) 0.167(8) 0.141(7) -0.041(7) -0.012(7) 0.025(7)
O72 0.185(7) 0.167(7) 0.145(7) -0.027(6) -0.005(6) 0.018(6)
O73 0.191(8) 0.169(8) 0.144(8) -0.030(7) -0.005(7) 0.022(8)
O74 0.192(8) 0.170(8) 0.141(7) -0.035(7) -0.007(7) 0.025(7)
O75 0.202(11) 0.180(11) 0.144(10) -0.033(10) -0.001(10) 0.026(11)
N11 0.183(8) 0.166(8) 0.140(7) -0.040(7) -0.012(7) 0.024(7)
N12 0.184(8) 0.167(8) 0.139(7) -0.040(7) -0.012(7) 0.025(7)
C26 0.189(8) 0.169(8) 0.142(7) -0.032(7) -0.006(7) 0.022(7)
C27 0.191(8) 0.169(8) 0.143(7) -0.032(7) -0.005(7) 0.023(7)
C28 0.191(8) 0.169(8) 0.143(7) -0.032(7) -0.005(7) 0.022(7)
C29 0.192(8) 0.170(8) 0.143(7) -0.033(7) -0.005(7) 0.023(7)
C30 0.192(8) 0.170(8) 0.143(7) -0.035(7) -0.005(7) 0.024(7)
N13 0.056(9) 0.058(9) 0.039(8) -0.010(7) -0.002(7) -0.013(8)
N14 0.037(12) 0.075(17) 0.058(13) 0.008(11) -0.005(10) -0.015(11)
N15 0.059(16) 0.14(3) 0.035(12) -0.003(14) -0.004(10) -0.038(17)
N16 0.085(19) 0.105(15) 0.024(10) -0.009(11) 0.000(10) -0.015(13)
N17 0.10(2) 0.088(19) 0.034(11) 0.005(11) -0.005(12) 0.028(16)
N18 0.083(19) 0.09(2) 0.041(12) -0.021(12) -0.012(11) -0.027(15)
C31 0.070(19) 0.07(2) 0.031(12) -0.004(12) 0.004(11) -0.039(16)
C32 0.15(4) 0.06(2) 0.07(2) 0.018(18) -0.04(2) -0.01(2)
C33 0.11(3) 0.08(2) 0.026(13) 0.006(13) -0.020(15) -0.008(19)
C34 0.07(2) 0.09(2) 0.055(16) 0.009(15) 0.003(14) 0.007(17)
C35 0.067(11) 0.064(11) 0.054(10) -0.005(8) 0.005(8) 0.004(9)
C36 0.064(11) 0.073(11) 0.058(10) 0.004(8) 0.000(8) 0.004(9)
C37 0.048(17) 0.11(3) 0.031(12) -0.015(14) -0.009(11) 0.009(16)
C38 0.08(2) 0.08(2) 0.035(13) -0.004(13) 0.019(13) -0.010(18)
C39 0.053(10) 0.053(10) 0.034(8) 0.002(7) 0.002(7) -0.005(8)
C40 0.047(14) 0.051(15) 0.025(10) -0.014(10) -0.015(9) -0.008(11)
C41 0.047(9) 0.046(9) 0.035(8) -0.001(7) -0.005(7) 0.004(8)
C42 0.12(3) 0.08(2) 0.017(11) 0.010(12) -0.018(13) 0.005(19)
C43 0.073(11) 0.075(11) 0.061(10) -0.010(9) -0.004(9) -0.005(9)
C44 0.09(3) 0.09(3) 0.08(2) -0.02(2) -0.03(2) 0.01(2)
C45 0.21(6) 0.18(5) 0.07(3) -0.03(3) -0.09(3) 0.07(4)
C46 0.137(13) 0.131(13) 0.127(12) -0.001(9) -0.020(9) 0.004(9)
C47 0.142(15) 0.130(15) 0.128(14) -0.005(12) -0.033(12) 0.005(13)
C48 0.143(17) 0.129(17) 0.129(16) -0.007(14) -0.040(14) 0.007(15)
C49 0.14(4) 0.13(4) 0.08(3) -0.04(2) -0.03(2) -0.01(3)
C50 0.099(15) 0.105(15) 0.101(14) -0.003(9) -0.002(9) 0.004(10)
C51 0.15(4) 0.12(3) 0.044(17) 0.010(19) -0.01(2) 0.02(3)
C52 0.06(2) 0.08(2) 0.08(2) 0.000(17) -0.009(16) 0.004(17)
C53 0.08(2) 0.07(2) 0.07(2) -0.003(16) 0.003(17) 0.004(18)
C54 0.16(4) 0.12(4) 0.07(2) 0.04(2) -0.02(2) -0.03(3)
C55 0.053(10) 0.063(10) 0.054(10) 0.002(8) -0.001(8) -0.008(8)
C56 0.12(3) 0.045(17) 0.051(16) -0.020(13) 0.001(16) -0.007(17)
C57 0.09(2) 0.10(3) 0.022(12) -0.010(13) -0.001(12) 0.004(19)
C58 0.068(11) 0.063(11) 0.049(9) 0.000(8) -0.001(8) 0.002(9)
C59 0.092(13) 0.095(13) 0.083(13) -0.008(9) -0.002(9) 0.003(9)
C60 0.086(13) 0.087(13) 0.072(12) -0.003(9) 0.009(9) 0.006(9)
C61 0.099(19) 0.09(2) 0.057(17) -0.022(16) 0.019(14) 0.023(17)
C62 0.118(15) 0.120(16) 0.112(14) 0.003(10) 0.004(10) -0.005(10)
C63 0.10(3) 0.25(6) 0.08(2) -0.02(3) 0.025(16) -0.07(4)
C64 0.060(11) 0.077(11) 0.067(11) 0.003(9) 0.003(8) -0.010(9)
C65 0.058(19) 0.11(3) 0.043(14) 0.008(15) 0.001(13) 0.038(18)
C66 0.066(11) 0.060(10) 0.047(9) -0.015(8) 0.002(8) 0.001(8)
N19 0.070(10) 0.074(10) 0.058(9) -0.010(8) -0.009(8) 0.002(8)
N20 0.087(19) 0.081(19) 0.044(12) -0.022(12) -0.004(12) 0.003(15)
N21 0.074(18) 0.09(2) 0.053(13) -0.027(13) -0.004(12) 0.022(15)
N22 0.054(9) 0.054(9) 0.040(8) -0.012(7) 0.007(7) 0.007(7)
N23 0.057(14) 0.088(18) 0.023(9) 0.000(10) -0.015(9) -0.003(12)
N24 0.068(10) 0.064(9) 0.044(8) -0.006(7) -0.002(7) 0.003(8)
C67 0.12(3) 0.036(15) 0.045(15) -0.008(11) 0.010(16) -0.003(16)
C68 0.08(2) 0.09(3) 0.051(16) 0.019(16) 0.006(15) 0.002(19)
C69 0.08(2) 0.12(3) 0.048(16) 0.021(17) 0.003(15) -0.01(2)
C70 0.12(3) 0.07(2) 0.062(19) -0.025(16) 0.004(18) -0.01(2)
C71 0.11(3) 0.08(2) 0.09(2) 0.027(19) 0.01(2) 0.04(2)
C72 0.12(3) 0.09(3) 0.035(15) -0.004(15) 0.011(16) 0.01(2)
C73 0.09(2) 0.11(3) 0.035(14) -0.032(16) -0.021(14) 0.00(2)
C74 0.16(4) 0.12(3) 0.05(2) -0.01(2) 0.02(2) 0.01(3)
C75 0.07(2) 0.14(4) 0.049(17) -0.01(2) 0.002(15) 0.02(2)
C76 0.08(2) 0.11(3) 0.030(13) -0.011(14) 0.008(13) 0.00(2)
C77 0.09(2) 0.059(19) 0.037(14) -0.006(12) 0.003(13) -0.014(16)
C78 0.044(15) 0.08(2) 0.039(13) 0.014(13) 0.018(11) 0.009(14)
C79 0.080(12) 0.077(12) 0.073(11) -0.008(9) -0.003(9) 0.002(9)
C80 0.092(13) 0.093(13) 0.089(13) -0.006(9) 0.000(9) -0.009(9)
C81 0.09(3) 0.10(3) 0.057(17) -0.020(18) -0.016(16) -0.009(16)
C82 0.06(2) 0.10(3) 0.08(2) -0.03(2) -0.003(16) -0.015(15)
C83 0.09(3) 0.11(3) 0.042(15) 0.012(17) -0.030(16) 0.002(18)
C84 0.08(2) 0.14(3) 0.036(15) -0.012(18) -0.003(14) 0.01(2)
C85 0.09(2) 0.10(3) 0.029(13) -0.004(14) 0.003(13) 0.015(19)
C86 0.10(3) 0.07(2) 0.07(2) 0.038(17) -0.001(18) 0.011(19)
C87 0.08(2) 0.07(2) 0.036(13) -0.013(12) 0.021(13) 0.011(16)
C88 0.08(2) 0.09(2) 0.019(11) 0.009(12) 0.011(11) 0.035(18)
C89 0.13(3) 0.060(19) 0.029(13) 0.012(12) 0.006(15) 0.013(19)
C90 0.07(2) 0.08(2) 0.059(18) -0.021(16) -0.001(15) 0.001(18)
C91 0.052(17) 0.09(2) 0.036(13) -0.004(12) 0.006(11) 0.017(15)
C92 0.051(10) 0.052(10) 0.051(9) 0.000(8) -0.002(8) 0.015(8)
C93 0.09(2) 0.07(2) 0.025(12) 0.002(12) -0.013(12) 0.012(17)
C94 0.059(18) 0.068(19) 0.047(14) 0.005(13) 0.025(12) -0.001(14)
C95 0.041(16) 0.10(3) 0.049(15) -0.016(15) -0.025(12) 0.000(15)
C96 0.08(2) 0.09(2) 0.032(13) 0.029(13) -0.010(13) -0.012(17)
C97 0.065(19) 0.13(3) 0.012(10) 0.007(13) 0.007(10) 0.026(18)
C98 0.069(11) 0.068(11) 0.057(10) 0.000(8) 0.001(8) 0.005(9)
C99 0.071(11) 0.069(11) 0.050(10) 0.010(8) 0.006(8) 0.005(9)
C100 0.10(3) 0.056(18) 0.039(14) -0.007(12) -0.026(14) 0.004(16)
C101 0.052(10) 0.056(10) 0.036(8) -0.004(7) 0.002(7) -0.002(8)
C102 0.048(9) 0.042(9) 0.036(8) -0.012(7) 0.006(7) 0.009(8)
N25 0.051(14) 0.093(19) 0.042(11) -0.024(11) 0.003(10) 0.004(13)
N26 0.09(2) 0.11(2) 0.034(11) -0.013(12) -0.019(12) 0.029(17)
N27 0.10(2) 0.053(17) 0.11(2) -0.031(15) -0.045(17) 0.000(15)
N28 0.10(2) 0.10(2) 0.047(14) -0.015(14) -0.007(13) 0.002(18)
N29 0.117(13) 0.119(13) 0.112(12) -0.020(9) -0.006(9) -0.002(9)
N30 0.09(2) 0.15(3) 0.065(16) -0.055(18) 0.018(15) 0.02(2)
C103 0.054(18) 0.08(2) 0.051(15) -0.009(14) 0.017(13) -0.024(16)
C104 0.07(2) 0.08(3) 0.10(3) 0.006(19) 0.004(19) -0.002(19)
C105 0.034(14) 0.08(2) 0.049(14) -0.010(13) 0.005(11) 0.007(13)
C106 0.06(2) 0.08(2) 0.053(16) -0.009(14) 0.011(14) 0.031(17)
C107 0.058(17) 0.046(16) 0.073(16) 0.008(11) -0.011(12) -0.029(12)
C108 0.11(2) 0.10(3) 0.054(16) 0.012(13) 0.005(18) 0.01(2)
C109 0.073(17) 0.064(19) 0.049(15) 0.005(12) -0.022(12) -0.022(13)
C110 0.08(2) 0.08(2) 0.062(19) -0.008(16) -0.015(16) 0.000(19)
C111 0.15(4) 0.09(3) 0.048(18) -0.023(17) -0.01(2) -0.03(3)
C112 0.045(18) 0.12(3) 0.08(2) -0.028(19) 0.011(15) -0.016(18)
C113 0.12(3) 0.057(18) 0.033(13) -0.018(12) 0.001(15) 0.034(18)
C114 0.071(19) 0.030(13) 0.053(14) 0.013(11) -0.017(13) -0.008(12)
C115 0.11(3) 0.12(3) 0.06(2) -0.03(2) -0.04(2) 0.00(3)
C116 0.11(3) 0.08(3) 0.08(2) -0.024(19) -0.04(2) 0.01(2)
C117 0.18(5) 0.08(3) 0.057(19) 0.016(17) -0.01(2) -0.01(3)
C118 0.17(4) 0.07(3) 0.11(3) 0.00(2) -0.08(3) 0.01(3)
C119 0.106(15) 0.104(15) 0.100(14) -0.001(9) -0.006(9) 0.004(10)
C120 0.084(13) 0.091(12) 0.075(11) -0.008(8) -0.006(9) 0.007(9)
C121 0.07(2) 0.07(2) 0.076(19) -0.019(12) -0.003(17) -0.003(18)
C122 0.06(2) 0.12(3) 0.08(2) -0.033(14) 0.005(16) 0.02(2)
C123 0.098(13) 0.101(13) 0.096(12) -0.018(9) -0.001(9) -0.007(9)
C124 0.09(3) 0.10(3) 0.11(3) -0.06(2) -0.012(19) 0.04(2)
C125 0.069(11) 0.067(11) 0.067(11) -0.012(9) -0.004(9) 0.005(9)
C126 0.09(3) 0.10(3) 0.051(17) -0.008(17) -0.014(16) 0.01(2)
C127 0.173(18) 0.148(16) 0.098(11) -0.038(11) 0.002(12) 0.021(13)
C128 0.174(17) 0.149(16) 0.101(11) -0.036(10) 0.003(12) 0.022(13)
C129 0.175(17) 0.149(15) 0.100(11) -0.037(10) 0.004(11) 0.021(13)
C130 0.175(17) 0.149(15) 0.099(10) -0.034(10) 0.005(11) 0.021(13)
C131 0.176(17) 0.150(15) 0.101(10) -0.034(10) 0.006(11) 0.021(13)
C132 0.176(17) 0.148(15) 0.099(10) -0.033(9) 0.008(11) 0.021(13)
C133 0.176(17) 0.148(15) 0.096(10) -0.031(9) 0.008(11) 0.020(13)
C134 0.176(17) 0.148(15) 0.096(11) -0.033(10) 0.009(11) 0.019(13)
C135 0.176(17) 0.148(15) 0.095(11) -0.032(10) 0.008(12) 0.019(13)
C136 0.176(18) 0.146(16) 0.093(11) -0.032(10) 0.007(12) 0.018(13)
C137 0.12(4) 0.13(3) 0.11(3) -0.018(19) 0.01(3) 0.01(3)
C138 0.10(3) 0.10(2) 0.11(2) -0.046(14) 0.01(2) -0.02(2)
N31 0.086(11) 0.078(11) 0.062(10) -0.006(8) 0.005(8) -0.002(9)
N32 0.086(18) 0.075(18) 0.030(11) -0.008(10) -0.001(10) -0.009(14)
N33 0.14(3) 0.07(2) 0.083(19) -0.003(15) 0.025(18) 0.000(19)
N34 0.17(3) 0.049(17) 0.076(18) -0.018(13) 0.020(19) -0.032(18)
N35 0.11(3) 0.10(2) 0.046(14) 0.020(14) -0.001(15) -0.014(19)
N36 0.10(2) 0.12(3) 0.09(2) -0.02(2) 0.010(13) 0.00(2)
C139 0.09(3) 0.09(3) 0.061(18) -0.013(17) 0.024(17) -0.02(2)
C140 0.09(3) 0.16(4) 0.059(19) -0.02(2) 0.026(18) 0.01(3)
C141 0.07(2) 0.08(2) 0.054(16) 0.014(15) -0.004(14) 0.009(17)
C142 0.10(3) 0.08(2) 0.040(14) 0.002(14) -0.015(15) 0.011(19)
C143 0.09(2) 0.055(19) 0.064(18) 0.016(14) 0.005(16) 0.008(17)
C144 0.10(3) 0.09(3) 0.050(17) -0.020(17) 0.002(17) 0.00(2)
C145 0.11(3) 0.08(2) 0.024(12) 0.010(13) 0.011(14) 0.012(19)
C146 0.08(2) 0.10(3) 0.043(15) -0.006(16) -0.022(15) 0.03(2)
C147 0.06(2) 0.07(2) 0.09(2) 0.034(17) -0.035(17) 0.023(16)
C148 0.060(19) 0.06(2) 0.057(16) -0.009(14) -0.012(13) -0.004(15)
C149 0.10(3) 0.085(16) 0.038(14) 0.009(14) 0.009(15) -0.03(2)
C150 0.10(3) 0.079(16) 0.032(13) -0.018(13) -0.010(14) -0.022(19)
C151 0.115(13) 0.134(12) 0.128(12) -0.047(10) 0.028(9) -0.005(11)
C152 0.115(13) 0.134(13) 0.130(12) -0.047(10) 0.028(9) -0.005(11)
C153 0.115(12) 0.136(12) 0.130(12) -0.046(9) 0.028(9) -0.005(10)
C154 0.115(12) 0.135(12) 0.130(12) -0.047(9) 0.028(9) -0.005(10)
C155 0.115(12) 0.136(12) 0.130(12) -0.047(9) 0.028(9) -0.005(10)
C156 0.115(12) 0.136(12) 0.130(12) -0.047(9) 0.029(9) -0.005(10)
C157 0.115(12) 0.135(12) 0.130(12) -0.047(9) 0.029(9) -0.004(10)
C158 0.116(13) 0.135(12) 0.130(12) -0.047(9) 0.030(9) -0.005(11)
C159 0.115(13) 0.135(13) 0.128(12) -0.047(10) 0.029(10) -0.005(11)
C160 0.115(13) 0.135(13) 0.129(12) -0.047(10) 0.030(9) -0.006(11)
C161 0.115(12) 0.135(12) 0.129(12) -0.046(9) 0.029(9) -0.005(10)
C162 0.115(12) 0.135(12) 0.130(12) -0.047(9) 0.029(9) -0.004(10)
C163 0.14(4) 0.11(3) 0.051(19) -0.007(19) 0.05(2) 0.01(3)
C164 0.19(5) 0.09(3) 0.08(3) -0.01(2) 0.00(3) 0.02(3)
C165 0.13(4) 0.12(3) 0.048(18) -0.04(2) 0.00(2) 0.01(3)
C166 0.13(4) 0.08(3) 0.07(2) -0.017(19) 0.01(2) -0.04(2)
C167 0.20(5) 0.19(5) 0.029(17) -0.01(2) -0.02(2) -0.06(4)
C168 0.098(14) 0.098(14) 0.091(14) -0.005(9) 0.004(9) -0.003(10)
C169 0.13(3) 0.10(3) 0.06(2) 0.017(19) -0.001(18) 0.00(3)
C170 0.16(5) 0.15(5) 0.06(2) -0.04(2) 0.00(2) -0.02(4)
C171 0.09(3) 0.13(4) 0.07(2) 0.01(2) -0.02(2) -0.02(2)
C172 0.15(4) 0.11(3) 0.053(19) -0.010(19) -0.03(2) -0.03(3)
C173 0.11(3) 0.08(3) 0.054(18) -0.011(17) 0.014(15) 0.02(2)
C174 0.12(4) 0.13(4) 0.042(18) -0.02(2) 0.02(2) -0.01(3)
N37 0.181(6) 0.140(6) 0.091(5) 0.004(4) 0.012(5) -0.002(5)
N38 0.181(6) 0.140(6) 0.091(5) 0.004(4) 0.011(5) -0.002(5)
N39 0.181(6) 0.141(6) 0.091(5) 0.004(4) 0.012(5) -0.002(5)
N40 0.181(6) 0.140(6) 0.091(5) 0.004(4) 0.012(5) -0.002(5)
N41 0.181(6) 0.141(6) 0.091(5) 0.004(4) 0.011(5) -0.002(5)
N42 0.181(6) 0.140(6) 0.091(5) 0.004(4) 0.012(5) -0.002(5)
C175 0.181(7) 0.140(6) 0.091(5) 0.004(5) 0.012(5) -0.002(6)
C176 0.181(7) 0.140(6) 0.091(5) 0.004(5) 0.012(5) -0.002(6)
C177 0.181(7) 0.140(6) 0.091(5) 0.004(5) 0.012(5) -0.002(6)
C178 0.181(7) 0.140(6) 0.091(5) 0.004(5) 0.012(5) -0.002(6)
C179 0.181(7) 0.140(6) 0.090(5) 0.004(5) 0.012(5) -0.002(6)
C180 0.181(7) 0.140(6) 0.091(5) 0.004(5) 0.012(5) -0.002(6)
C181 0.181(7) 0.140(6) 0.091(5) 0.004(5) 0.012(5) -0.002(6)
C182 0.181(7) 0.140(6) 0.091(5) 0.004(5) 0.012(5) -0.002(6)
C183 0.181(7) 0.140(6) 0.091(5) 0.004(5) 0.012(5) -0.002(6)
C184 0.181(7) 0.140(6) 0.091(5) 0.004(5) 0.012(5) -0.002(6)
C185 0.181(6) 0.140(6) 0.091(5) 0.004(5) 0.012(5) -0.002(6)
C186 0.181(6) 0.140(6) 0.091(5) 0.004(5) 0.012(5) -0.002(6)
C187 0.181(6) 0.141(6) 0.092(5) 0.004(5) 0.012(5) -0.002(6)
C188 0.181(7) 0.141(6) 0.092(5) 0.004(5) 0.012(5) -0.002(6)
C189 0.181(7) 0.141(6) 0.092(5) 0.004(5) 0.012(5) -0.002(6)
C190 0.181(7) 0.141(6) 0.092(5) 0.004(5) 0.012(5) -0.002(6)
C191 0.181(7) 0.141(6) 0.092(5) 0.004(5) 0.012(5) -0.002(6)
C192 0.181(7) 0.141(6) 0.092(5) 0.005(5) 0.011(5) -0.002(6)
C193 0.181(7) 0.141(6) 0.092(5) 0.004(5) 0.012(5) -0.002(6)
C194 0.181(7) 0.141(6) 0.091(5) 0.004(5) 0.012(5) -0.002(6)
C195 0.181(7) 0.141(6) 0.092(5) 0.004(5) 0.011(5) -0.002(6)
C196 0.181(7) 0.140(6) 0.091(5) 0.004(5) 0.011(5) -0.002(6)
C197 0.181(6) 0.141(6) 0.091(5) 0.004(4) 0.012(5) -0.002(5)
C198 0.181(6) 0.141(6) 0.092(5) 0.004(5) 0.012(5) -0.002(5)
C199 0.181(6) 0.141(6) 0.092(5) 0.004(5) 0.011(5) -0.002(6)
C200 0.180(7) 0.141(6) 0.092(5) 0.004(5) 0.011(5) -0.002(6)
C201 0.180(7) 0.140(6) 0.092(5) 0.004(5) 0.012(5) -0.002(6)
C202 0.180(7) 0.140(6) 0.091(5) 0.004(5) 0.011(5) -0.002(6)
C203 0.181(7) 0.140(6) 0.091(5) 0.004(5) 0.012(5) -0.002(6)
C204 0.181(7) 0.140(6) 0.091(5) 0.004(5) 0.012(5) -0.002(6)
C205 0.181(7) 0.140(6) 0.091(5) 0.004(5) 0.012(5) -0.002(6)
C206 0.181(7) 0.141(6) 0.091(5) 0.004(5) 0.012(5) -0.002(6)
C207 0.181(7) 0.141(6) 0.091(5) 0.004(5) 0.012(5) -0.002(6)
C208 0.181(7) 0.140(6) 0.091(5) 0.004(5) 0.012(5) -0.002(6)
C209 0.181(6) 0.140(6) 0.091(5) 0.004(5) 0.012(5) -0.002(5)
C210 0.180(6) 0.140(6) 0.091(5) 0.004(4) 0.011(5) -0.002(5)
N37A 0.181(6) 0.140(6) 0.091(5) 0.004(4) 0.012(5) -0.002(5)
N38A 0.181(6) 0.140(6) 0.091(5) 0.004(4) 0.012(5) -0.002(5)
N39A 0.181(6) 0.141(6) 0.092(5) 0.004(4) 0.012(5) -0.002(5)
N40A 0.181(6) 0.140(6) 0.091(5) 0.004(5) 0.012(5) -0.002(5)
N41A 0.181(6) 0.140(6) 0.092(5) 0.004(4) 0.011(5) -0.002(5)
N42A 0.181(6) 0.140(6) 0.091(5) 0.004(4) 0.012(5) -0.002(5)
C17A 0.181(7) 0.140(6) 0.091(5) 0.004(5) 0.012(5) -0.002(6)
C17B 0.181(7) 0.140(6) 0.091(5) 0.004(5) 0.012(5) -0.002(6)
C17C 0.181(7) 0.140(6) 0.091(5) 0.004(5) 0.012(5) -0.002(6)
C17D 0.181(7) 0.140(6) 0.091(5) 0.004(5) 0.012(5) -0.002(6)
C17E 0.181(7) 0.140(6) 0.091(5) 0.004(5) 0.012(5) -0.002(6)
C18A 0.181(7) 0.140(6) 0.091(5) 0.004(5) 0.012(5) -0.002(6)
C18B 0.181(7) 0.140(6) 0.091(5) 0.004(5) 0.012(5) -0.002(6)
C18C 0.181(7) 0.140(6) 0.091(5) 0.004(5) 0.012(5) -0.002(6)
C18D 0.181(7) 0.140(6) 0.091(5) 0.004(5) 0.012(6) -0.002(6)
C18E 0.181(7) 0.140(6) 0.091(5) 0.004(5) 0.012(5) -0.002(6)
C18F 0.181(6) 0.140(6) 0.091(5) 0.004(5) 0.012(5) -0.002(6)
C18G 0.181(6) 0.140(6) 0.091(5) 0.004(5) 0.012(5) -0.002(5)
C18H 0.181(6) 0.141(6) 0.092(5) 0.004(5) 0.012(5) -0.002(6)
C18I 0.181(7) 0.141(6) 0.092(5) 0.004(5) 0.012(5) -0.002(6)
C18J 0.181(7) 0.141(6) 0.092(5) 0.004(5) 0.012(5) -0.002(6)
C19A 0.181(7) 0.141(6) 0.092(5) 0.004(5) 0.012(5) -0.002(6)
C19B 0.181(7) 0.141(6) 0.092(5) 0.004(5) 0.012(5) -0.002(6)
C19C 0.181(7) 0.141(6) 0.092(5) 0.004(5) 0.011(5) -0.002(6)
C19D 0.181(7) 0.141(6) 0.092(5) 0.004(5) 0.012(5) -0.002(6)
C19E 0.181(7) 0.141(6) 0.091(5) 0.004(5) 0.012(5) -0.002(6)
C19F 0.181(7) 0.141(6) 0.092(5) 0.004(5) 0.011(6) -0.002(6)
C19G 0.181(7) 0.140(6) 0.091(5) 0.004(5) 0.012(5) -0.002(6)
C19H 0.181(7) 0.141(6) 0.092(5) 0.004(5) 0.012(5) -0.002(6)
C19I 0.181(6) 0.141(6) 0.092(5) 0.004(5) 0.012(5) -0.002(5)
C19J 0.180(7) 0.141(6) 0.092(5) 0.004(5) 0.011(5) -0.002(6)
C20A 0.177(7) 0.140(6) 0.095(5) 0.003(5) 0.011(5) -0.002(6)
C20B 0.180(7) 0.141(6) 0.092(5) 0.004(5) 0.011(5) -0.002(6)
C20C 0.180(7) 0.141(6) 0.092(5) 0.004(5) 0.012(5) -0.002(6)
C20D 0.180(7) 0.141(6) 0.092(5) 0.004(5) 0.011(5) -0.002(6)
C20E 0.181(7) 0.141(6) 0.091(5) 0.004(5) 0.012(5) -0.002(6)
C20F 0.181(7) 0.141(6) 0.091(5) 0.004(5) 0.012(5) -0.002(6)
C20G 0.181(7) 0.141(6) 0.091(5) 0.004(5) 0.012(5) -0.002(6)
C20H 0.181(7) 0.140(6) 0.091(5) 0.004(5) 0.011(5) -0.002(6)
C20I 0.181(6) 0.140(6) 0.091(5) 0.004(5) 0.012(5) -0.002(6)
C20J 0.181(6) 0.141(6) 0.091(5) 0.004(4) 0.012(5) -0.002(5)
C21A 0.181(6) 0.141(6) 0.092(5) 0.004(4) 0.011(5) -0.002(5)

loop_
_atom_type_symbol
_atom_type_description
_atom_type_scat_dispersion_real
_atom_type_scat_dispersion_imag
_atom_type_scat_source
C C 0.0181 0.0091 'International Tables Vol C Tables 4.2.6.8 and 6.1.1.4'
H H 0.0000 0.0000 'International Tables Vol C Tables 4.2.6.8 and 6.1.1.4'
N N 0.0311 0.0180 'International Tables Vol C Tables 4.2.6.8 and 6.1.1.4'
O O 0.0492 0.0322 'International Tables Vol C Tables 4.2.6.8 and 6.1.1.4'
Cl Cl 0.3639 0.7018 'International Tables Vol C Tables 4.2.6.8 and 6.1.1.4'
Fe Fe -1.1336 3.1974 'International Tables Vol C Tables 4.2.6.8 and 6.1.1.4'
Sb Sb -0.0562 5.8946 'International Tables Vol C Tables 4.2.6.8 and 6.1.1.4'
Pr Pr -2.4164 10.2820 'International Tables Vol C Tables 4.2.6.8 and 6.1.1.4'

loop_
_geom_angle_atom_site_label_1
_geom_angle_atom_site_label_2
_geom_angle_atom_site_label_3
_geom_angle
_geom_angle_site_symmetry_1
_geom_angle_site_symmetry_3
O6 Pr1 O2 119.5(6) . .
O6 Pr1 O4 120.4(5) . .
O2 Pr1 O4 116.1(5) . .
O6 Pr1 O20 72.8(6) . .
O2 Pr1 O20 77.6(7) . .
O4 Pr1 O20 140.4(7) . .
O6 Pr1 O5 61.0(5) . .
O2 Pr1 O5 145.3(6) . .
O4 Pr1 O5 61.4(5) . .
O20 Pr1 O5 128.2(7) . .
O6 Pr1 O1 58.7(6) . .
O2 Pr1 O1 61.7(6) . .
O4 Pr1 O1 151.2(5) . .
O20 Pr1 O1 68.4(7) . .
O5 Pr1 O1 103.0(5) . .
O6 Pr1 O19 142.8(6) . .
O2 Pr1 O19 72.1(6) . .
O4 Pr1 O19 73.9(5) . .
O20 Pr1 O19 76.2(6) . .
O5 Pr1 O19 130.9(5) . .
O1 Pr1 O19 126.1(5) . .
O6 Pr1 O3 151.1(6) . .
O2 Pr1 O3 58.8(5) . .
O4 Pr1 O3 58.4(5) . .
O20 Pr1 O3 128.6(6) . .
O5 Pr1 O3 103.0(5) . .
O1 Pr1 O3 107.4(6) . .
O19 Pr1 O3 66.1(6) . .
O6 Pr1 Cl1 85.3(4) . .
O2 Pr1 Cl1 81.5(4) . .
O4 Pr1 Cl1 83.3(4) . .
O20 Pr1 Cl1 136.3(6) . .
O5 Pr1 Cl1 63.9(4) . .
O1 Pr1 Cl1 67.9(3) . .
O19 Pr1 Cl1 131.8(5) . .
O3 Pr1 Cl1 65.8(4) . .
O6 Pr1 Cl5 70.1(4) . .
O2 Pr1 Cl5 151.1(4) . .
O4 Pr1 Cl5 71.7(4) . .
O20 Pr1 Cl5 80.3(6) . .
O5 Pr1 Cl5 63.5(4) . .
O1 Pr1 Cl5 125.4(5) . .
O19 Pr1 Cl5 84.8(5) . .
O3 Pr1 Cl5 127.0(4) . .
Cl1 Pr1 Cl5 127.4(2) . .
O6 Pr1 Sb6 89.6(4) . .
O2 Pr1 Sb6 143.4(4) . .
O4 Pr1 Sb6 30.8(4) . .
O20 Pr1 Sb6 136.0(6) . .
O5 Pr1 Sb6 32.6(3) . .
O1 Pr1 Sb6 134.9(4) . .
O19 Pr1 Sb6 98.8(3) . .
O3 Pr1 Sb6 84.9(3) . .
Cl1 Pr1 Sb6 79.25(12) . .
Cl5 Pr1 Sb6 55.70(14) . .
O6 Pr1 Sb8 29.9(4) . .
O2 Pr1 Sb8 89.6(4) . .
O4 Pr1 Sb8 146.3(4) . .
O20 Pr1 Sb8 62.8(5) . .
O5 Pr1 Sb8 84.9(3) . .
O1 Pr1 Sb8 29.5(5) . .
O19 Pr1 Sb8 138.0(4) . .
O3 Pr1 Sb8 134.9(4) . .
Cl1 Pr1 Sb8 79.32(12) . .
Cl5 Pr1 Sb8 96.57(16) . .
Sb6 Pr1 Sb8 116.67(7) . .
O54 Pr2 O7 77.2(6) . .
O54 Pr2 O12 133.1(6) . .
O7 Pr2 O12 115.0(5) . .
O54 Pr2 O57 74.8(6) . 8_354
O7 Pr2 O57 72.0(6) . 8_354
O12 Pr2 O57 67.8(6) . 8_354
O54 Pr2 O18 78.7(5) . .
O7 Pr2 O18 117.9(5) . .
O12 Pr2 O18 123.2(5) . .
O57 Pr2 O18 148.8(6) 8_354 .
O54 Pr2 O15 130.7(5) . .
O7 Pr2 O15 146.5(5) . .
O12 Pr2 O15 62.6(5) . .
O57 Pr2 O15 127.2(6) 8_354 .
O18 Pr2 O15 62.1(5) . .
O54 Pr2 O13 79.3(5) . .
O7 Pr2 O13 61.2(5) . .
O12 Pr2 O13 147.3(5) . .
O57 Pr2 O13 130.4(6) 8_354 .
O18 Pr2 O13 58.4(4) . .
O15 Pr2 O13 101.8(4) . .
O54 Pr2 Cl1 142.1(5) . .
O7 Pr2 Cl1 79.3(4) . .
O12 Pr2 Cl1 84.0(4) . .
O57 Pr2 Cl1 124.6(5) 8_354 .
O18 Pr2 Cl1 86.6(4) . .
O15 Pr2 Cl1 67.2(4) . .
O13 Pr2 Cl1 63.3(4) . .
O54 Pr2 Cl2 78.6(5) . .
O7 Pr2 Cl2 148.0(4) . .
O12 Pr2 Cl2 69.1(4) . .
O57 Pr2 Cl2 81.7(5) 8_354 .
O18 Pr2 Cl2 77.0(3) . .
O15 Pr2 Cl2 65.0(4) . .
O13 Pr2 Cl2 133.1(4) . .
Cl1 Pr2 Cl2 131.85(19) . .
O54 Pr2 Sb7 133.5(5) . .
O7 Pr2 Sb7 143.2(4) . .
O12 Pr2 Sb7 31.7(3) . .
O57 Pr2 Sb7 94.6(5) 8_354 .
O18 Pr2 Sb7 91.5(3) . .
O15 Pr2 Sb7 32.7(3) . .
O13 Pr2 Sb7 132.9(3) . .
Cl1 Pr2 Sb7 81.10(14) . .
Cl2 Pr2 Sb7 54.95(15) . .
O54 Pr2 Sb3 68.1(5) . .
O7 Pr2 Sb3 30.4(4) . .
O12 Pr2 Sb3 142.6(4) . .
O57 Pr2 Sb3 97.8(5) 8_354 .
O18 Pr2 Sb3 87.5(3) . .
O15 Pr2 Sb3 133.0(3) . .
O13 Pr2 Sb3 32.8(3) . .
Cl1 Pr2 Sb3 76.54(14) . .
Cl2 Pr2 Sb3 145.44(16) . .
Sb7 Pr2 Sb3 157.64(6) . .
O54 Pr2 Sb11 101.0(4) . .
O7 Pr2 Sb11 145.1(3) . .
O12 Pr2 Sb11 91.9(4) . .
O57 Pr2 Sb11 141.9(5) 8_354 .
O18 Pr2 Sb11 31.3(3) . .
O15 Pr2 Sb11 32.5(3) . .
O13 Pr2 Sb11 84.0(3) . .
Cl1 Pr2 Sb11 82.17(12) . .
Cl2 Pr2 Sb11 60.61(12) . .
Sb7 Pr2 Sb11 60.26(5) . .
Sb3 Pr2 Sb11 116.11(5) . .
O59 Pr3 O53 74.0(6) . 7_554
O59 Pr3 O8 70.5(6) . .
O53 Pr3 O8 138.3(6) 7_554 .
O59 Pr3 O9 77.2(7) . .
O53 Pr3 O9 75.9(6) 7_554 .
O8 Pr3 O9 115.5(5) . .
O59 Pr3 O16 142.6(6) . .
O53 Pr3 O16 77.0(5) 7_554 .
O8 Pr3 O16 121.9(5) . .
O9 Pr3 O16 117.8(5) . .
O59 Pr3 O13 126.5(6) . .
O53 Pr3 O13 131.5(5) 7_554 .
O8 Pr3 O13 61.9(5) . .
O9 Pr3 O13 144.8(5) . .
O16 Pr3 O13 61.6(4) . .
O59 Pr3 O14 132.9(5) . .
O53 Pr3 O14 76.4(5) 7_554 .
O8 Pr3 O14 145.0(5) . .
O9 Pr3 O14 60.4(5) . .
O16 Pr3 O14 59.2(4) . .
O13 Pr3 O14 100.5(5) . .
O59 Pr3 O3 66.4(6) . .
O53 Pr3 O3 123.6(5) 7_554 .
O8 Pr3 O3 58.4(5) . .
O9 Pr3 O3 57.8(5) . .
O16 Pr3 O3 151.1(5) . .
O13 Pr3 O3 104.4(4) . .
O14 Pr3 O3 103.0(4) . .
O59 Pr3 Cl1 130.6(5) . .
O53 Pr3 Cl1 141.5(5) 7_554 .
O8 Pr3 Cl1 79.7(4) . .
O9 Pr3 Cl1 81.6(4) . .
O16 Pr3 Cl1 86.7(4) . .
O13 Pr3 Cl1 63.2(4) . .
O14 Pr3 Cl1 65.3(3) . .
O3 Pr3 Cl1 64.5(4) . .
O59 Pr3 Cl3 77.6(6) . .
O53 Pr3 Cl3 81.7(4) 7_554 .
O8 Pr3 Cl3 70.2(4) . .
O9 Pr3 Cl3 150.0(5) . .
O16 Pr3 Cl3 75.2(4) . .
O13 Pr3 Cl3 65.0(4) . .
O14 Pr3 Cl3 132.6(3) . .
O3 Pr3 Cl3 124.0(4) . .
Cl1 Pr3 Cl3 127.71(18) . .
O59 Pr3 Sb3 93.9(4) . .
O53 Pr3 Sb3 137.0(4) 7_554 .
O8 Pr3 Sb3 30.5(3) . .
O9 Pr3 Sb3 142.5(4) . .
O16 Pr3 Sb3 91.4(3) . .
O13 Pr3 Sb3 33.4(3) . .
O14 Pr3 Sb3 132.1(3) . .
O3 Pr3 Sb3 85.1(3) . .
Cl1 Pr3 Sb3 77.04(12) . .
Cl3 Pr3 Sb3 55.36(12) . .
O59 Pr3 Sb15 102.1(5) . .
O53 Pr3 Sb15 66.1(4) 7_554 .
O8 Pr3 Sb15 142.5(3) . .
O9 Pr3 Sb15 30.8(4) . .
O16 Pr3 Sb15 87.0(3) . .
O13 Pr3 Sb15 130.4(4) . .
O14 Pr3 Sb15 31.5(3) . .
O3 Pr3 Sb15 84.6(3) . .
Cl1 Pr3 Sb15 78.63(12) . .
Cl3 Pr3 Sb15 146.04(12) . .
Sb3 Pr3 Sb15 155.67(6) . .
O64 Pr4 O61 74.4(6) . .
O64 Pr4 O17 76.5(6) . .
O61 Pr4 O17 146.0(6) . .
O64 Pr4 O10 131.8(6) . .
O61 Pr4 O10 69.6(6) . .
O17 Pr4 O10 121.0(5) . .
O64 Pr4 O11 76.9(5) . .
O61 Pr4 O11 72.8(6) . .
O17 Pr4 O11 116.8(5) . .
O10 Pr4 O11 119.5(5) . .
O64 Pr4 O5 127.9(6) . .
O61 Pr4 O5 64.8(6) . .
O17 Pr4 O5 149.1(6) . .
O10 Pr4 O5 60.4(4) . .
O11 Pr4 O5 61.3(5) . .
O64 Pr4 O15 78.4(5) . .
O61 Pr4 O15 129.6(6) . .
O17 Pr4 O15 59.0(4) . .
O10 Pr4 O15 149.7(6) . .
O11 Pr4 O15 60.1(5) . .
O5 Pr4 O15 103.3(4) . .
O64 Pr4 O14 127.7(5) . .
O61 Pr4 O14 126.9(6) . .
O17 Pr4 O14 62.1(4) . .
O10 Pr4 O14 60.8(5) . .
O11 Pr4 O14 149.5(5) . .
O5 Pr4 O14 103.0(5) . .
O15 Pr4 O14 103.3(4) . .
O64 Pr4 Cl1 144.9(4) . .
O61 Pr4 Cl1 127.9(4) . .
O17 Pr4 Cl1 86.1(4) . .
O10 Pr4 Cl1 83.3(5) . .
O11 Pr4 Cl1 84.5(4) . .
O5 Pr4 Cl1 63.1(4) . .
O15 Pr4 Cl1 66.4(4) . .
O14 Pr4 Cl1 65.0(3) . .
O64 Pr4 Cl4 76.6(4) . .
O61 Pr4 Cl4 82.6(5) . .
O17 Pr4 Cl4 73.9(4) . .
O10 Pr4 Cl4 68.1(4) . .
O11 Pr4 Cl4 147.8(4) . .
O5 Pr4 Cl4 125.7(3) . .
O15 Pr4 Cl4 130.5(3) . .
O14 Pr4 Cl4 62.8(3) . .
Cl1 Pr4 Cl4 127.58(19) . .
O64 Pr4 Sb15 130.5(3) . .
O61 Pr4 Sb15 95.2(5) . .
O17 Pr4 Sb15 90.5(3) . .
O10 Pr4 Sb15 30.5(4) . .
O11 Pr4 Sb15 147.0(4) . .
O5 Pr4 Sb15 85.7(3) . .
O15 Pr4 Sb15 134.1(3) . .
O14 Pr4 Sb15 31.9(3) . .
Cl1 Pr4 Sb15 79.02(12) . .
Cl4 Pr4 Sb15 53.94(14) . .
O64 Pr4 Sb9 97.0(4) . .
O61 Pr4 Sb9 56.7(4) . .
O17 Pr4 Sb9 145.2(3) . .
O10 Pr4 Sb9 89.1(3) . .
O11 Pr4 Sb9 30.5(4) . .
O5 Pr4 Sb9 33.1(4) . .
O15 Pr4 Sb9 86.2(3) . .
O14 Pr4 Sb9 135.2(3) . .
Cl1 Pr4 Sb9 80.13(12) . .
Cl4 Pr4 Sb9 138.67(15) . .
Sb15 Pr4 Sb9 117.58(6) . .
O67 Pr5 O62 74.2(8) . .
O67 Pr5 O22 130.9(7) . .
O62 Pr5 O22 65.9(7) . .
O67 Pr5 O25 77.4(8) . 6_464
O62 Pr5 O25 143.2(7) . 6_464
O22 Pr5 O25 120.8(6) . 6_464
O67 Pr5 O26 77.3(6) . .
O62 Pr5 O26 80.6(7) . .
O22 Pr5 O26 120.8(6) . .
O25 Pr5 O26 115.3(6) 6_464 .
O67 Pr5 O21 128.7(6) . .
O62 Pr5 O21 121.0(6) . .
O22 Pr5 O21 60.0(5) . .
O25 Pr5 O21 62.9(5) 6_464 .
O26 Pr5 O21 148.0(7) . .
O67 Pr5 O24 81.7(7) . 6_464
O62 Pr5 O24 138.0(7) . 6_464
O22 Pr5 O24 147.4(6) . 6_464
O25 Pr5 O24 57.5(5) 6_464 6_464
O26 Pr5 O24 60.6(5) . 6_464
O21 Pr5 O24 100.9(5) . 6_464
O67 Pr5 O27 123.4(6) . .
O62 Pr5 O27 65.2(6) . .
O22 Pr5 O27 62.7(5) . .
O25 Pr5 O27 151.7(6) 6_464 .
O26 Pr5 O27 59.2(5) . .
O21 Pr5 O27 106.0(4) . .
O24 Pr5 O27 103.3(5) 6_464 .
O67 Pr5 Cl10 144.2(5) . .
O62 Pr5 Cl10 129.9(5) . .
O22 Pr5 Cl10 84.8(4) . .
O25 Pr5 Cl10 86.5(5) 6_464 .
O26 Pr5 Cl10 81.3(5) . .
O21 Pr5 Cl10 66.7(5) . .
O24 Pr5 Cl10 62.8(4) 6_464 .
O27 Pr5 Cl10 65.4(4) . .
O67 Pr5 Cl11 76.0(5) . .
O62 Pr5 Cl11 81.9(5) . .
O22 Pr5 Cl11 71.3(4) . .
O25 Pr5 Cl11 68.7(4) 6_464 .
O26 Pr5 Cl11 151.2(5) . .
O21 Pr5 Cl11 60.6(5) . .
O24 Pr5 Cl11 125.0(4) 6_464 .
O27 Pr5 Cl11 131.0(4) . .
Cl10 Pr5 Cl11 127.3(2) . .
O67 Pr5 Sb14 99.3(5) . 6_464
O62 Pr5 Sb14 133.8(5) . 6_464
O22 Pr5 Sb14 89.0(5) . 6_464
O25 Pr5 Sb14 31.8(5) 6_464 6_464
O26 Pr5 Sb14 143.8(4) . 6_464
O21 Pr5 Sb14 32.64(18) . 6_464
O24 Pr5 Sb14 83.2(3) 6_464 6_464
O27 Pr5 Sb14 137.3(4) . 6_464
Cl10 Pr5 Sb14 81.65(12) . 6_464
Cl11 Pr5 Sb14 52.67(18) . 6_464
O67 Pr5 Sb13 126.5(6) . .
O62 Pr5 Sb13 52.4(6) . .
O22 Pr5 Sb13 31.7(4) . .
O25 Pr5 Sb13 150.5(5) 6_464 .
O26 Pr5 Sb13 89.2(4) . .
O21 Pr5 Sb13 87.59(9) . .
O24 Pr5 Sb13 134.7(4) 6_464 .
O27 Pr5 Sb13 33.1(4) . .
Cl10 Pr5 Sb13 81.07(5) . .
Cl11 Pr5 Sb13 98.09(16) . .
Sb14 Pr5 Sb13 119.23(7) 6_464 .
O68 Pr6 O29 140.8(8) . .
O68 Pr6 O30 73.9(11) . 6_464
O29 Pr6 O30 116.6(7) . 6_464
O68 Pr6 O72 74.8(10) . .
O29 Pr6 O72 71.0(9) . .
O30 Pr6 O72 79.1(8) 6_464 .
O68 Pr6 O23 76.2(9) . .
O29 Pr6 O23 119.5(6) . .
O30 Pr6 O23 120.0(6) 6_464 .
O72 Pr6 O23 138.4(8) . .
O68 Pr6 O27 71.6(8) . .
O29 Pr6 O27 147.6(6) . .
O30 Pr6 O27 61.6(5) 6_464 .
O72 Pr6 O27 133.6(9) . .
O23 Pr6 O27 60.0(6) . .
O68 Pr6 O24 131.0(10) . .
O29 Pr6 O24 61.5(5) . .
O30 Pr6 O24 146.3(7) 6_464 .
O72 Pr6 O24 125.1(9) . .
O23 Pr6 O24 59.9(5) . .
O27 Pr6 O24 101.2(5) . .
O68 Pr6 O28 123.8(9) . .
O29 Pr6 O28 58.9(4) . .
O30 Pr6 O28 58.4(5) 6_464 .
O72 Pr6 O28 68.8(8) . .
O23 Pr6 O28 152.6(6) . .
O27 Pr6 O28 105.5(5) . .
O24 Pr6 O28 105.1(5) . .
O68 Pr6 Cl10 137.7(7) . .
O29 Pr6 Cl10 81.3(4) . .
O30 Pr6 Cl10 83.3(5) 6_464 .
O72 Pr6 Cl10 135.4(7) . .
O23 Pr6 Cl10 85.5(4) . .
O27 Pr6 Cl10 66.3(4) . .
O24 Pr6 Cl10 63.0(5) . .
O28 Pr6 Cl10 67.0(4) . .
O68 Pr6 Cl12 80.1(10) . .
O29 Pr6 Cl12 74.1(5) . .
O30 Pr6 Cl12 148.4(5) 6_464 .
O72 Pr6 Cl12 76.9(7) . .
O23 Pr6 Cl12 69.3(5) . .
O27 Pr6 Cl12 126.1(4) . .
O24 Pr6 Cl12 65.3(5) . .
O28 Pr6 Cl12 128.3(3) . .
Cl10 Pr6 Cl12 128.3(2) . .
O68 Pr6 Sb17 138.2(9) . .
O29 Pr6 Sb17 30.4(4) . .
O30 Pr6 Sb17 143.9(5) 6_464 .
O72 Pr6 Sb17 93.2(8) . .
O23 Pr6 Sb17 89.1(4) . .
O27 Pr6 Sb17 133.1(3) . .
O24 Pr6 Sb17 33.2(4) . .
O28 Pr6 Sb17 85.85(10) . .
Cl10 Pr6 Sb17 77.88(5) . .
Cl12 Pr6 Sb17 58.1(2) . .
O68 Pr6 Sb5 100.2(9) . .
O29 Pr6 Sb5 88.8(4) . .
O30 Pr6 Sb5 147.1(4) 6_464 .
O72 Pr6 Sb5 131.6(7) . .
O23 Pr6 Sb5 30.7(4) . .
O27 Pr6 Sb5 85.7(3) . .
O24 Pr6 Sb5 31.4(4) . .
O28 Pr6 Sb5 136.1(3) . .
Cl10 Pr6 Sb5 80.17(13) . .
Cl12 Pr6 Sb5 55.05(17) . .
Sb17 Pr6 Sb5 58.37(5) . .
O71 Pr7 O74 71.5(11) . .
O71 Pr7 O39 134.5(9) . .
O74 Pr7 O39 72.1(11) . .
O71 Pr7 O46 75.5(10) . .
O74 Pr7 O46 139.5(8) . .
O39 Pr7 O46 119.8(9) . .
O71 Pr7 O38 79.1(11) . .
O74 Pr7 O38 74.6(10) . .
O39 Pr7 O38 115.8(8) . .
O46 Pr7 O38 121.2(9) . .
O71 Pr7 O43 78.2(9) . .
O74 Pr7 O43 131.1(12) . .
O39 Pr7 O43 147.3(7) . .
O46 Pr7 O43 61.0(9) . .
O38 Pr7 O43 62.4(8) . .
O71 Pr7 O16A 67.5(12) . .
O74 Pr7 O16A 75.5(10) . .
O39 Pr7 O16A 77.7(9) . .
O46 Pr7 O16A 70.6(9) . .
O38 Pr7 O16A 140.7(9) . .
O43 Pr7 O16A 126.0(9) . .
O71 Pr7 O44 129.8(10) . .
O74 Pr7 O44 121.8(11) . .
O39 Pr7 O44 55.7(8) . .
O46 Pr7 O44 65.7(8) . .
O38 Pr7 O44 148.6(6) . .
O43 Pr7 O44 107.1(8) . .
O16A Pr7 O44 70.3(9) . .
O71 Pr7 O32 130.6(11) . .
O74 Pr7 O32 68.7(8) . .
O39 Pr7 O32 54.0(8) . .
O46 Pr7 O32 151.3(7) . .
O38 Pr7 O32 63.2(8) . .
O43 Pr7 O32 107.9(8) . .
O16A Pr7 O32 126.2(10) . .
O44 Pr7 O32 96.1(7) . .
O71 Pr7 Cl15 143.6(7) . .
O74 Pr7 Cl15 133.6(7) . .
O39 Pr7 Cl15 81.9(5) . .
O46 Pr7 Cl15 86.8(5) . .
O38 Pr7 Cl15 83.6(6) . .
O43 Pr7 Cl15 65.4(5) . .
O16A Pr7 Cl15 135.7(8) . .
O44 Pr7 Cl15 65.7(5) . .
O32 Pr7 Cl15 64.9(5) . .
O71 Pr7 Cl16 79.6(9) . .
O74 Pr7 Cl16 79.6(8) . .
O39 Pr7 Cl16 67.8(6) . .
O46 Pr7 Cl16 71.9(7) . .
O38 Pr7 Cl16 150.7(6) . .
O43 Pr7 Cl16 131.4(6) . .
O44 Pr7 Cl16 59.3(5) . .
O32 Pr7 Cl16 119.4(7) . .
Cl15 Pr7 Cl16 125.0(4) . .
O71 Pr7 Sb27 132.5(9) . .
O74 Pr7 Sb27 95.3(10) . .
O39 Pr7 Sb27 29.9(6) . .
O46 Pr7 Sb27 90.0(7) . .
O38 Pr7 Sb27 142.6(5) . .
O43 Pr7 Sb27 133.0(6) . .
O16A Pr7 Sb27 65.0(8) . .
O44 Pr7 Sb27 27.3(5) . .
O32 Pr7 Sb27 79.5(6) . .
Cl15 Pr7 Sb27 77.8(2) . .
Cl16 Pr7 Sb27 53.0(3) . .
O37 Pr8 O42 118.4(7) . .
O37 Pr8 O48 119.5(7) . .
O42 Pr8 O48 118.5(8) . .
O37 Pr8 O36 60.4(8) . .
O42 Pr8 O36 59.4(7) . .
O48 Pr8 O36 149.5(9) . .
O37 Pr8 O45 146.9(9) . .
O42 Pr8 O45 62.3(7) . .
O48 Pr8 O45 58.2(7) . .
O36 Pr8 O45 104.0(7) . .
O37 Pr8 Cl24 145.1(8) . .
O42 Pr8 Cl24 72.9(5) . .
O48 Pr8 Cl24 72.0(6) . .
O36 Pr8 Cl24 127.6(5) . .
O45 Pr8 Cl24 67.9(6) . .
O37 Pr8 O43 60.7(8) . .
O42 Pr8 O43 146.6(8) . .
O48 Pr8 O43 60.9(7) . .
O36 Pr8 O43 103.2(7) . .
O45 Pr8 O43 99.8(8) . .
Cl24 Pr8 O43 129.1(5) . .
O37 Pr8 Cl15 82.8(7) . .
O42 Pr8 Cl15 84.1(6) . .
O48 Pr8 Cl15 84.1(6) . .
O36 Pr8 Cl15 65.5(6) . .
O45 Pr8 Cl15 64.2(6) . .
Cl24 Pr8 Cl15 132.1(4) . .
O43 Pr8 Cl15 62.5(6) . .
O37 Pr8 Cl22 69.6(6) . .
O42 Pr8 Cl22 149.0(7) . .
O48 Pr8 Cl22 72.6(7) . .
O36 Pr8 Cl22 126.6(7) . .
O45 Pr8 Cl22 128.8(5) . .
Cl24 Pr8 Cl22 85.0(4) . .
O43 Pr8 Cl22 64.4(6) . .
Cl15 Pr8 Cl22 126.8(3) . .
O37 Pr8 Cl23 71.8(6) . .
O42 Pr8 Cl23 69.6(7) . .
O48 Pr8 Cl23 149.1(7) . .
O36 Pr8 Cl23 61.3(6) . .
O45 Pr8 Cl23 129.2(5) . .
Cl24 Pr8 Cl23 83.6(3) . .
O43 Pr8 Cl23 130.3(7) . .
Cl15 Pr8 Cl23 126.8(3) . .
Cl22 Pr8 Cl23 86.9(4) . .
O37 Pr8 Sb30 145.3(5) . .
O42 Pr8 Sb30 31.2(6) . .
O48 Pr8 Sb30 87.3(6) . .
O36 Pr8 Sb30 85.3(6) . .
O45 Pr8 Sb30 32.5(4) . .
Cl24 Pr8 Sb30 60.1(3) . .
O43 Pr8 Sb30 130.5(6) . .
Cl15 Pr8 Sb30 78.5(2) . .
Cl22 Pr8 Sb30 144.0(3) . .
Cl23 Pr8 Sb30 96.9(2) . .
O37 Pr8 Sb19 29.1(5) . .
O42 Pr8 Sb19 144.5(5) . .
O48 Pr8 Sb19 90.4(5) . .
O36 Pr8 Sb19 85.2(5) . .
O45 Pr8 Sb19 132.2(5) . .
Cl24 Pr8 Sb19 140.1(2) . .
O43 Pr8 Sb19 33.6(6) . .
Cl15 Pr8 Sb19 78.6(2) . .
Cl22 Pr8 Sb19 55.2(3) . .
Cl23 Pr8 Sb19 96.7(2) . .
Sb30 Pr8 Sb19 157.07(12) . .
O35 Pr9 O31 116.7(9) . .
O35 Pr9 O33 116.6(9) . .
O31 Pr9 O33 121.7(8) . .
O35 Pr9 O34 60.9(8) . .
O31 Pr9 O34 149.3(7) . .
O33 Pr9 O34 56.6(8) . .
O35 Pr9 O50 72.7(8) . .
O31 Pr9 O50 143.6(7) . .
O33 Pr9 O50 74.9(7) . .
O34 Pr9 O50 67.0(7) . .
O35 Pr9 O36 59.5(8) . .
O31 Pr9 O36 58.6(8) . .
O33 Pr9 O36 146.8(7) . .
O34 Pr9 O36 104.9(8) . .
O50 Pr9 O36 126.6(7) . .
O35 Pr9 O32 148.4(6) . .
O31 Pr9 O32 67.5(9) . .
O33 Pr9 O32 54.8(9) . .
O34 Pr9 O32 98.8(8) . .
O50 Pr9 O32 124.1(8) . .
O36 Pr9 O32 109.2(7) . .
O35 Pr9 Cl15 82.4(5) . .
O31 Pr9 Cl15 82.7(6) . .
O33 Pr9 Cl15 82.6(5) . .
O34 Pr9 Cl15 66.6(5) . .
O50 Pr9 Cl15 133.5(6) . .
O36 Pr9 Cl15 64.3(5) . .
O32 Pr9 Cl15 66.7(5) . .
O35 Pr9 O17A 147.4(10) . .
O31 Pr9 O17A 66.3(11) . .
O33 Pr9 O17A 81.0(11) . .
O34 Pr9 O17A 134.1(11) . .
O50 Pr9 O17A 87.2(11) . .
O36 Pr9 O17A 120.8(11) . .
O32 Pr9 O17A 64.2(10) . .
Cl15 Pr9 O17A 128.9(9) . .
O35 Pr9 Cl18 71.9(6) . .
O31 Pr9 Cl18 70.5(6) . .
O33 Pr9 Cl18 149.6(5) . .
O34 Pr9 Cl18 128.5(5) . .
O50 Pr9 Cl18 80.9(6) . .
O36 Pr9 Cl18 63.5(5) . .
O32 Pr9 Cl18 132.7(7) . .
Cl15 Pr9 Cl18 127.8(3) . .
O17A Pr9 Cl18 79.8(9) . .
O35 Pr9 Cl17 146.4(6) . .
O31 Pr9 Cl17 76.9(7) . .
O33 Pr9 Cl17 71.8(7) . .
O34 Pr9 Cl17 123.3(7) . .
O50 Pr9 Cl17 79.1(7) . .
O36 Pr9 Cl17 131.7(7) . .
O32 Pr9 Cl17 64.3(6) . .
Cl15 Pr9 Cl17 131.0(5) . .
Cl18 Pr9 Cl17 86.0(5) . .
O35 Pr9 Sb20 88.4(7) . .
O31 Pr9 Sb20 28.4(6) . .
O33 Pr9 Sb20 147.1(5) . .
O34 Pr9 Sb20 136.2(6) . .
O50 Pr9 Sb20 136.1(5) . .
O36 Pr9 Sb20 32.3(5) . .
O32 Pr9 Sb20 92.5(7) . .
Cl15 Pr9 Sb20 79.8(2) . .
O17A Pr9 Sb20 88.8(10) . .
Cl18 Pr9 Sb20 55.4(2) . .
Cl17 Pr9 Sb20 99.8(5) . .
O40 Pr10 O41 113.2(7) . .
O40 Pr10 O47 121.9(7) . .
O41 Pr10 O47 119.2(8) . .
O40 Pr10 O45 143.8(9) . .
O41 Pr10 O45 60.6(7) . .
O47 Pr10 O45 60.0(7) . .
O40 Pr10 O44 57.2(7) . .
O41 Pr10 O44 144.5(8) . .
O47 Pr10 O44 65.6(7) . .
O45 Pr10 O44 105.3(7) . .
O40 Pr10 Cl20 74.0(6) . .
O41 Pr10 Cl20 149.0(7) . .
O47 Pr10 Cl20 74.1(7) . .
O45 Pr10 Cl20 131.4(5) . .
O44 Pr10 Cl20 65.7(6) . .
O40 Pr10 Cl21 72.2(6) . .
O41 Pr10 Cl21 70.5(7) . .
O47 Pr10 Cl21 148.1(7) . .
O45 Pr10 Cl21 127.6(5) . .
O44 Pr10 Cl21 126.0(6) . .
Cl20 Pr10 Cl21 84.4(3) . .
O40 Pr10 Cl19 150.0(8) . .
O41 Pr10 Cl19 72.6(6) . .
O47 Pr10 Cl19 72.5(6) . .
O45 Pr10 Cl19 65.6(6) . .
O44 Pr10 Cl19 134.6(5) . .
Cl20 Pr10 Cl19 87.0(3) . .
Cl21 Pr10 Cl19 83.3(3) . .
O40 Pr10 Cl15 79.7(7) . .
O41 Pr10 Cl15 80.1(6) . .
O47 Pr10 Cl15 85.9(7) . .
O45 Pr10 Cl15 64.2(6) . .
O44 Pr10 Cl15 64.8(6) . .
Cl20 Pr10 Cl15 130.5(3) . .
Cl21 Pr10 Cl15 125.9(3) . .
Cl19 Pr10 Cl15 129.7(3) . .
O40 Pr10 Sb27 31.6(5) . .
O41 Pr10 Sb27 141.7(5) . .
O47 Pr10 Sb27 90.4(5) . .
O45 Pr10 Sb27 132.4(5) . .
O44 Pr10 Sb27 28.3(6) . .
Cl20 Pr10 Sb27 57.5(3) . .
Cl21 Pr10 Sb27 97.7(2) . .
Cl19 Pr10 Sb27 144.0(2) . .
Cl15 Pr10 Sb27 78.37(19) . .
O40 Pr10 Sb30 140.4(5) . .
O41 Pr10 Sb30 30.4(6) . .
O47 Pr10 Sb30 88.8(6) . .
O45 Pr10 Sb30 32.5(4) . .
O44 Pr10 Sb30 135.5(6) . .
Cl20 Pr10 Sb30 143.6(3) . .
Cl21 Pr10 Sb30 95.23(18) . .
Cl19 Pr10 Sb30 57.0(2) . .
Cl15 Pr10 Sb30 78.23(19) . .
Sb27 Pr10 Sb30 156.59(11) . .
O40 Pr10 Sb24 91.1(5) . .
O41 Pr10 Sb24 144.9(6) . .
O47 Pr10 Sb24 30.8(5) . .
O45 Pr10 Sb24 84.7(4) . .
O44 Pr10 Sb24 36.0(5) . .
Cl20 Pr10 Sb24 59.8(3) . .
Cl21 Pr10 Sb24 143.8(2) . .
Cl19 Pr10 Sb24 99.24(17) . .
Cl15 Pr10 Sb24 79.90(16) . .
Sb27 Pr10 Sb24 59.62(7) . .
Sb30 Pr10 Sb24 116.61(9) . .
O3 Sb1 O2 83.9(8) . .
O3 Sb1 O8 85.1(7) . .
O2 Sb1 O8 94.5(7) . .
O7 Sb2 O2 93.6(7) . .
O7 Sb2 O1 85.3(7) . .
O2 Sb2 O1 80.9(7) . .
O8 Sb3 O7 92.5(7) . .
O8 Sb3 O13 84.6(7) . .
O7 Sb3 O13 80.9(6) . .
O8 Sb3 Pr3 40.3(4) . .
O7 Sb3 Pr3 98.8(4) . .
O13 Sb3 Pr3 47.4(5) . .
O8 Sb3 Pr2 100.2(6) . .
O7 Sb3 Pr2 36.6(4) . .
O13 Sb3 Pr2 47.1(5) . .
Pr3 Sb3 Pr2 82.13(5) . .
O3 Sb4 O9 84.2(8) . .
O3 Sb4 O4 81.6(7) . .
O9 Sb4 O4 92.4(7) . .
O3 Sb4 O58 97.2(8) . .
O9 Sb4 O58 80.3(8) . .
O4 Sb4 O58 172.7(7) . .
O24 Sb5 O23 83.8(7) . .
O24 Sb5 O25 78.4(9) . .
O23 Sb5 O25 98.2(8) . .
O24 Sb5 Pr6 47.1(5) . .
O23 Sb5 Pr6 40.1(5) . .
O25 Sb5 Pr6 101.5(6) . .
O4 Sb6 O5 84.3(7) . .
O4 Sb6 O10 95.8(7) . .
O5 Sb6 O10 82.1(7) . .
O4 Sb6 Pr1 41.0(4) . .
O5 Sb6 Pr1 46.4(5) . .
O10 Sb6 Pr1 101.6(5) . .
O4 Sb6 Pr4 101.5(5) . .
O5 Sb6 Pr4 46.4(5) . .
O10 Sb6 Pr4 38.0(5) . .
Pr1 Sb6 Pr4 81.84(5) . .
O11 Sb7 O15 82.8(7) . .
O11 Sb7 O12 94.5(7) . .
O15 Sb7 O12 83.3(7) . .
O11 Sb7 Pr2 100.4(5) . .
O15 Sb7 Pr2 47.5(4) . .
O12 Sb7 Pr2 38.4(5) . .
O11 Sb7 Pr4 38.2(4) . .
O15 Sb7 Pr4 46.1(5) . .
O12 Sb7 Pr4 97.9(5) . .
Pr2 Sb7 Pr4 79.97(5) . .
O1 Sb8 O6 80.9(8) . .
O1 Sb8 O12 84.6(7) . .
O6 Sb8 O12 96.4(7) . .
O1 Sb8 Pr1 44.2(6) . .
O6 Sb8 Pr1 37.8(6) . .
O12 Sb8 Pr1 98.4(5) . .
O11 Sb9 O6 95.6(7) . .
O11 Sb9 O5 82.9(7) . .
O6 Sb9 O5 79.4(8) . .
O11 Sb9 Pr4 39.3(4) . .
O6 Sb9 Pr4 100.4(5) . .
O5 Sb9 Pr4 47.0(5) . .
O11 Sb9 Pr1 99.6(5) . .
O6 Sb9 Pr1 37.5(6) . .
O5 Sb9 Pr1 44.0(5) . .
Pr4 Sb9 Pr1 80.58(5) . .
O16 Sb10 O14 80.8(7) . .
O16 Sb10 O17 96.9(6) . .
O14 Sb10 O17 83.1(6) . .
O16 Sb10 O52 90.2(6) . 7_554
O14 Sb10 O52 75.5(7) . 7_554
O17 Sb10 O52 156.1(8) . 7_554
O16 Sb10 Pr4 101.2(5) . .
O14 Sb10 Pr4 47.3(4) . .
O17 Sb10 Pr4 38.6(5) . .
O52 Sb10 Pr4 117.6(6) 7_554 .
O17 Sb11 O18 95.0(6) . .
O17 Sb11 O15 79.5(7) . .
O18 Sb11 O15 83.9(6) . .
O17 Sb11 O65 84.7(6) . .
O18 Sb11 O65 168.9(6) . .
O15 Sb11 O65 85.1(6) . .
O17 Sb11 Pr2 97.9(5) . .
O18 Sb11 Pr2 40.4(4) . .
O15 Sb11 Pr2 46.0(5) . .
O65 Sb11 Pr2 128.6(4) . .
O18 Sb12 O13 81.4(7) . .
O18 Sb12 O16 97.6(6) . .
O13 Sb12 O16 83.5(7) . .
O18 Sb12 O55 87.6(7) . .
O13 Sb12 O55 78.5(9) . .
O16 Sb12 O55 160.3(10) . .
O18 Sb12 Pr3 101.7(5) . .
O13 Sb12 Pr3 46.0(5) . .
O16 Sb12 Pr3 40.3(5) . .
O55 Sb12 Pr3 120.1(9) . .
O23 Sb13 O27 82.8(8) . .
O23 Sb13 O22 93.0(8) . .
O27 Sb13 O22 85.2(8) . .
O23 Sb13 Pr5 100.5(6) . .
O27 Sb13 Pr5 49.4(5) . .
O22 Sb13 Pr5 38.9(6) . .
O22 Sb14 O21 80.7(7) . .
O22 Sb14 O25 95.3(7) . .
O21 Sb14 O25 84.8(8) . .
O22 Sb14 Pr5 98.8(5) . 6_464
O21 Sb14 Pr5 46.7(3) . 6_464
O25 Sb14 Pr5 40.4(6) . 6_464
O22 Sb14 Pr5 37.5(6) . .
O21 Sb14 Pr5 45.4(3) . .
O25 Sb14 Pr5 100.8(6) . .
Pr5 Sb14 Pr5 79.90(6) 6_464 .
O14 Sb15 O10 84.1(7) . .
O14 Sb15 O9 83.4(7) . .
O10 Sb15 O9 93.3(7) . .
O14 Sb15 Pr4 47.7(4) . .
O10 Sb15 Pr4 38.8(5) . .
O9 Sb15 Pr4 99.6(5) . .
O14 Sb15 Pr3 46.3(5) . .
O10 Sb15 Pr3 100.6(5) . .
O9 Sb15 Pr3 39.9(5) . .
Pr4 Sb15 Pr3 81.40(5) . .
O28 Sb16 O30 84.4(8) . .
O28 Sb16 O29 83.5(8) . .
O30 Sb16 O29 94.4(8) . .
O28 Sb16 O73 76.7(10) . 6_464
O30 Sb16 O73 89.2(9) . 6_464
O29 Sb16 O73 159.4(10) . 6_464
O29 Sb17 O26 94.0(8) . 6_464
O29 Sb17 O24 83.0(8) . .
O26 Sb17 O24 82.5(8) 6_464 .
O29 Sb17 Pr6 37.8(6) . .
O26 Sb17 Pr6 100.8(6) 6_464 .
O24 Sb17 Pr6 48.2(5) . .
O29 Sb17 Pr5 99.1(5) . 6_464
O26 Sb17 Pr5 38.4(5) 6_464 6_464
O24 Sb17 Pr5 46.3(6) . 6_464
Pr6 Sb17 Pr5 81.96(6) . 6_464
O26 Sb18 O27 82.1(8) . .
O26 Sb18 O30 94.5(8) . 6_464
O27 Sb18 O30 81.9(8) . 6_464
O26 Sb18 O63 79.7(7) . .
O27 Sb18 O63 91.5(7) . .
O30 Sb18 O63 171.9(7) 6_464 .
O26 Sb18 Pr6 97.8(6) . .
O27 Sb18 Pr6 45.9(5) . .
O30 Sb18 Pr6 37.8(6) 6_464 .
O63 Sb18 Pr6 136.8(5) . .
O37 Sb19 O38 97.3(10) . .
O37 Sb19 O43 84.4(10) . .
O38 Sb19 O43 82.0(11) . .
O37 Sb19 Pr8 36.5(8) . .
O38 Sb19 Pr8 103.2(8) . .
O43 Sb19 Pr8 50.9(6) . .
O37 Sb19 Pr7 99.5(9) . .
O38 Sb19 Pr7 41.6(8) . .
O43 Sb19 Pr7 41.9(8) . .
Pr8 Sb19 Pr7 80.97(11) . .
O31 Sb20 O36 83.7(11) . .
O31 Sb20 O37 91.8(10) . .
O36 Sb20 O37 79.3(10) . .
O31 Sb20 Pr9 37.8(8) . .
O36 Sb20 Pr9 49.2(8) . .
O37 Sb20 Pr9 98.1(9) . .
O31 Sb20 Pr8 97.8(7) . .
O36 Sb20 Pr8 44.5(6) . .
O37 Sb20 Pr8 37.1(7) . .
Pr9 Sb20 Pr8 80.89(9) . .
O38 Sb21 O31 94.7(9) . .
O38 Sb21 O32 86.8(11) . .
O31 Sb21 O32 87.5(11) . .
O38 Sb21 Pr9 102.3(8) . .
O31 Sb21 Pr9 39.2(9) . .
O32 Sb21 Pr9 50.4(6) . .
O46 Sb22 O43 82.4(11) . .
O46 Sb22 O48 94.6(10) . .
O43 Sb22 O48 86.6(9) . .
O46 Sb22 O70 91.2(10) . .
O43 Sb22 O70 74.5(10) . .
O48 Sb22 O70 159.4(11) . .
O46 Sb22 Pr7 41.9(7) . .
O43 Sb22 Pr7 42.1(8) . .
O48 Sb22 Pr7 99.8(7) . .
O70 Sb22 Pr7 71.8(6) . .
O46 Sb22 Pr8 103.7(5) . .
O43 Sb22 Pr8 50.3(7) . .
O48 Sb22 Pr8 40.5(7) . .
O70 Sb22 Pr8 118.9(8) . .
Pr7 Sb22 Pr8 81.13(7) . .
O48 Sb23 O47 97.0(11) . .
O48 Sb23 O45 83.0(10) . .
O47 Sb23 O45 82.6(9) . .
O48 Sb23 Pr10 100.4(7) . .
O47 Sb23 Pr10 38.6(5) . .
O45 Sb23 Pr10 45.9(8) . .
O48 Sb23 Pr8 39.1(6) . .
O47 Sb23 Pr8 102.0(7) . .
O45 Sb23 Pr8 46.6(8) . .
Pr10 Sb23 Pr8 81.02(7) . .
O46 Sb24 O47 98.2(11) . .
O46 Sb24 O44 87.9(10) . .
O47 Sb24 O44 87.0(8) . .
O46 Sb24 Pr10 104.4(5) . .
O47 Sb24 Pr10 39.5(7) . .
O44 Sb24 Pr10 49.2(6) . .
O46 Sb24 Pr7 41.9(7) . .
O47 Sb24 Pr7 102.0(7) . .
O44 Sb24 Pr7 47.2(7) . .
Pr10 Sb24 Pr7 81.51(7) . .
O32 Sb25 O33 84.1(12) . .
O32 Sb25 O39 83.1(11) . .
O33 Sb25 O39 94.4(9) . .
O32 Sb25 Pr9 46.0(8) . .
O33 Sb25 Pr9 40.4(9) . .
O39 Sb25 Pr9 99.6(7) . .
O33 Sb26 O40 93.0(10) . .
O33 Sb26 O34 78.2(11) . .
O40 Sb26 O34 81.5(10) . .
O44 Sb27 O39 81.1(12) . .
O44 Sb27 O40 81.8(10) . .
O39 Sb27 O40 92.9(10) . .
O44 Sb27 Pr10 48.2(7) . .
O39 Sb27 Pr10 101.3(7) . .
O40 Sb27 Pr10 37.9(7) . .
O44 Sb27 Pr7 44.8(9) . .
O39 Sb27 Pr7 38.7(7) . .
O40 Sb27 Pr7 97.7(9) . .
Pr10 Sb27 Pr7 81.99(9) . .
O42 Sb28 O36 79.8(9) . .
O42 Sb28 O35 94.0(10) . .
O36 Sb28 O35 82.5(10) . .
O42 Sb28 Pr8 36.9(7) . .
O36 Sb28 Pr8 44.8(6) . .
O35 Sb28 Pr8 97.7(5) . .
O42 Sb28 Pr9 99.4(7) . .
O36 Sb28 Pr9 48.2(8) . .
O35 Sb28 Pr9 37.4(7) . .
Pr8 Sb28 Pr9 80.51(6) . .
O35 Sb29 O41 91.6(10) . .
O35 Sb29 O34 79.1(10) . .
O41 Sb29 O34 84.2(8) . .
O35 Sb29 Pr9 37.5(7) . .
O41 Sb29 Pr9 96.6(7) . .
O34 Sb29 Pr9 43.3(8) . .
O41 Sb30 O45 80.9(9) . .
O41 Sb30 O42 94.0(10) . .
O45 Sb30 O42 83.3(9) . .
O41 Sb30 Pr10 37.7(5) . .
O45 Sb30 Pr10 46.5(8) . .
O42 Sb30 Pr10 101.6(7) . .
O41 Sb30 Pr8 97.4(7) . .
O45 Sb30 Pr8 47.4(8) . .
O42 Sb30 Pr8 37.9(5) . .
Pr10 Sb30 Pr8 81.64(8) . .
N16 Fe1 N13 175.0(8) . .
N16 Fe1 N17 94.6(9) . .
N13 Fe1 N17 89.1(9) . .
N16 Fe1 N18 90.7(11) . .
N13 Fe1 N18 92.9(10) . .
N17 Fe1 N18 83.6(10) . .
N16 Fe1 N14 93.0(10) . .
N13 Fe1 N14 83.6(10) . .
N17 Fe1 N14 92.6(10) . .
N18 Fe1 N14 174.9(11) . .
N16 Fe1 N15 81.5(8) . .
N13 Fe1 N15 94.9(9) . .
N17 Fe1 N15 174.9(10) . .
N18 Fe1 N15 93.1(9) . .
N14 Fe1 N15 90.9(9) . .
N24 Fe2 N20 93.9(10) . .
N24 Fe2 N21 94.3(10) . .
N20 Fe2 N21 94.7(10) . .
N24 Fe2 N19 174.0(10) . .
N20 Fe2 N19 83.0(11) . .
N21 Fe2 N19 91.1(11) . .
N24 Fe2 N22 87.1(9) . .
N20 Fe2 N22 176.7(10) . .
N21 Fe2 N22 82.2(10) . .
N19 Fe2 N22 96.3(10) . .
N24 Fe2 N23 81.8(9) . .
N20 Fe2 N23 90.1(10) . .
N21 Fe2 N23 174.1(11) . .
N19 Fe2 N23 93.0(9) . .
N22 Fe2 N23 93.1(9) . .
N27 Fe3 N26 94.7(11) . .
N27 Fe3 N29 93.1(15) . .
N26 Fe3 N29 94.3(13) . .
N27 Fe3 N25 87.8(12) . .
N26 Fe3 N25 81.5(10) . .
N29 Fe3 N25 175.8(12) . .
N27 Fe3 N28 84.6(12) . .
N26 Fe3 N28 178.4(11) . .
N29 Fe3 N28 87.2(13) . .
N25 Fe3 N28 97.0(10) . .
N27 Fe3 N30 177.5(13) . .
N26 Fe3 N30 87.3(12) . .
N29 Fe3 N30 85.3(14) . .
N25 Fe3 N30 93.9(11) . .
N28 Fe3 N30 93.4(12) . .
N33 Fe4 N31 90.2(12) . .
N33 Fe4 N36 176.7(13) . .
N31 Fe4 N36 92.3(14) . .
N33 Fe4 N34 79.8(13) . .
N31 Fe4 N34 95.3(12) . .
N36 Fe4 N34 97.8(14) . .
N33 Fe4 N32 94.8(11) . .
N31 Fe4 N32 82.2(11) . .
N36 Fe4 N32 87.6(12) . .
N34 Fe4 N32 174.1(12) . .
N33 Fe4 N35 94.4(13) . .
N31 Fe4 N35 173.9(13) . .
N36 Fe4 N35 83.2(14) . .
N34 Fe4 N35 89.4(12) . .
N32 Fe4 N35 93.4(12) . .
N42 Fe5 N38 81.4(10) . .
N42 Fe5 N40 172.4(9) . .
N38 Fe5 N40 94.7(10) . .
N42 Fe5 N41 84.8(7) . .
N38 Fe5 N41 93.3(7) . .
N40 Fe5 N41 88.9(7) . .
N42 Fe5 N39 102.8(10) . .
N38 Fe5 N39 173.8(10) . .
N40 Fe5 N39 81.7(11) . .
N41 Fe5 N39 91.6(6) . .
N42 Fe5 N37 91.5(7) . .
N38 Fe5 N37 82.2(9) . .
N40 Fe5 N37 94.5(8) . .
N41 Fe5 N37 174.6(8) . .
N39 Fe5 N37 93.0(8) . .
N41A Fe5A N40A 93.4(9) . .
N41A Fe5A N37A 174.3(9) . .
N40A Fe5A N37A 91.0(9) . .
N41A Fe5A N39A 71.2(5) . .
N40A Fe5A N39A 85.1(11) . .
N37A Fe5A N39A 105.6(8) . .
N41A Fe5A N38A 102.2(6) . .
N40A Fe5A N38A 90.1(10) . .
N37A Fe5A N38A 81.4(10) . .
N39A Fe5A N38A 171.6(10) . .
N41A Fe5A N42A 88.3(9) . .
N40A Fe5A N42A 166.0(7) . .
N37A Fe5A N42A 86.6(8) . .
N39A Fe5A N42A 82.3(8) . .
N38A Fe5A N42A 103.1(9) . .
Pr2 Cl1 Pr1 111.51(17) . .
Pr2 Cl1 Pr3 109.7(2) . .
Pr1 Cl1 Pr3 112.9(2) . .
Pr2 Cl1 Pr4 106.6(2) . .
Pr1 Cl1 Pr4 108.1(2) . .
Pr3 Cl1 Pr4 107.74(16) . .
Pr6 Cl10 Pr6 112.0(3) 6_464 .
Pr6 Cl10 Pr5 108.77(5) 6_464 6_464
Pr6 Cl10 Pr5 111.07(5) . 6_464
Pr6 Cl10 Pr5 111.07(5) 6_464 .
Pr6 Cl10 Pr5 108.76(5) . .
Pr5 Cl10 Pr5 104.9(3) 6_464 .
Pr9 Cl15 Pr8 108.9(3) . .
Pr9 Cl15 Pr7 111.5(3) . .
Pr8 Cl15 Pr7 108.7(3) . .
Pr9 Cl15 Pr10 111.5(3) . .
Pr8 Cl15 Pr10 108.5(3) . .
Pr7 Cl15 Pr10 107.7(3) . .
Sb8 O1 Sb2 138.4(8) . .
Sb8 O1 Pr1 106.3(10) . .
Sb2 O1 Pr1 104.2(7) . .
Sb1 O2 Sb2 128.5(10) . .
Sb1 O2 Pr1 113.9(7) . .
Sb2 O2 Pr1 111.9(8) . .
Sb1 O3 Sb4 139.3(10) . .
Sb1 O3 Pr1 101.3(7) . .
Sb4 O3 Pr1 103.1(7) . .
Sb1 O3 Pr3 98.8(7) . .
Sb4 O3 Pr3 98.7(7) . .
Pr1 O3 Pr3 116.8(6) . .
Sb6 O4 Sb4 131.8(7) . .
Sb6 O4 Pr1 108.2(7) . .
Sb4 O4 Pr1 114.6(7) . .
Sb6 O5 Sb9 128.4(10) . .
Sb6 O5 Pr1 100.9(7) . .
Sb9 O5 Pr1 103.9(6) . .
Sb6 O5 Pr4 101.8(7) . .
Sb9 O5 Pr4 99.8(6) . .
Pr1 O5 Pr4 124.9(7) . .
Sb8 O6 Sb9 128.8(11) . .
Sb8 O6 Pr1 112.3(8) . .
Sb9 O6 Pr1 112.0(8) . .
Sb2 O7 Sb3 127.8(9) . .
Sb2 O7 Pr2 117.0(8) . .
Sb3 O7 Pr2 113.0(6) . .
Sb3 O8 Sb1 133.1(7) . .
Sb3 O8 Pr3 109.2(7) . .
Sb1 O8 Pr3 114.3(6) . .
Sb4 O9 Sb15 132.7(11) . .
Sb4 O9 Pr3 114.9(9) . .
Sb15 O9 Pr3 109.3(7) . .
Sb15 O10 Sb6 132.1(10) . .
Sb15 O10 Pr4 110.7(7) . .
Sb6 O10 Pr4 111.8(6) . .
Sb7 O11 Sb9 132.2(7) . .
Sb7 O11 Pr4 112.3(7) . .
Sb9 O11 Pr4 110.3(7) . .
Sb8 O12 Sb7 127.9(10) . .
Sb8 O12 Pr2 118.1(8) . .
Sb7 O12 Pr2 109.9(6) . .
Sb12 O13 Sb3 130.6(8) . .
Sb12 O13 Pr3 102.2(6) . .
Sb3 O13 Pr3 99.1(7) . .
Sb12 O13 Pr2 103.9(7) . .
Sb3 O13 Pr2 100.2(6) . .
Pr3 O13 Pr2 123.8(6) . .
Sb15 O14 Sb10 130.8(7) . .
Sb15 O14 Pr3 102.2(6) . .
Sb10 O14 Pr3 104.1(6) . .
Sb15 O14 Pr4 100.4(6) . .
Sb10 O14 Pr4 99.9(5) . .
Pr3 O14 Pr4 121.9(5) . .
Sb7 O15 Sb11 132.6(9) . .
Sb7 O15 Pr2 99.7(5) . .
Sb11 O15 Pr2 101.6(6) . .
Sb7 O15 Pr4 102.3(6) . .
Sb11 O15 Pr4 102.9(5) . .
Pr2 O15 Pr4 119.7(6) . .
Sb10 O16 Sb12 130.0(10) . .
Sb10 O16 Pr3 113.5(7) . .
Sb12 O16 Pr3 108.1(6) . .
Sb11 O17 Sb10 129.3(9) . .
Sb11 O17 Pr4 115.7(7) . .
Sb10 O17 Pr4 110.1(6) . .
Sb12 O18 Sb11 131.8(6) . .
Sb12 O18 Pr2 113.0(6) . .
Sb11 O18 Pr2 108.4(6) . .
Sb14 O21 Sb14 130.8(13) 6_464 .
Sb14 O21 Pr5 102.73(15) 6_464 6_464
Sb14 O21 Pr5 100.66(15) . 6_464
Sb14 O21 Pr5 100.66(15) 6_464 .
Sb14 O21 Pr5 102.73(15) . .
Pr5 O21 Pr5 121.7(9) 6_464 .
Sb14 O22 Sb13 134.1(12) . .
Sb14 O22 Pr5 112.9(8) . .
Sb13 O22 Pr5 109.4(9) . .
Sb13 O23 Sb5 132.2(8) . .
Sb13 O23 Pr6 111.8(9) . .
Sb5 O23 Pr6 109.2(7) . .
Sb5 O24 Sb17 127.9(11) . .
Sb5 O24 Pr5 106.3(7) . 6_464
Sb17 O24 Pr5 101.5(7) . 6_464
Sb5 O24 Pr6 101.5(7) . .
Sb17 O24 Pr6 98.6(7) . .
Pr5 O24 Pr6 123.2(8) 6_464 .
Sb14 O25 Sb5 128.6(11) . .
Sb14 O25 Pr5 107.7(8) . 6_464
Sb5 O25 Pr5 115.4(9) . 6_464
Sb18 O26 Sb17 130.9(9) . 6_464
Sb18 O26 Pr5 113.1(8) . .
Sb17 O26 Pr5 111.7(7) 6_464 .
Sb13 O27 Sb18 134.7(10) . .
Sb13 O27 Pr6 103.0(7) . .
Sb18 O27 Pr6 102.5(7) . .
Sb13 O27 Pr5 97.5(6) . .
Sb18 O27 Pr5 101.6(7) . .
Pr6 O27 Pr5 119.4(7) . .
Sb16 O28 Sb16 143.7(14) 6_464 .
Sb16 O28 Pr6 99.8(3) 6_464 .
Sb16 O28 Pr6 99.7(3) . .
Sb16 O28 Pr6 99.7(3) 6_464 6_464
Sb16 O28 Pr6 99.9(3) . 6_464
Pr6 O28 Pr6 113.9(8) . 6_464
Sb17 O29 Sb16 129.8(12) . .
Sb17 O29 Pr6 111.7(8) . .
Sb16 O29 Pr6 115.1(8) . .
Sb16 O30 Sb18 127.8(12) . 6_464
Sb16 O30 Pr6 115.7(9) . 6_464
Sb18 O30 Pr6 111.0(8) 6_464 6_464
Sb20 O31 Sb21 134.5(14) . .
Sb20 O31 Pr9 113.7(11) . .
Sb21 O31 Pr9 109.2(13) . .
Sb25 O32 Sb21 138.8(14) . .
Sb25 O32 Pr9 108.4(11) . .
Sb21 O32 Pr9 92.2(9) . .
Sb25 O32 Pr7 106.1(11) . .
Sb21 O32 Pr7 95.3(9) . .
Pr9 O32 Pr7 116.1(8) . .
Sb26 O33 Sb25 132.2(14) . .
Sb26 O33 Pr9 113.5(10) . .
Sb25 O33 Pr9 109.1(13) . .
Sb26 O34 Sb29 132.1(14) . .
Sb26 O34 Pr9 109.2(10) . .
Sb29 O34 Pr9 104.5(11) . .
Sb28 O35 Sb29 131.4(12) . .
Sb28 O35 Pr9 112.7(12) . .
Sb29 O35 Pr9 112.6(11) . .
Sb20 O36 Sb28 131.0(13) . .
Sb20 O36 Pr8 104.4(9) . .
Sb28 O36 Pr8 103.9(9) . .
Sb20 O36 Pr9 98.5(9) . .
Sb28 O36 Pr9 99.9(10) . .
Pr8 O36 Pr9 121.3(9) . .
Sb19 O37 Sb20 129.5(13) . .
Sb19 O37 Pr8 114.4(11) . .
Sb20 O37 Pr8 112.1(10) . .
Sb21 O38 Sb19 130.0(14) . .
Sb21 O38 Pr7 113.6(13) . .
Sb19 O38 Pr7 107.0(10) . .
Sb27 O39 Sb25 130.4(14) . .
Sb27 O39 Pr7 111.4(10) . .
Sb25 O39 Pr7 113.1(13) . .
Sb26 O40 Sb27 128.2(12) . .
Sb26 O40 Pr10 119.7(10) . .
Sb27 O40 Pr10 110.5(10) . .
Sb29 O41 Sb30 129.4(11) . .
Sb29 O41 Pr10 116.4(11) . .
Sb30 O41 Pr10 111.9(8) . .
Sb28 O42 Sb30 129.5(12) . .
Sb28 O42 Pr8 113.8(11) . .
Sb30 O42 Pr8 110.9(8) . .
Sb22 O43 Sb19 129.0(14) . .
Sb22 O43 Pr7 106.9(12) . .
Sb19 O43 Pr7 106.1(10) . .
Sb22 O43 Pr8 97.6(9) . .
Sb19 O43 Pr8 95.5(9) . .
Pr7 O43 Pr8 123.4(9) . .
Sb27 O44 Sb24 134.3(13) . .
Sb27 O44 Pr7 107.9(11) . .
Sb24 O44 Pr7 97.1(9) . .
Sb27 O44 Pr10 103.5(10) . .
Sb24 O44 Pr10 94.8(8) . .
Pr7 O44 Pr10 121.1(9) . .
Sb23 O45 Sb30 131.2(12) . .
Sb23 O45 Pr10 102.5(10) . .
Sb30 O45 Pr10 100.9(10) . .
Sb23 O45 Pr8 101.8(10) . .
Sb30 O45 Pr8 100.1(9) . .
Pr10 O45 Pr8 123.1(9) . .
Sb24 O46 Sb22 135.2(14) . .
Sb24 O46 Pr7 107.2(11) . .
Sb22 O46 Pr7 107.1(12) . .
Sb23 O47 Sb24 130.8(13) . .
Sb23 O47 Pr10 111.7(8) . .
Sb24 O47 Pr10 109.7(11) . .
Sb23 O48 Sb22 134.5(13) . .
Sb23 O48 Pr8 112.6(8) . .
Sb22 O48 Pr8 108.1(11) . .
C5 O52 Sb10 122.9(16) . 8_354
C5 O53 Pr3 136.5(17) . 8_354
C1 O54 Pr2 140.4(17) . .
C1 O55 Sb12 126(2) . .
C10 O57 Pr2 136.3(16) . 7_554
C6 O58 Sb4 117(2) . .
C6 O59 Pr3 132.6(18) . .
C11 O61 Pr4 138.0(19) . .
C15 O62 Pr5 131(2) . .
C15 O63 Sb18 120(2) . .
C16 O64 Pr4 138.3(17) . .
C16 O65 Sb11 125.6(18) . .
C20 O67 Pr5 138.4(19) . .
N2 N1 C9 116(2) . .
N1 N2 C7 97(2) . .
C2 N3 N4 112(3) . .
C4 N4 N3 105(3) . .
C12 N5 N6 112(3) . .
N5 N6 C14 100(2) . .
C17 N7 N8 110(2) . .
C19 N8 N7 106(2) . .
O54 C1 O55 124(3) . .
O54 C1 C2 121(3) . .
O55 C1 C2 114(3) . .
N3 C2 C3 106(3) . .
N3 C2 C1 126(3) . .
C3 C2 C1 128(3) . .
C4 C3 C2 105(3) . .
N4 C4 C3 111(3) . .
N4 C4 C5 117(3) . .
C3 C4 C5 133(3) . .
O52 C5 O53 129(3) . .
O52 C5 C4 119(3) . .
O53 C5 C4 111(3) . .
O58 C6 O59 127(3) . .
O58 C6 C7 117(3) . .
O59 C6 C7 115(3) . .
N2 C7 C8 118(2) . .
N2 C7 C6 110(2) . .
C8 C7 C6 132(3) . .
C7 C8 C9 102(2) . .
N1 C9 C8 105.9(18) . .
N1 C9 C10 119(2) . .
C8 C9 C10 135(3) . .
O56 C10 O57 126(3) . .
O56 C10 C9 118(3) . .
O57 C10 C9 115(3) . .
O61 C11 O60 122(3) . .
O61 C11 C12 116(3) . .
O60 C11 C12 122(3) . .
C13 C12 N5 107(3) . .
C13 C12 C11 136(3) . .
N5 C12 C11 116(3) . .
C12 C13 C14 108(3) . .
C13 C14 N6 112(3) . .
C13 C14 C15 132(3) . .
N6 C14 C15 115(3) . .
O63 C15 O62 126(3) . .
O63 C15 C14 122(3) . .
O62 C15 C14 112(3) . .
O65 C16 O64 127(3) . .
O65 C16 C17 118(2) . .
O64 C16 C17 115(2) . .
C18 C17 N7 110(3) . .
C18 C17 C16 131(3) . .
N7 C17 C16 119(3) . .
C17 C18 C19 104(2) . .
N8 C19 C18 109(2) . .
N8 C19 C20 123(3) . .
C18 C19 C20 128(3) . .
O67 C20 O66 123(2) . .
O67 C20 C19 120(3) . .
O66 C20 C19 116(3) . .
C21 O68 Pr6 153(2) . .
C25 O70 Sb22 128(2) . .
C25 O71 Pr7 140.5(18) . .
N10 N9 C27 107.5(5) . .
N9 N10 C29 107.6(5) . .
O68 C21 O69 122.0(14) . .
O68 C21 C22 116(2) . .
O69 C21 C22 116(2) . .
N11 C22 C23 112.0(6) . .
N11 C22 C21 121.5(11) . .
C23 C22 C21 126.5(11) . .
C24 C23 C22 100.8(7) . .
N12 C24 C23 112.0(6) . .
N12 C24 C25 121.3(12) . .
C23 C24 C25 126.6(11) . .
O71 C25 O70 121.4(13) . .
O71 C25 C24 125(2) . .
O70 C25 C24 113(2) . .
C26 O72 Pr6 138.4(18) . .
C26 O73 Sb16 132.4(17) . 6_464
C30 O74 Pr7 148(2) . .
N12 N11 C22 107.6(5) . .
N11 N12 C24 107.6(5) . .
O72 C26 O73 126.1(15) . .
O72 C26 C27 114(2) . .
O73 C26 C27 120(2) . .
N9 C27 C28 112.1(6) . .
N9 C27 C26 121.2(12) . .
C28 C27 C26 126.7(11) . .
C27 C28 C29 100.7(7) . .
N10 C29 C28 112.1(6) . .
N10 C29 C30 121.3(12) . .
C28 C29 C30 126.6(11) . .
O74 C30 O75 124.4(15) . .
O74 C30 C29 118(2) . .
O75 C30 C29 115(2) . .
C31 N13 C42 115(2) . .
C31 N13 Fe1 133(2) . .
C42 N13 Fe1 112.1(18) . .
C40 N14 C41 120(2) . .
C40 N14 Fe1 129.2(19) . .
C41 N14 Fe1 110.4(18) . .
C54 N15 C43 122.7(18) . .
C54 N15 Fe1 111.8(16) . .
C43 N15 Fe1 125.2(15) . .
C52 N16 C53 114.7(19) . .
C52 N16 Fe1 132.6(14) . .
C53 N16 Fe1 112.6(14) . .
C55 N17 C66 115(2) . .
C55 N17 Fe1 134(2) . .
C66 N17 Fe1 111(2) . .
C64 N18 C65 116(3) . .
C64 N18 Fe1 131.3(19) . .
C65 N18 Fe1 112(2) . .
N13 C31 C32 125(3) . .
C31 C32 C33 124(3) . .
C32 C33 C34 113(3) . .
C42 C34 C33 124(3) . .
C42 C34 C35 113(3) . .
C33 C34 C35 123(3) . .
C36 C35 C34 121(3) . .
C35 C36 C37 125(3) . .
C38 C37 C36 128(3) . .
C38 C37 C41 120(3) . .
C36 C37 C41 112(3) . .
C37 C38 C39 119(3) . .
C38 C39 C40 121(2) . .
N14 C40 C39 121(2) . .
N14 C41 C42 122(3) . .
N14 C41 C37 119(2) . .
C42 C41 C37 119(3) . .
C34 C42 C41 130(3) . .
C34 C42 N13 118(3) . .
C41 C42 N13 112(3) . .
N15 C43 C44 118.2(19) . .
C45 C44 C43 121.0(18) . .
C44 C45 C46 117.3(19) . .
C54 C46 C47 113(2) . .
C54 C46 C45 121(2) . .
C47 C46 C45 124(3) . .
C48 C47 C46 124(2) . .
C47 C48 C49 113.4(19) . .
C53 C49 C48 126(2) . .
C53 C49 C50 113(2) . .
C48 C49 C50 120(2) . .
C51 C50 C49 125(2) . .
C50 C51 C52 113.0(18) . .
N16 C52 C51 126(2) . .
N16 C53 C49 126.9(18) . .
N16 C53 C54 119(2) . .
C49 C53 C54 114.0(19) . .
N15 C54 C46 118.6(19) . .
N15 C54 C53 114(2) . .
C46 C54 C53 125(2) . .
N17 C55 C56 125(3) . .
C57 C56 C55 121(3) . .
C56 C57 C58 118(3) . .
C57 C58 C59 125(3) . .
C57 C58 C66 122(2) . .
C59 C58 C66 113(3) . .
C60 C59 C58 124(3) . .
C59 C60 C61 120(3) . .
C65 C61 C62 121(3) . .
C65 C61 C60 116(3) . .
C62 C61 C60 122(3) . .
C61 C62 C63 114(4) . .
C64 C63 C62 117(4) . .
C63 C64 N18 128(3) . .
C66 C65 N18 119(3) . .
C66 C65 C61 120(3) . .
N18 C65 C61 121(3) . .
C65 C66 C58 127(3) . .
C65 C66 N17 115(2) . .
C58 C66 N17 118(3) . .
C78 N19 C67 114(2) . .
C78 N19 Fe2 111.5(18) . .
C67 N19 Fe2 134(2) . .
C76 N20 C77 116(3) . .
C76 N20 Fe2 129(2) . .
C77 N20 Fe2 115.0(19) . .
C90 N21 C79 117(3) . .
C90 N21 Fe2 114(2) . .
C79 N21 Fe2 128(2) . .
C88 N22 C89 113(2) . .
C88 N22 Fe2 134(2) . .
C89 N22 Fe2 112.2(18) . .
C91 N23 C102 116(2) . .
C91 N23 Fe2 131(2) . .
C102 N23 Fe2 113.4(14) . .
C101 N24 C100 112(2) . .
C101 N24 Fe2 116.9(16) . .
C100 N24 Fe2 131(2) . .
C68 C67 N19 129(3) . .
C67 C68 C69 121(3) . .
C68 C69 C70 116(3) . .
C71 C70 C78 117(3) . .
C71 C70 C69 129(3) . .
C78 C70 C69 113(3) . .
C72 C71 C70 130(3) . .
C71 C72 C73 115(3) . .
C72 C73 C77 121(3) . .
C72 C73 C74 124(4) . .
C77 C73 C74 114(3) . .
C75 C74 C73 118(4) . .
C76 C75 C74 125(3) . .
N20 C76 C75 121(3) . .
C73 C77 N20 127(3) . .
C73 C77 C78 124(3) . .
N20 C77 C78 109(3) . .
N19 C78 C77 121(2) . .
N19 C78 C70 127(2) . .
C77 C78 C70 112(3) . .
N21 C79 C80 122(3) . .
C81 C80 C79 116(4) . .
C80 C81 C82 130(4) . .
C83 C82 C81 133(3) . .
C83 C82 C90 120(3) . .
C81 C82 C90 106(3) . .
C84 C83 C82 123(3) . .
C83 C84 C85 121(3) . .
C89 C85 C86 120(3) . .
C89 C85 C84 119(3) . .
C86 C85 C84 121(3) . .
C87 C86 C85 113(3) . .
C88 C87 C86 120(3) . .
N22 C88 C87 129(3) . .
C85 C89 N22 125(3) . .
C85 C89 C90 121(3) . .
N22 C89 C90 114(3) . .
N21 C90 C82 129(3) . .
N21 C90 C89 116(3) . .
C82 C90 C89 115(3) . .
N23 C91 C92 125(3) . .
C91 C92 C93 118(2) . .
C92 C93 C94 117(3) . .
C102 C94 C93 116(2) . .
C102 C94 C95 123(2) . .
C93 C94 C95 121(3) . .
C96 C95 C94 120(3) . .
C95 C96 C97 117(2) . .
C101 C97 C98 120(3) . .
C101 C97 C96 122(2) . .
C98 C97 C96 118(3) . .
C99 C98 C97 112(3) . .
C100 C99 C98 127(3) . .
C99 C100 N24 122(3) . .
C97 C101 N24 128(2) . .
C97 C101 C102 120(2) . .
N24 C101 C102 112(2) . .
C94 C102 N23 127(2) . .
C94 C102 C101 117(2) . .
N23 C102 C101 116(2) . .
C103 N25 C114 115(2) . .
C103 N25 Fe3 129.2(19) . .
C114 N25 Fe3 115.5(17) . .
C113 N26 C112 117(2) . .
C113 N26 Fe3 116(2) . .
C112 N26 Fe3 125(2) . .
C115 N27 C126 113(3) . .
C115 N27 Fe3 134(2) . .
C126 N27 Fe3 112(2) . .
C125 N28 C124 120(3) . .
C125 N28 Fe3 109(2) . .
C124 N28 Fe3 130(3) . .
C138 N29 C127 120(3) . .
C138 N29 Fe3 110(3) . .
C127 N29 Fe3 130(3) . .
C136 N30 C137 123(4) . .
C136 N30 Fe3 128(3) . .
C137 N30 Fe3 108(3) . .
N25 C103 C104 117(3) . .
C105 C104 C103 128(3) . .
C104 C105 C106 116(3) . .
C114 C106 C107 120(3) . .
C114 C106 C105 116(3) . .
C107 C106 C105 124(3) . .
C106 C107 C108 122(3) . .
C107 C108 C109 119(3) . .
C110 C109 C113 117(3) . .
C110 C109 C108 125(3) . .
C113 C109 C108 118(3) . .
C111 C110 C109 117(3) . .
C110 C111 C112 125(3) . .
N26 C112 C111 118(3) . .
N26 C113 C109 125(2) . .
N26 C113 C114 115(3) . .
C109 C113 C114 120(3) . .
C106 C114 N25 128(3) . .
C106 C114 C113 121(3) . .
N25 C114 C113 111(3) . .
N27 C115 C116 130(3) . .
C115 C116 C117 120(4) . .
C116 C117 C118 111(3) . .
C126 C118 C119 115(4) . .
C126 C118 C117 124(4) . .
C119 C118 C117 120(4) . .
C120 C119 C118 120(4) . .
C119 C120 C121 127(4) . .
C122 C121 C120 134(3) . .
C122 C121 C125 112(3) . .
C120 C121 C125 114(3) . .
C121 C122 C123 126(4) . .
C124 C123 C122 116(4) . .
N28 C124 C123 123(4) . .
N28 C125 C126 123(3) . .
N28 C125 C121 122(3) . .
C126 C125 C121 115(3) . .
C118 C126 C125 128(3) . .
C118 C126 N27 121(4) . .
C125 C126 N27 111(3) . .
C128 C127 N29 121(5) . .
C129 C128 C127 114(5) . .
C128 C129 C130 129(5) . .
C129 C130 C131 129(4) . .
C129 C130 C138 120(4) . .
C131 C130 C138 111(4) . .
C130 C131 C132 123(4) . .
C133 C132 C131 122(4) . .
C134 C133 C132 132(4) . .
C134 C133 C137 111(4) . .
C132 C133 C137 116(4) . .
C135 C134 C133 127(4) . .
C134 C135 C136 120(5) . .
N30 C136 C135 116(5) . .
C138 C137 C133 118(4) . .
C138 C137 N30 120(4) . .
C133 C137 N30 122(4) . .
C137 C138 C130 128(4) . .
C137 C138 N29 117(3) . .
C130 C138 N29 116(4) . .
C139 N31 C150 118(3) . .
C139 N31 Fe4 131(2) . .
C150 N31 Fe4 111(2) . .
C149 N32 C148 115(3) . .
C149 N32 Fe4 114(2) . .
C148 N32 Fe4 130.9(19) . .
C151 N33 C162 111(4) . .
C151 N33 Fe4 131(3) . .
C162 N33 Fe4 117(2) . .
C160 N34 C161 119(4) . .
C160 N34 Fe4 124(3) . .
C161 N34 Fe4 117(2) . .
C163 N35 C174 116(3) . .
C163 N35 Fe4 134(3) . .
C174 N35 Fe4 109(3) . .
C172 N36 C173 118(4) . .
C172 N36 Fe4 130(3) . .
C173 N36 Fe4 112(3) . .
N31 C139 C140 125(3) . .
C141 C140 C139 115(4) . .
C140 C141 C142 123(3) . .
C150 C142 C141 117(3) . .
C150 C142 C143 117(3) . .
C141 C142 C143 126(3) . .
C144 C143 C142 120(3) . .
C145 C144 C143 122(3) . .
C144 C145 C149 122(3) . .
C144 C145 C146 125(3) . .
C149 C145 C146 113(3) . .
C147 C146 C145 121(3) . .
C148 C147 C146 120(3) . .
C147 C148 N32 124(3) . .
N32 C149 C150 114(3) . .
N32 C149 C145 127(3) . .
C150 C149 C145 119(3) . .
N31 C150 C149 118(3) . .
N31 C150 C142 121(3) . .
C149 C150 C142 120(3) . .
C152 C151 N33 122(5) . .
C151 C152 C153 126(5) . .
C154 C153 C152 119(5) . .
C153 C154 C162 117(4) . .
C153 C154 C155 122(4) . .
C162 C154 C155 120(4) . .
C156 C155 C154 114(4) . .
C155 C156 C157 127(4) . .
C161 C157 C156 116(4) . .
C161 C157 C158 107(3) . .
C156 C157 C158 136(4) . .
C159 C158 C157 128(5) . .
C158 C159 C160 119(5) . .
N34 C160 C159 119(5) . .
N34 C161 C157 128(3) . .
N34 C161 C162 114(3) . .
C157 C161 C162 118(4) . .
N33 C162 C161 112(3) . .
N33 C162 C154 123(3) . .
C161 C162 C154 123(4) . .
N35 C163 C164 126(5) . .
C163 C164 C165 116(5) . .
C164 C165 C166 123(4) . .
C165 C166 C167 128(4) . .
C165 C166 C174 113(4) . .
C167 C166 C174 119(4) . .
C168 C167 C166 123(4) . .
C169 C168 C167 121(5) . .
C168 C169 C170 130(5) . .
C168 C169 C173 119(4) . .
C170 C169 C173 111(4) . .
C171 C170 C169 131(4) . .
C170 C171 C172 107(4) . .
N36 C172 C171 130(4) . .
N36 C173 C174 114(4) . .
N36 C173 C169 123(4) . .
C174 C173 C169 122(4) . .
N35 C174 C173 119(4) . .
N35 C174 C166 126(4) . .
C173 C174 C166 115(4) . .
C175 N37 C186 120.5(14) . .
C175 N37 Fe5 126.4(13) . .
C186 N37 Fe5 112.9(14) . .
C184 N38 C185 116.5(14) . .
C184 N38 Fe5 132.5(14) . .
C185 N38 Fe5 110.8(15) . .
C187 N39 C198 123.1(15) . .
C187 N39 Fe5 120.0(12) . .
C198 N39 Fe5 116.7(17) . .
C197 N40 C196 113.5(14) . .
C197 N40 Fe5 108.2(15) . .
C196 N40 Fe5 138.1(14) . .
C199 N41 C210 112.2(9) . .
C199 N41 Fe5 132.3(5) . .
C210 N41 Fe5 115.4(11) . .
C209 N42 C208 126.5(13) . .
C209 N42 Fe5 102.3(14) . .
C208 N42 Fe5 130.1(8) . .
N37 C175 C176 120.8(14) . .
C177 C176 C175 118.6(13) . .
C178 C177 C176 119.8(13) . .
C186 C178 C179 116.1(17) . .
C186 C178 C177 119.1(13) . .
C179 C178 C177 124.8(19) . .
C180 C179 C178 123.8(17) . .
C181 C180 C179 116.2(17) . .
C180 C181 C185 123.9(17) . .
C180 C181 C182 121(2) . .
C185 C181 C182 115.1(13) . .
C183 C182 C181 123.6(13) . .
C184 C183 C182 114.9(13) . .
N38 C184 C183 124.8(14) . .
N38 C185 C186 119(2) . .
N38 C185 C181 125.1(14) . .
C186 C185 C181 116.1(17) . .
N37 C186 C178 121.2(13) . .
N37 C186 C185 114.9(19) . .
C178 C186 C185 123.9(17) . .
N39 C187 C188 118.4(15) . .
C189 C188 C187 121.1(15) . .
C188 C189 C190 117.5(15) . .
C198 C190 C191 107.2(15) . .
C198 C190 C189 121.3(15) . .
C191 C190 C189 132(2) . .
C192 C191 C190 132.9(16) . .
C191 C192 C193 107.1(15) . .
C197 C193 C192 132.7(15) . .
C197 C193 C194 111.9(14) . .
C192 C193 C194 115.4(19) . .
C195 C194 C193 126.7(14) . .
C194 C195 C196 111.8(14) . .
N40 C196 C195 127.9(14) . .
N40 C197 C198 125(2) . .
N40 C197 C193 128.2(14) . .
C198 C197 C193 107.1(15) . .
N39 C198 C190 118.6(15) . .
N39 C198 C197 108(2) . .
C190 C198 C197 133.0(15) . .
N41 C199 C200 128.9(9) . .
C201 C200 C199 110.8(9) . .
C200 C201 C202 128.1(9) . .
C203 C202 C210 113.8(11) . .
C203 C202 C201 135.4(17) . .
C210 C202 C201 110.8(9) . .
C202 C203 C204 123.7(14) . .
C203 C204 C205 111.3(11) . .
C204 C205 C209 124.9(13) . .
C204 C205 C206 109(2) . .
C209 C205 C206 124.7(12) . .
C205 C206 C207 113.9(12) . .
C208 C207 C206 124.7(12) . .
N42 C208 C207 114.6(13) . .
N42 C209 C210 131(2) . .
N42 C209 C205 114.9(12) . .
C210 C209 C205 113.7(11) . .
N41 C210 C209 105.6(16) . .
N41 C210 C202 128.8(10) . .
C209 C210 C202 125.1(12) . .
C17A N37A C18G 119.2(12) . .
C17A N37A Fe5A 128.5(9) . .
C18G N37A Fe5A 111.6(12) . .
C18E N38A C18F 116.9(14) . .
C18E N38A Fe5A 129.5(10) . .
C18F N38A Fe5A 112.8(14) . .
C19I N39A C18H 122.3(11) . .
C19I N39A Fe5A 107.0(12) . .
C18H N39A Fe5A 130.0(10) . .
C19H N40A C19G 118.8(15) . .
C19H N40A Fe5A 108.9(15) . .
C19G N40A Fe5A 131.6(10) . .
C19J N41A C21A 120.3(2) . .
C19J N41A Fe5A 134.4(7) . .
C21A N41A Fe5A 105.3(7) . .
C20I N42A C20J 122.0(10) . .
C20I N42A Fe5A 132.2(8) . .
C20J N42A Fe5A 105.8(12) . .
N37A C17A C17B 122.1(12) . .
C17A C17B C17C 117.4(11) . .
C17D C17C C17B 121.1(12) . .
C18G C17D C17E 120.0(3) . .
C18G C17D C17C 117.7(12) . .
C17E C17D C17C 122.3(12) . .
C18A C17E C17D 120.0(4) . .
C17E C18A C18B 120.0(4) . .
C18A C18B C18F 120.0(3) . .
C18A C18B C18C 124.5(13) . .
C18F C18B C18C 115.5(13) . .
C18D C18C C18B 123.3(13) . .
C18E C18D C18C 115.2(13) . .
N38A C18E C18D 124.4(13) . .
N38A C18F C18G 115.2(13) . .
N38A C18F C18B 124.8(13) . .
C18G C18F C18B 120.0(4) . .
N37A C18G C17D 122.5(12) . .
N37A C18G C18F 117.5(12) . .
C17D C18G C18F 120.0(4) . .
N39A C18H C18I 119.1(11) . .
C18H C18I C18J 120.3(11) . .
C18I C18J C19A 118.2(11) . .
C19B C19A C19I 120.0(3) . .
C19B C19A C18J 119.3(11) . .
C19I C19A C18J 120.7(11) . .
C19A C19B C19C 120.0(4) . .
C19B C19C C19D 120.0(4) . .
C19C C19D C19H 120.0(3) . .
C19C C19D C19E 122.8(14) . .
C19H C19D C19E 117.2(14) . .
C19D C19E C19F 121.6(14) . .
C19E C19F C19G 116.8(14) . .
N40A C19G C19F 122.6(14) . .
N40A C19H C19I 117.0(15) . .
N40A C19H C19D 123.1(14) . .
C19I C19H C19D 120.0(4) . .
N39A C19I C19A 119.5(11) . .
N39A C19I C19H 120.5(12) . .
C19A C19I C19H 120.0(4) . .
N41A C19J C20A 119.86(12) . .
C20B C20A C19J 120.3(2) . .
C20A C20B C20C 119.86(14) . .
C20D C20C C21A 120.0(3) . .
C20D C20C C20B 120.1(3) . .
C21A C20C C20B 119.86(12) . .
C20C C20D C20E 120.0(4) . .
C20F C20E C20D 120.0(3) . .
C20E C20F C20J 120.0(3) . .
C20E C20F C20G 119.4(10) . .
C20J C20F C20G 120.6(10) . .
C20H C20G C20F 118.4(10) . .
C20G C20H C20I 120.2(10) . .
N42A C20I C20H 119.2(10) . .
N42A C20J C20F 119.6(10) . .
N42A C20J C21A 120.4(9) . .
C20F C20J C21A 120.0(3) . .
N41A C21A C20J 120.2(4) . .
N41A C21A C20C 119.85(13) . .
C20J C21A C20C 119.9(3) . .
C212 N43 C216 132(5) . .
N43 C212 C213 123(3) . .
N43 C212 C211 122(4) . .
C213 C212 C211 115(4) . .
C212 C213 C214 113(5) . .
C215 C214 C213 116(6) . .
C216 C215 C214 128(6) . .
N43 C216 C215 108(6) . .
C218 N44 C222 121(4) . .
N44 C218 C219 118(3) . .
N44 C218 C217 126(2) . .
C219 C218 C217 115.6(15) . .
C218 C219 C220 122(3) . .
C219 C220 C221 118(4) . .
C222 C221 C220 111(4) . .
N44 C222 C221 130(4) . .
C228 N45 C224 115(3) . .
N45 C224 C225 127(3) . .
N45 C224 C223 118.0(15) . .
C225 C224 C223 115.3(14) . .
C226 C225 C224 113(3) . .
C225 C226 C227 126(3) . .
C228 C227 C226 113(3) . .
N45 C228 C227 127(3) . .
C234 N46 C230 115(3) . .
N46 C230 C231 126(3) . .
N46 C230 C229 118.2(15) . .
C231 C230 C229 115.6(14) . .
C232 C231 C230 114(3) . .
C231 C232 C233 125(3) . .
C234 C233 C232 114(3) . .
N46 C234 C233 126(3) . .

loop_
_geom_bond_atom_site_label_1
_geom_bond_atom_site_label_2
_geom_bond_distance
_geom_bond_site_symmetry_2
Pr1 O6 2.44(2) .
Pr1 O2 2.487(19) .
Pr1 O4 2.492(14) .
Pr1 O20 2.657(19) .
Pr1 O5 2.663(18) .
Pr1 O1 2.678(19) .
Pr1 O19 2.75(2) .
Pr1 O3 2.84(2) .
Pr1 Cl1 2.947(6) .
Pr1 Cl5 3.029(9) .
Pr1 Sb6 3.609(2) .
Pr1 Sb8 3.686(3) .
Pr2 O54 2.373(18) .
Pr2 O7 2.385(17) .
Pr2 O12 2.393(19) .
Pr2 O57 2.456(18) 8_354
Pr2 O18 2.520(14) .
Pr2 O15 2.710(16) .
Pr2 O13 2.740(18) .
Pr2 Cl1 2.921(6) .
Pr2 Cl2 2.980(8) .
Pr2 Sb7 3.622(3) .
Pr2 Sb3 3.683(3) .
Pr2 Sb11 3.693(2) .
Pr3 O59 2.35(2) .
Pr3 O53 2.418(15) 7_554
Pr3 O8 2.487(14) .
Pr3 O9 2.493(19) .
Pr3 O16 2.503(19) .
Pr3 O13 2.707(16) .
Pr3 O14 2.717(15) .
Pr3 O3 2.936(19) .
Pr3 Cl1 2.954(6) .
Pr3 Cl3 2.979(7) .
Pr3 Sb3 3.629(2) .
Pr3 Sb15 3.671(2) .
Pr4 O64 2.406(19) .
Pr4 O61 2.43(2) .
Pr4 O17 2.440(17) .
Pr4 O10 2.444(19) .
Pr4 O11 2.476(15) .
Pr4 O5 2.726(18) .
Pr4 O15 2.735(16) .
Pr4 O14 2.742(14) .
Pr4 Cl1 2.954(6) .
Pr4 Cl4 3.060(6) .
Pr4 Sb15 3.647(2) .
Pr4 Sb9 3.670(2) .
Pr5 O67 2.35(2) .
Pr5 O62 2.35(2) .
Pr5 O22 2.42(2) .
Pr5 O25 2.46(2) 6_464
Pr5 O26 2.488(17) .
Pr5 O21 2.672(13) .
Pr5 O24 2.75(2) 6_464
Pr5 O27 2.783(18) .
Pr5 Cl10 2.942(5) .
Pr5 Cl11 3.072(6) .
Pr5 Sb14 3.607(3) 6_464
Pr5 Sb13 3.632(3) .
Pr6 O68 2.33(3) .
Pr6 O29 2.41(2) .
Pr6 O30 2.45(2) 6_464
Pr6 O72 2.46(3) .
Pr6 O23 2.512(17) .
Pr6 O27 2.739(18) .
Pr6 O24 2.752(18) .
Pr6 O28 2.890(13) .
Pr6 Cl10 2.922(5) .
Pr6 Cl12 3.003(10) .
Pr6 Sb17 3.651(3) .
Pr6 Sb5 3.681(3) .
Pr7 O71 2.34(3) .
Pr7 O74 2.40(3) .
Pr7 O39 2.47(3) .
Pr7 O46 2.58(2) .
Pr7 O38 2.58(3) .
Pr7 O43 2.58(3) .
Pr7 O16A 2.60(3) .
Pr7 O44 2.73(3) .
Pr7 O32 2.92(2) .
Pr7 Cl15 2.974(8) .
Pr7 Cl16 3.111(15) .
Pr7 Sb27 3.684(6) .
Pr8 O37 2.41(3) .
Pr8 O42 2.42(2) .
Pr8 O48 2.53(2) .
Pr8 O36 2.68(2) .
Pr8 O45 2.75(3) .
Pr8 Cl24 2.834(12) .
Pr8 O43 2.88(2) .
Pr8 Cl15 2.945(11) .
Pr8 Cl22 2.964(12) .
Pr8 Cl23 3.093(15) .
Pr8 Sb30 3.684(4) .
Pr8 Sb19 3.691(4) .
Pr9 O35 2.44(2) .
Pr9 O31 2.45(3) .
Pr9 O33 2.56(3) .
Pr9 O34 2.62(3) .
Pr9 O50 2.73(2) .
Pr9 O36 2.80(3) .
Pr9 O32 2.83(2) .
Pr9 Cl15 2.923(8) .
Pr9 O17A 2.95(5) .
Pr9 Cl18 2.963(11) .
Pr9 Cl17 2.96(2) .
Pr9 Sb20 3.659(5) .
Pr10 O40 2.39(2) .
Pr10 O41 2.42(2) .
Pr10 O47 2.48(2) .
Pr10 O45 2.72(3) .
Pr10 O44 2.79(2) .
Pr10 Cl20 2.898(11) .
Pr10 Cl21 2.927(11) .
Pr10 Cl19 2.957(11) .
Pr10 Cl15 2.981(12) .
Pr10 Sb27 3.643(3) .
Pr10 Sb30 3.673(3) .
Pr10 Sb24 3.675(3) .
Sb1 O3 1.961(16) .
Sb1 O2 1.976(18) .
Sb1 O8 1.991(14) .
Sb2 O7 2.006(16) .
Sb2 O2 2.034(16) .
Sb2 O1 2.06(2) .
Sb3 O8 1.949(14) .
Sb3 O7 2.025(17) .
Sb3 O13 2.025(16) .
Sb4 O3 1.978(16) .
Sb4 O9 1.978(16) .
Sb4 O4 2.026(16) .
Sb4 O58 2.51(2) .
Sb5 O24 1.958(17) .
Sb5 O23 1.99(2) .
Sb5 O25 2.023(17) .
Sb6 O4 1.946(17) .
Sb6 O5 1.983(15) .
Sb6 O10 1.997(15) .
Sb7 O11 1.975(14) .
Sb7 O15 1.987(14) .
Sb7 O12 2.022(17) .
Sb8 O1 1.89(2) .
Sb8 O6 1.986(17) .
Sb8 O12 1.996(15) .
Sb9 O11 1.984(15) .
Sb9 O6 2.035(17) .
Sb9 O5 2.035(18) .
Sb10 O16 1.975(14) .
Sb10 O14 2.016(13) .
Sb10 O17 2.032(14) .
Sb10 O52 2.54(2) 7_554
Sb11 O17 1.980(14) .
Sb11 O18 2.019(14) .
Sb11 O15 2.024(15) .
Sb11 O65 2.492(18) .
Sb12 O18 1.962(13) .
Sb12 O13 1.986(15) .
Sb12 O16 2.030(14) .
Sb12 O55 2.56(2) .
Sb13 O23 1.986(18) .
Sb13 O27 1.998(18) .
Sb13 O22 2.024(17) .
Sb14 O22 1.96(2) .
Sb14 O21 1.980(11) .
Sb14 O25 2.00(2) .
Sb14 Pr5 3.607(3) 6_464
Sb15 O14 1.961(13) .
Sb15 O10 1.978(15) .
Sb15 O9 1.99(2) .
Sb16 O28 1.945(8) .
Sb16 O30 1.97(2) .
Sb16 O29 2.020(19) .
Sb16 O73 2.32(3) 6_464
Sb17 O29 1.990(17) .
Sb17 O26 1.996(17) 6_464
Sb17 O24 2.021(18) .
Sb17 Pr5 3.721(3) 6_464
Sb18 O26 1.981(16) .
Sb18 O27 2.000(16) .
Sb18 O30 2.07(2) 6_464
Sb18 O63 2.55(2) .
Sb19 O37 1.97(2) .
Sb19 O38 2.03(3) .
Sb19 O43 2.05(3) .
Sb20 O31 1.90(3) .
Sb20 O36 1.98(3) .
Sb20 O37 2.05(2) .
Sb21 O38 1.98(2) .
Sb21 O31 2.03(2) .
Sb21 O32 2.23(3) .
Sb22 O46 1.99(3) .
Sb22 O43 1.99(2) .
Sb22 O48 2.03(2) .
Sb22 O70 2.43(3) .
Sb23 O48 1.91(3) .
Sb23 O47 1.97(3) .
Sb23 O45 1.986(18) .
Sb24 O46 1.98(3) .
Sb24 O47 2.00(2) .
Sb24 O44 2.17(2) .
Sb25 O32 1.70(3) .
Sb25 O33 2.00(2) .
Sb25 O39 2.02(2) .
Sb26 O33 1.92(3) .
Sb26 O40 1.97(2) .
Sb26 O34 1.97(3) .
Sb27 O44 1.78(3) .
Sb27 O39 1.97(3) .
Sb27 O40 2.04(2) .
Sb28 O42 1.971(18) .
Sb28 O36 1.98(2) .
Sb28 O35 1.99(3) .
Sb29 O35 2.00(3) .
Sb29 O41 1.999(19) .
Sb29 O34 2.04(2) .
Sb30 O41 2.00(3) .
Sb30 O45 2.011(19) .
Sb30 O42 2.04(3) .
Fe1 N16 1.93(2) .
Fe1 N13 1.95(2) .
Fe1 N17 1.96(2) .
Fe1 N18 1.96(3) .
Fe1 N14 1.99(2) .
Fe1 N15 2.032(17) .
Fe2 N24 1.92(2) .
Fe2 N20 1.94(3) .
Fe2 N21 1.96(3) .
Fe2 N19 1.96(2) .
Fe2 N22 1.97(2) .
Fe2 N23 2.00(2) .
Fe3 N27 1.92(3) .
Fe3 N26 1.96(2) .
Fe3 N29 1.96(4) .
Fe3 N25 1.97(2) .
Fe3 N28 1.98(3) .
Fe3 N30 2.03(4) .
Fe4 N33 1.92(3) .
Fe4 N31 1.95(3) .
Fe4 N36 1.98(4) .
Fe4 N34 1.98(3) .
Fe4 N32 2.00(2) .
Fe4 N35 2.01(3) .
Fe5 N42 1.975(9) .
Fe5 N38 1.975(9) .
Fe5 N40 1.976(9) .
Fe5 N41 1.976(7) .
Fe5 N39 1.976(8) .
Fe5 N37 1.977(8) .
Fe5A N41A 1.972(8) .
Fe5A N40A 1.975(9) .
Fe5A N37A 1.976(8) .
Fe5A N39A 1.976(8) .
Fe5A N38A 1.977(9) .
Fe5A N42A 1.978(9) .
Cl10 Pr6 2.922(5) 6_464
Cl10 Pr5 2.942(5) 6_464
O21 Sb14 1.980(11) 6_464
O21 Pr5 2.672(12) 6_464
O24 Pr5 2.75(2) 6_464
O25 Pr5 2.46(2) 6_464
O26 Sb17 1.996(17) 6_464
O28 Sb16 1.945(8) 6_464
O28 Pr6 2.890(13) 6_464
O30 Sb18 2.07(2) 6_464
O30 Pr6 2.45(2) 6_464
O52 C5 1.15(3) .
O52 Sb10 2.54(2) 8_354
O53 C5 1.30(3) .
O53 Pr3 2.418(15) 8_354
O54 C1 1.22(3) .
O55 C1 1.26(3) .
O56 C10 1.24(4) .
O57 C10 1.30(3) .
O57 Pr2 2.455(18) 7_554
O58 C6 1.25(4) .
O59 C6 1.28(4) .
O60 C11 1.31(3) .
O61 C11 1.29(4) .
O62 C15 1.29(4) .
O63 C15 1.18(3) .
O64 C16 1.27(3) .
O65 C16 1.23(3) .
O66 C20 1.27(3) .
O67 C20 1.23(3) .
N1 N2 1.36(3) .
N1 C9 1.37(3) .
N2 C7 1.37(3) .
N3 C2 1.29(4) .
N3 N4 1.35(3) .
N4 C4 1.34(3) .
N5 C12 1.38(4) .
N5 N6 1.38(3) .
N6 C14 1.42(4) .
N7 C17 1.33(3) .
N7 N8 1.34(3) .
N8 C19 1.34(3) .
C1 C2 1.44(4) .
C2 C3 1.43(4) .
C3 C4 1.34(4) .
C4 C5 1.53(4) .
C6 C7 1.54(4) .
C7 C8 1.38(2) .
C8 C9 1.38(2) .
C9 C10 1.43(3) .
C11 C12 1.47(4) .
C12 C13 1.33(4) .
C13 C14 1.35(4) .
C14 C15 1.52(4) .
C16 C17 1.52(4) .
C17 C18 1.32(4) .
C18 C19 1.42(4) .
C19 C20 1.504(10) .
O68 C21 1.243(10) .
O69 C21 1.252(10) .
O70 C25 1.251(10) .
O71 C25 1.247(10) .
N9 N10 1.325(9) .
N9 C27 1.354(9) .
N10 C29 1.353(9) .
C21 C22 1.544(8) .
C22 N11 1.351(9) .
C22 C23 1.392(9) .
C23 C24 1.391(9) .
C24 N12 1.351(9) .
C24 C25 1.544(8) .
O72 C26 1.228(10) .
O73 C26 1.233(10) .
O73 Sb16 2.32(3) 6_464
O74 C30 1.236(10) .
O75 C30 1.245(10) .
N11 N12 1.327(9) .
C26 C27 1.539(8) .
C27 C28 1.390(9) .
C28 C29 1.392(9) .
C29 C30 1.541(8) .
N13 C31 1.27(3) .
N13 C42 1.48(4) .
N14 C40 1.34(3) .
N14 C41 1.34(3) .
N15 C54 1.352(10) .
N15 C43 1.353(10) .
N16 C52 1.350(10) .
N16 C53 1.356(10) .
N17 C55 1.29(4) .
N17 C66 1.45(4) .
N18 C64 1.33(4) .
N18 C65 1.35(3) .
C31 C32 1.33(4) .
C32 C33 1.36(5) .
C33 C34 1.38(4) .
C34 C42 1.34(4) .
C34 C35 1.48(4) .
C35 C36 1.37(4) .
C36 C37 1.45(4) .
C37 C38 1.30(4) .
C37 C41 1.52(4) .
C38 C39 1.38(4) .
C39 C40 1.43(3) .
C41 C42 1.35(4) .
C43 C44 1.392(10) .
C44 C45 1.389(10) .
C45 C46 1.392(10) .
C46 C54 1.37(3) .
C46 C47 1.389(10) .
C47 C48 1.388(10) .
C48 C49 1.393(10) .
C49 C53 1.37(3) .
C49 C50 1.395(10) .
C50 C51 1.394(10) .
C51 C52 1.394(10) .
C53 C54 1.385(10) .
C55 C56 1.39(4) .
C56 C57 1.34(4) .
C57 C58 1.35(4) .
C58 C59 1.398(10) .
C58 C66 1.42(4) .
C59 C60 1.39(4) .
C60 C61 1.46(4) .
C61 C65 1.40(4) .
C61 C62 1.43(5) .
C62 C63 1.45(5) .
C63 C64 1.32(4) .
C65 C66 1.35(4) .
N19 C78 1.32(3) .
N19 C67 1.33(3) .
N20 C76 1.34(3) .
N20 C77 1.41(4) .
N21 C90 1.27(4) .
N21 C79 1.34(4) .
N22 C88 1.30(3) .
N22 C89 1.34(4) .
N23 C91 1.29(3) .
N23 C102 1.34(3) .
N24 C101 1.36(3) .
N24 C100 1.38(3) .
C67 C68 1.31(4) .
C68 C69 1.38(4) .
C69 C70 1.51(4) .
C70 C71 1.38(4) .
C70 C78 1.45(4) .
C71 C72 1.31(4) .
C72 C73 1.38(4) .
C73 C77 1.39(4) .
C73 C74 1.41(4) .
C74 C75 1.41(5) .
C75 C76 1.35(4) .
C77 C78 1.44(3) .
C79 C80 1.44(4) .
C80 C81 1.26(4) .
C81 C82 1.42(5) .
C82 C83 1.34(5) .
C82 C90 1.48(4) .
C83 C84 1.31(5) .
C84 C85 1.46(4) .
C85 C89 1.34(4) .
C85 C86 1.44(4) .
C86 C87 1.40(4) .
C87 C88 1.32(4) .
C89 C90 1.48(4) .
C91 C92 1.35(4) .
C92 C93 1.39(4) .
C93 C94 1.44(3) .
C94 C102 1.33(4) .
C94 C95 1.45(4) .
C95 C96 1.36(3) .
C96 C97 1.46(4) .
C97 C101 1.35(4) .
C97 C98 1.43(3) .
C98 C99 1.36(4) .
C99 C100 1.35(4) .
C101 C102 1.48(3) .
N25 C103 1.34(3) .
N25 C114 1.40(3) .
N26 C113 1.33(4) .
N26 C112 1.39(4) .
N27 C115 1.24(5) .
N27 C126 1.45(4) .
N28 C125 1.32(4) .
N28 C124 1.34(5) .
N29 C138 1.44(5) .
N29 C127 1.46(5) .
N30 C136 1.27(5) .
N30 C137 1.42(4) .
C103 C104 1.40(4) .
C104 C105 1.27(4) .
C105 C106 1.45(4) .
C106 C114 1.29(4) .
C106 C107 1.41(4) .
C107 C108 1.41(4) .
C108 C109 1.42(4) .
C109 C110 1.40(4) .
C109 C113 1.41(4) .
C110 C111 1.31(5) .
C111 C112 1.42(4) .
C113 C114 1.49(3) .
C115 C116 1.38(5) .
C116 C117 1.42(4) .
C117 C118 1.43(5) .
C118 C126 1.35(5) .
C118 C119 1.42(5) .
C119 C120 1.35(5) .
C120 C121 1.40(4) .
C121 C122 1.35(5) .
C121 C125 1.52(4) .
C122 C123 1.41(5) .
C123 C124 1.38(5) .
C125 C126 1.38(5) .
C127 C128 1.353(10) .
C128 C129 1.347(10) .
C129 C130 1.353(10) .
C130 C131 1.356(7) .
C130 C138 1.359(9) .
C131 C132 1.357(7) .
C132 C133 1.358(7) .
C133 C134 1.354(10) .
C133 C137 1.361(9) .
C134 C135 1.352(10) .
C135 C136 1.353(10) .
C137 C138 1.356(7) .
N31 C139 1.27(4) .
N31 C150 1.38(4) .
N32 C149 1.33(3) .
N32 C148 1.37(4) .
N33 C151 1.40(5) .
N33 C162 1.40(5) .
N34 C160 1.33(5) .
N34 C161 1.34(5) .
N35 C163 1.30(5) .
N35 C174 1.35(5) .
N36 C172 1.23(5) .
N36 C173 1.38(5) .
C139 C140 1.46(5) .
C140 C141 1.31(4) .
C141 C142 1.41(4) .
C142 C150 1.40(4) .
C142 C143 1.44(4) .
C143 C144 1.34(4) .
C144 C145 1.32(4) .
C145 C149 1.40(4) .
C145 C146 1.41(4) .
C146 C147 1.40(4) .
C147 C148 1.29(4) .
C149 C150 1.39(4) .
C151 C152 1.30(6) .
C152 C153 1.32(6) .
C153 C154 1.31(5) .
C154 C162 1.430(18) .
C154 C155 1.431(18) .
C155 C156 1.428(18) .
C156 C157 1.431(18) .
C157 C161 1.429(18) .
C157 C158 1.49(5) .
C158 C159 1.24(6) .
C159 C160 1.49(6) .
C161 C162 1.430(18) .
C163 C164 1.37(5) .
C164 C165 1.39(5) .
C165 C166 1.39(5) .
C166 C167 1.394(10) .
C166 C174 1.42(5) .
C167 C168 1.33(5) .
C168 C169 1.30(5) .
C169 C170 1.41(6) .
C169 C173 1.42(5) .
C170 C171 1.38(5) .
C171 C172 1.46(5) .
C173 C174 1.41(5) .
N37 C175 1.350(9) .
N37 C186 1.352(9) .
N38 C184 1.351(9) .
N38 C185 1.353(9) .
N39 C187 1.348(9) .
N39 C198 1.352(9) .
N40 C197 1.350(9) .
N40 C196 1.351(9) .
N41 C199 1.357(8) .
N41 C210 1.361(8) .
N42 C209 1.352(8) .
N42 C208 1.352(9) .
C175 C176 1.393(9) .
C176 C177 1.392(9) .
C177 C178 1.390(9) .
C178 C186 1.374(9) .
C178 C179 1.379(9) .
C179 C180 1.375(9) .
C180 C181 1.374(9) .
C181 C185 1.377(9) .
C181 C182 1.394(9) .
C182 C183 1.392(9) .
C183 C184 1.389(9) .
C185 C186 1.376(9) .
C187 C188 1.391(9) .
C188 C189 1.390(9) .
C189 C190 1.390(9) .
C190 C198 1.380(9) .
C190 C191 1.385(9) .
C191 C192 1.382(9) .
C192 C193 1.388(9) .
C193 C197 1.385(9) .
C193 C194 1.396(9) .
C194 C195 1.393(9) .
C195 C196 1.393(9) .
C197 C198 1.383(9) .
C199 C200 1.391(5) .
C200 C201 1.391(5) .
C201 C202 1.391(5) .
C202 C203 1.387(5) .
C202 C210 1.389(5) .
C203 C204 1.387(5) .
C204 C205 1.387(5) .
C205 C209 1.389(5) .
C205 C206 1.391(5) .
C206 C207 1.392(5) .
C207 C208 1.391(5) .
C209 C210 1.387(5) .
N37A C17A 1.351(9) .
N37A C18G 1.352(9) .
N38A C18E 1.352(9) .
N38A C18F 1.352(9) .
N39A C19I 1.351(9) .
N39A C18H 1.352(9) .
N40A C19H 1.349(9) .
N40A C19G 1.351(9) .
N41A C19J 1.371(4) .
N41A C21A 1.372(5) .
N42A C20I 1.353(9) .
N42A C20J 1.353(9) .
C17A C17B 1.392(9) .
C17B C17C 1.391(9) .
C17C C17D 1.391(9) .
C17D C18G 1.375(8) .
C17D C17E 1.376(8) .
C17E C18A 1.375(8) .
C18A C18B 1.375(7) .
C18B C18F 1.375(7) .
C18B C18C 1.393(9) .
C18C C18D 1.393(9) .
C18D C18E 1.391(9) .
C18F C18G 1.375(7) .
C18H C18I 1.391(8) .
C18I C18J 1.391(9) .
C18J C19A 1.392(9) .
C19A C19B 1.374(7) .
C19A C19I 1.375(7) .
C19B C19C 1.375(8) .
C19C C19D 1.375(8) .
C19D C19H 1.376(8) .
C19D C19E 1.392(9) .
C19E C19F 1.392(9) .
C19F C19G 1.393(9) .
C19H C19I 1.375(7) .
C19J C20A 1.379(4) .
C20A C20B 1.366(6) .
C20B C20C 1.384(6) .
C20C C20D 1.373(7) .
C20C C21A 1.378(5) .
C20D C20E 1.376(8) .
C20E C20F 1.373(8) .
C20F C20J 1.375(7) .
C20F C20G 1.390(9) .
C20G C20H 1.389(9) .
C20H C20I 1.392(9) .
C20J C21A 1.375(7) .
N43 C212 1.29(5) .
N43 C216 1.37(6) .
C211 C212 1.551(10) .
C212 C213 1.40(6) .
C213 C214 1.48(6) .
C214 C215 1.44(6) .
C215 C216 1.393(10) .
N44 C218 1.24(3) .
N44 C222 1.26(4) .
C217 C218 1.549(10) .
C218 C219 1.390(10) .
C219 C220 1.393(10) .
C220 C221 1.394(10) .
C221 C222 1.388(10) .
N45 C228 1.348(10) .
N45 C224 1.351(10) .
C223 C224 1.548(10) .
C224 C225 1.393(10) .
C225 C226 1.386(10) .
C226 C227 1.392(10) .
C227 C228 1.389(10) .
N46 C234 1.347(10) .
N46 C230 1.350(10) .
C229 C230 1.546(10) .
C230 C231 1.392(10) .
C231 C232 1.386(10) .
C232 C233 1.390(10) .
C233 C234 1.389(10) .

loop_
_platon_squeeze_void_nr
_platon_squeeze_void_average_x
_platon_squeeze_void_average_y
_platon_squeeze_void_average_z
_platon_squeeze_void_volume
_platon_squeeze_void_count_electrons
1 0.643 0.009 0.096 33.7 2.0
2 0.143 0.009 0.404 33.7 6.6
3 0.857 -0.009 0.596 33.6 6.7
4 0.357 -0.009 0.904 33.6 9.5
5 0.500 0.250 -0.125 5581.3 1125.5
6 1.000 0.250 0.625 5581.2 1104.4
7 0.998 0.011 0.013 14.9 1.2
8 0.498 0.012 0.487 14.3 2.2
9 0.033 0.011 0.738 12.1 8.5
10 0.533 0.011 0.762 11.5 7.9
11 0.702 0.035 0.219 23.2 -1.2
12 0.202 0.035 0.281 23.1 1.3
13 0.359 0.036 0.015 15.4 5.9
14 0.859 0.036 0.485 15.4 5.3
15 0.285 0.048 0.531 22.8 1.1
16 0.785 0.048 0.969 22.9 1.7
17 0.259 0.107 0.654 33.7 10.1
18 0.759 0.107 0.846 33.7 7.3
19 0.714 0.109 0.735 15.5 9.2
20 0.214 0.109 0.765 15.4 6.7
21 0.000 0.250 0.125 458.9 155.0
22 0.500 0.250 0.375 458.8 159.5
23 0.763 0.216 0.508 9.1 6.0
24 0.263 0.216 0.991 9.7 10.6
25 0.238 0.247 0.237 13.5 3.4
26 0.738 0.247 0.263 14.3 2.3
27 0.764 0.253 0.234 10.4 2.3
28 0.264 0.253 0.266 11.1 0.5
29 0.237 0.284 0.509 8.7 2.1
30 0.737 0.284 0.991 9.4 6.5
31 0.741 0.393 0.654 33.6 4.8
32 0.241 0.393 0.846 33.6 2.4
33 0.286 0.391 0.735 15.4 3.6
34 0.786 0.391 0.765 15.4 1.7
35 0.715 0.452 0.531 23.5 0.8
36 0.215 0.452 0.969 23.6 1.7
37 0.298 0.465 0.219 23.1 3.2
38 0.798 0.465 0.281 23.0 4.4
39 0.641 0.464 0.015 15.4 5.8
40 0.141 0.464 0.485 15.4 5.8
41 0.357 0.491 0.096 33.6 6.7
42 0.857 0.491 0.404 33.6 9.5
43 0.003 0.488 0.013 14.1 2.8
44 0.502 0.488 0.487 13.3 0.9
45 0.967 0.489 0.738 11.1 6.0
46 0.467 0.489 0.762 10.6 5.9
47 0.143 0.509 0.596 33.7 2.0
48 0.643 0.509 0.904 33.7 6.6
49 1.000 0.750 0.375 5577.2 1122.9
50 0.500 0.750 1.125 5576.9 1101.9
51 0.534 0.512 0.241 10.0 7.2
52 0.034 0.513 0.259 9.3 6.5
53 0.497 0.514 0.516 11.3 1.7
54 0.997 0.514 0.984 10.6 2.1
55 0.202 0.535 0.719 23.2 -1.2
56 0.702 0.535 0.781 23.1 1.3
57 0.859 0.536 0.515 15.4 5.9
58 0.359 0.536 0.985 15.4 5.3
59 0.785 0.548 0.031 22.8 1.1
60 0.285 0.548 0.469 22.9 1.7
61 0.759 0.607 0.154 33.7 10.1
62 0.259 0.607 0.346 33.7 7.3
63 0.214 0.609 0.235 15.5 9.2
64 0.714 0.609 0.265 15.4 6.7
65 0.500 0.750 0.625 458.9 155.0
66 0.000 0.750 0.875 458.8 159.5
67 0.263 0.716 0.008 9.1 6.0
68 0.763 0.716 0.491 9.7 10.6
69 0.738 0.747 0.737 13.5 3.4
70 0.238 0.747 0.763 14.3 2.3
71 0.264 0.753 0.734 10.4 2.3
72 0.764 0.753 0.766 11.1 0.5
73 0.737 0.784 0.009 8.7 2.1
74 0.237 0.784 0.491 9.4 6.5
75 0.241 0.893 0.154 33.6 4.8
76 0.741 0.893 0.346 33.6 2.4
77 0.786 0.891 0.235 15.4 3.6
78 0.286 0.891 0.265 15.4 1.7
79 0.215 0.952 0.031 23.5 0.8
80 0.715 0.952 0.469 23.6 1.7
81 0.798 0.965 0.719 23.1 3.2
82 0.298 0.965 0.781 23.0 4.4
83 0.141 0.964 0.515 15.4 5.8
84 0.641 0.964 0.985 15.4 5.8
85 0.003 0.986 -0.016 9.7 1.5
86 0.503 0.986 0.516 10.4 2.6
87 0.466 0.987 0.241 9.1 4.8
88 0.966 0.987 0.259 8.4 4.7
